data_4338367
loop_
_publ_author_name
'Uehara, Kazuhiro'
'Miyachi, Takuya'
'Mizuno, Noritaka'

_publ_section_title
;
 Amphiprotic Properties of a Bis(\m-hydroxo)divanadium(IV)-Substituted
 \g-Keggin-Type Silicodecatungstate Containing Two Different Kinds of
 Hydroxyl Moieties.
;
_journal_issue 10
_journal_name_full 'Inorganic chemistry'
_journal_page_first 5341
_journal_page_last 5347
_journal_paper_doi 10.1021/ic500642v
_journal_volume 53
_journal_year 2014
_chemical_absolute_configuration unk
_chemical_formula_moiety 'C69 N5 O40 Si1 V2 W10'
_chemical_formula_sum 'C69 N5 O40 Si V2 W10'
_chemical_formula_weight 3507.21
_space_group_IT_number 19
_symmetry_cell_setting orthorhombic
_symmetry_space_group_name_Hall 'P 2ac 2ab'
_symmetry_space_group_name_H-M 'P 21 21 21'
_audit_creation_date 2012-09-04T17:00:06-00:00
_audit_creation_method 'WinGX routine CIF_UPDATE'
_cell_angle_alpha 90
_cell_angle_beta 90
_cell_angle_gamma 90
_cell_formula_units_Z 4
_cell_length_a 14.5951(2)
_cell_length_b 18.0490(4)
_cell_length_c 39.4695(8)
_cell_measurement_reflns_used 0
_cell_measurement_temperature 153(2)
_cell_measurement_theta_max 0
_cell_measurement_theta_min 0
_cell_volume 10397.3(3)
_computing_molecular_graphics 'Ortep-3 for Windows (Farrugia, 1997)'
_computing_publication_material 'WinGX publication routines (Farrugia, 1999)'
_computing_structure_refinement 'SHELXL-97 (Sheldrick, 1997)'
_computing_structure_solution 'SHELXS-86 (Sheldrick, 1986)'
_diffrn_ambient_temperature 153
_diffrn_measured_fraction_theta_full 0.997
_diffrn_measured_fraction_theta_max 0.997
_diffrn_radiation_probe x-ray
_diffrn_radiation_type MoK\a
_diffrn_radiation_wavelength 0.71069
_diffrn_reflns_av_R_equivalents 0
_diffrn_reflns_limit_h_max 19
_diffrn_reflns_limit_h_min 0
_diffrn_reflns_limit_k_max 24
_diffrn_reflns_limit_k_min 0
_diffrn_reflns_limit_l_max 53
_diffrn_reflns_limit_l_min 0
_diffrn_reflns_number 15039
_diffrn_reflns_theta_full 29.11
_diffrn_reflns_theta_max 29.11
_diffrn_reflns_theta_min 1.92
_exptl_absorpt_coefficient_mu 11.268
_exptl_absorpt_correction_type none
_exptl_crystal_colour 'dark brown'
_exptl_crystal_density_diffrn 2.241
_exptl_crystal_density_method 'not measured'
_exptl_crystal_description prism
_exptl_crystal_F_000 6276
_exptl_crystal_size_max 0.1
_exptl_crystal_size_mid 0.1
_exptl_crystal_size_min 0.1
_refine_diff_density_max 2.457
_refine_diff_density_min -2.675
_refine_ls_abs_structure_details 'Flack H D (1983), Acta Cryst. A39, 876-881'
_refine_ls_abs_structure_Flack 0.43(3)
_refine_ls_extinction_method none
_refine_ls_goodness_of_fit_ref 1.105
_refine_ls_hydrogen_treatment noref
_refine_ls_matrix_type full
_refine_ls_number_parameters 316
_refine_ls_number_reflns 15039
_refine_ls_number_restraints 17
_refine_ls_restrained_S_all 1.104
_refine_ls_R_factor_gt 0.0806
_refine_ls_shift/su_max 0.001
_refine_ls_structure_factor_coef Fsqd
_refine_ls_weighting_details 'calc w=1/[\s^2^(Fo^2^)+(0.0841P)^2^+313.5830P] where P=(Fo^2^+2Fc^2^)/3'
_refine_ls_weighting_scheme calc
_refine_ls_wR_factor_ref 0.2117
_reflns_number_gt 10818
_reflns_number_total 15039
_reflns_threshold_expression >2sigma(I)
_cod_data_source_file ic500642v_si_001.cif
_cod_data_source_block 4PyH
_cod_depositor_comments 'Adding full bibliography for 4338363--4338368.cif.'
_cod_database_code 4338367

loop_
_symmetry_equiv_pos_as_xyz
'x, y, z'
'x+1/2, -y+1/2, -z'
'-x, y+1/2, -z+1/2'
'-x+1/2, -y, z+1/2'

loop_
_atom_site_label
_atom_site_type_symbol
_atom_site_fract_x
_atom_site_fract_y
_atom_site_fract_z
_atom_site_U_iso_or_equiv
_atom_site_adp_type
_atom_site_occupancy
_atom_site_calc_flag
_atom_site_refinement_flags
N11A N -0.120(3) 0.517(4) 0.1208(18) 0.072(7) Uiso 0.41(3) d PG
C11A C -0.167(5) 0.581(3) 0.1125(18) 0.072(7) Uiso 0.41(3) d PG
C12A C -0.261(5) 0.578(3) 0.1060(19) 0.072(7) Uiso 0.41(3) d PG
C13A C -0.307(3) 0.511(4) 0.1079(19) 0.072(7) Uiso 0.41(3) d PG
C14A C -0.260(5) 0.447(3) 0.116(2) 0.072(7) Uiso 0.41(3) d PG
C15A C -0.166(5) 0.450(3) 0.1226(19) 0.072(7) Uiso 0.41(3) d PG
N11B N -0.124(2) 0.540(3) 0.1343(12) 0.072(7) Uiso 0.59(3) d PG
C11B C -0.175(3) 0.603(2) 0.1267(13) 0.072(7) Uiso 0.59(3) d PG
C12B C -0.269(3) 0.598(2) 0.1238(14) 0.072(7) Uiso 0.59(3) d PG
C13B C -0.313(2) 0.530(3) 0.1285(14) 0.072(7) Uiso 0.59(3) d PG
C14B C -0.262(3) 0.467(2) 0.1361(14) 0.072(7) Uiso 0.59(3) d PG
C15B C -0.167(3) 0.472(2) 0.1390(12) 0.072(7) Uiso 0.59(3) d PG
C101 C 0.5949 0.1793 0.0329 0.066 Uiso 0.58 d P
C102 C 0.6093 0.1483 0.0455 0.066 Uiso 0.58 d P
C103 C 0.7076 0.1031 0.0444 0.066 Uiso 0.58 d P
C104 C 0.6894 0.0427 0.0431 0.066 Uiso 0.58 d P
C151 C 0.5615 0.1487 0.0131 0.066 Uiso 0.42 d P
C152 C 0.6048 0.0784 0.0275 0.066 Uiso 0.42 d P
C153 C 0.6533 0.0097 0.0127 0.066 Uiso 0.42 d P
C154 C 0.7591 -0.009 0.0373 0.066 Uiso 0.42 d P
C105 C 0.4367 0.1571 0.0475 0.1 Uiso 0.53 d P
C106 C 0.4937 0.149 0.0874 0.1 Uiso 0.53 d P
C107 C 0.3827 0.1228 0.0891 0.1 Uiso 0.53 d P
C108 C 0.3526 0.082 0.1022 0.1 Uiso 0.53 d P
C155 C 0.3942 0.1506 0.0373 0.1 Uiso 0.47 d P
C156 C 0.4488 0.139 0.0732 0.1 Uiso 0.47 d P
C157 C 0.4086 0.122 0.1092 0.1 Uiso 0.47 d P
C158 C 0.3165 0.0732 0.0931 0.1 Uiso 0.47 d P
N101 N 0.4899 0.1877 0.022 0.077 Uiso 0.55 d P
N151 N 0.471 0.1872 0.0119 0.077 Uiso 0.45 d P
C109 C 0.4632 0.1746 -0.0143 0.077 Uiso 0.55 d P
C110 C 0.3907 0.1953 -0.0326 0.077 Uiso 0.55 d PD
C111 C 0.2819 0.1977 -0.0621 0.077 Uiso 0.55 d PD
C112 C 0.1796 0.2314 -0.0383 0.077 Uiso 0.55 d P
C159 C 0.4332 0.1697 -0.0224 0.077 Uiso 0.45 d P
C160 C 0.3419 0.2423 -0.0225 0.077 Uiso 0.45 d PD
C161 C 0.3354 0.15 -0.049 0.077 Uiso 0.45 d PD
C162 C 0.2454 0.1108 -0.0448 0.077 Uiso 0.45 d P
C113 C 0.4919 0.2727 0.0224 0.072 Uiso 1 d .
C114 C 0.5494 0.3132 0.0004 0.092 Uiso 1 d .
C115 C 0.5349 0.3967 0.0069 0.069 Uiso 1 d .
C116 C 0.4383 0.4242 -0.0005 0.081 Uiso 1 d .
C201 C 0.4726 0.6686 0.2625 0.068 Uiso 0.62 d P
C202 C 0.4817 0.662 0.2971 0.068 Uiso 0.62 d P
C203 C 0.4418 0.5789 0.3045 0.068 Uiso 0.62 d P
C204 C 0.4691 0.531 0.2911 0.068 Uiso 0.62 d P
C251 C 0.4834 0.6577 0.2551 0.068 Uiso 0.38 d P
C252 C 0.5053 0.6363 0.2954 0.068 Uiso 0.38 d P
C253 C 0.4223 0.5515 0.303 0.068 Uiso 0.38 d P
C254 C 0.523 0.5115 0.2772 0.068 Uiso 0.38 d P
N201 N 0.526 0.7338 0.244 0.069 Uiso 0.63 d P
N251 N 0.5032 0.7345 0.2557 0.069 Uiso 0.37 d P
C205 C 0.4932 0.7892 0.2653 0.069 Uiso 0.63 d P
C206 C 0.3713 0.8125 0.2661 0.069 Uiso 0.63 d P
C257 C 0.3723 0.884 0.2791 0.069 Uiso 0.63 d P
C208 C 0.2651 0.911 0.2773 0.069 Uiso 0.63 d P
C255 C 0.447 0.8026 0.2699 0.069 Uiso 0.37 d P
C256 C 0.4054 0.8093 0.2533 0.069 Uiso 0.37 d P
C207 C 0.3424 0.908 0.2826 0.069 Uiso 0.37 d P
C258 C 0.3134 0.9245 0.2554 0.069 Uiso 0.37 d P
C209 C 0.5008 0.7438 0.2078 0.077 Uiso 1 d .
C210 C 0.4951 0.8221 0.1994 0.065 Uiso 0.43 d P
C211 C 0.5124 0.8071 0.1498 0.065 Uiso 0.43 d P
C212 C 0.4287 0.8004 0.147 0.065 Uiso 0.43 d P
C260 C 0.5422 0.8037 0.1894 0.065 Uiso 0.57 d P
C261 C 0.4976 0.8031 0.1582 0.065 Uiso 0.57 d P
C262 C 0.3973 0.8208 0.1527 0.065 Uiso 0.57 d P
C213 C 0.6297 0.7193 0.2495 0.071 Uiso 0.61 d P
C214 C 0.67 0.6736 0.2351 0.071 Uiso 0.61 d P
C215 C 0.7622 0.6892 0.2354 0.071 Uiso 0.61 d P
C216 C 0.803 0.7563 0.2219 0.071 Uiso 0.61 d P
C263 C 0.6135 0.7466 0.2529 0.071 Uiso 0.39 d P
C264 C 0.6281 0.7076 0.2206 0.071 Uiso 0.39 d P
C265 C 0.7291 0.6882 0.2142 0.071 Uiso 0.39 d P
C266 C 0.8032 0.7213 0.1956 0.071 Uiso 0.39 d P
C301 C -0.044 0.6227 0.3181 0.064 Uiso 0.56 d P
C302 C -0.0928 0.571 0.2974 0.064 Uiso 0.56 d P
C303 C -0.1764 0.5604 0.3158 0.064 Uiso 0.56 d P
C304 C -0.2478 0.5009 0.2984 0.064 Uiso 0.56 d P
C351 C -0.0634 0.6029 0.3171 0.064 Uiso 0.44 d P
C352 C -0.1253 0.5443 0.2959 0.064 Uiso 0.44 d P
C353 C -0.2191 0.5406 0.3154 0.064 Uiso 0.44 d P
C354 C -0.2826 0.4692 0.3005 0.064 Uiso 0.44 d P
N301 N 0.0354 0.6287 0.3039 0.055 Uiso 0.69 d PD
N351 N 0.0704 0.6381 0.3069 0.055 Uiso 0.31 d P
C305 C 0.1036 0.5655 0.2963 0.055 Uiso 0.69 d P
C306 C 0.1065 0.508 0.3274 0.055 Uiso 0.69 d P
C307 C 0.1693 0.4435 0.3164 0.055 Uiso 0.69 d P
C308 C 0.184 0.3837 0.3456 0.055 Uiso 0.69 d P
C355 C 0.124 0.6167 0.3021 0.055 Uiso 0.31 d P
C356 C 0.1431 0.5221 0.3175 0.055 Uiso 0.31 d P
C357 C 0.2151 0.4643 0.3087 0.055 Uiso 0.31 d P
C358 C 0.1997 0.3972 0.3293 0.055 Uiso 0.31 d P
C309 C 0.0102 0.6669 0.2683 0.054 Uiso 0.6 d P
C310 C 0.0044 0.7502 0.2743 0.054 Uiso 0.6 d P
C311 C -0.0332 0.7941 0.2405 0.054 Uiso 0.6 d P
C312 C 0.029 0.8073 0.2202 0.054 Uiso 0.6 d P
C359 C 0.0538 0.6829 0.2713 0.054 Uiso 0.4 d P
C360 C -0.0578 0.7629 0.2676 0.054 Uiso 0.4 d P
C361 C 0.0127 0.8003 0.2405 0.054 Uiso 0.4 d P
C362 C 0.0667 0.8166 0.2323 0.054 Uiso 0.4 d P
C313 C 0.1094 0.6595 0.3348 0.083 Uiso 0.35 d PD
C314 C 0.1834 0.693 0.3271 0.083 Uiso 0.35 d P
C315 C 0.2614 0.7051 0.3638 0.083 Uiso 0.35 d P
C316 C 0.2682 0.6633 0.3798 0.083 Uiso 0.35 d P
C363 C 0.1082 0.6786 0.3294 0.083 Uiso 0.65 d PD
C364 C 0.2117 0.7146 0.3168 0.083 Uiso 0.65 d P
C365 C 0.2345 0.7446 0.3458 0.083 Uiso 0.65 d P
C366 C 0.3348 0.735 0.3646 0.083 Uiso 0.65 d P
C401 C 0.5687 0.6255 -0.0122 0.071 Uiso 1 d .
C402 C 0.665 0.6376 -0.0092 0.073 Uiso 1 d .
C403 C 0.698 0.5714 0.014 0.105 Uiso 1 d .
C404 C 0.8059 0.569 0.0281 0.079 Uiso 1 d .
C405 C 0.5663 0.6809 -0.0716 0.06 Uiso 1 d .
C406 C 0.5522 0.6057 -0.0895 0.068 Uiso 0.5 d P
C407 C 0.5928 0.613 -0.128 0.068 Uiso 0.5 d P
C408 C 0.6699 0.6369 -0.1428 0.068 Uiso 0.5 d P
C456 C 0.5932 0.5951 -0.085 0.068 Uiso 0.5 d P
C457 C 0.664 0.6264 -0.122 0.068 Uiso 0.5 d P
C458 C 0.7187 0.6255 -0.1291 0.068 Uiso 0.5 d P
N401 N 0.4982 0.6989 -0.0344 0.051 Uiso 0.41 d P
N451 N 0.5308 0.6746 -0.0358 0.051 Uiso 0.59 d P
C409 C 0.5296 0.7521 -0.0255 0.051 Uiso 0.41 d P
C410 C 0.4977 0.7706 0.0077 0.051 Uiso 0.41 d P
C411 C 0.5049 0.8572 0.0201 0.051 Uiso 0.41 d P
C412 C 0.452 0.8666 0.0513 0.051 Uiso 0.41 d P
C459 C 0.5392 0.766 -0.0195 0.051 Uiso 0.59 d P
C460 C 0.4845 0.7734 0.0129 0.051 Uiso 0.59 d P
C461 C 0.5291 0.8482 0.0237 0.051 Uiso 0.59 d P
C462 C 0.4901 0.8673 0.06 0.051 Uiso 0.59 d P
C413 C 0.4215 0.6626 -0.0363 0.064 Uiso 1 d .
C414 C 0.3611 0.7104 -0.0611 0.067 Uiso 0.69 d P
C415 C 0.2652 0.6701 -0.0597 0.067 Uiso 0.69 d P
C416 C 0.2136 0.7271 -0.0854 0.067 Uiso 0.69 d P
C464 C 0.3971 0.7034 -0.0574 0.067 Uiso 0.31 d P
C465 C 0.2697 0.6994 -0.0626 0.067 Uiso 0.31 d P
C466 C 0.1625 0.7254 -0.0786 0.067 Uiso 0.31 d P
O101 O 0.2825(16) 0.7068(13) 0.0354(5) 0.044(5) Uiso 1 d .
O102 O 0.524(2) 0.6346(17) 0.0689(7) 0.070(8) Uiso 1 d .
O103 O 0.0150(14) 0.4995(12) 0.0341(5) 0.038(5) Uiso 1 d .
O104 O 0.5282(17) 0.3386(13) 0.0974(6) 0.049(6) Uiso 1 d .
O105 O 0.537(2) 0.5510(16) 0.1976(7) 0.066(7) Uiso 1 d .
O106 O 0.0227(19) 0.7076(16) 0.1333(6) 0.062(7) Uiso 1 d .
O107 O 0.2483(17) 0.2971(13) 0.0349(6) 0.049(6) Uiso 1 d .
O108 O 0.2567(19) 0.6927(14) 0.2249(6) 0.059(7) Uiso 1 d .
O109 O -0.0419(16) 0.3187(13) 0.1255(6) 0.046(5) Uiso 1 d .
O110 O 0.2923(15) 0.2155(12) 0.1692(5) 0.042(5) Uiso 1 d .
O111 O 0.3051(18) 0.3977(15) 0.2563(6) 0.057(6) Uiso 1 d .
O112 O -0.0384(18) 0.5036(14) 0.2141(6) 0.053(6) Uiso 1 d .
O113 O 0.3544(17) 0.5657(14) 0.0534(6) 0.054(6) Uiso 1 d .
O114 O 0.3559(17) 0.6626(13) 0.0995(6) 0.049(6) Uiso 1 d .
O115 O 0.1686(14) 0.5830(11) 0.0440(5) 0.035(5) Uiso 1 d .
O116 O 0.4900(15) 0.4851(13) 0.0838(5) 0.044(5) Uiso 1 d .
O117 O 0.4912(16) 0.5887(13) 0.1331(6) 0.046(6) Uiso 1 d .
O118 O 0.1689(14) 0.6863(11) 0.0934(5) 0.035(5) Uiso 1 d .
O119 O 0.1822(14) 0.4355(11) 0.0565(5) 0.036(5) Uiso 1 d .
O120 O 0.3485(14) 0.3844(11) 0.0765(5) 0.033(4) Uiso 1 d .
O121 O 0.5079(16) 0.4463(13) 0.1490(5) 0.045(5) Uiso 1 d .
O122 O 0.3604(15) 0.6022(12) 0.1814(5) 0.041(5) Uiso 1 d .
O123 O 0.1927(14) 0.6532(11) 0.1606(5) 0.035(4) Uiso 1 d .
O124 O 0.0315(14) 0.5907(11) 0.0892(5) 0.034(4) Uiso 1 d .
O125 O 0.0414(13) 0.4464(11) 0.0989(4) 0.031(4) Uiso 1 d .
O126 O 0.3794(14) 0.3444(11) 0.1439(5) 0.035(4) Uiso 1 d .
O127 O 0.3834(16) 0.4558(12) 0.1976(5) 0.045(5) Uiso 1 d .
O128 O 0.0472(15) 0.5623(12) 0.1556(5) 0.040(5) Uiso 1 d .
O129 O 0.1153(14) 0.3167(11) 0.0841(5) 0.033(4) Uiso 1 d .
O130 O 0.2691(16) 0.2743(12) 0.1055(5) 0.043(5) Uiso 1 d .
O131 O 0.2778(16) 0.5437(12) 0.2324(5) 0.043(5) Uiso 1 d .
O132 O 0.1229(13) 0.5917(11) 0.2148(5) 0.033(4) Uiso 1 d .
O133 O 0.1325(14) 0.2868(11) 0.1499(5) 0.035(4) Uiso 1 d .
O134 O 0.2595(15) 0.3552(12) 0.1918(5) 0.040(5) Uiso 1 d .
O135 O 0.1450(18) 0.4463(14) 0.2243(6) 0.053(6) Uiso 1 d .
O136 O 0.0495(15) 0.4168(12) 0.1657(5) 0.041(5) Uiso 1 d .
O137 O 0.1903(13) 0.5435(10) 0.1086(5) 0.030(4) Uiso 1 d .
O138 O 0.3554(13) 0.4969(10) 0.1286(4) 0.028(4) Uiso 1 d .
O139 O 0.2123(12) 0.4034(10) 0.1244(4) 0.027(4) Uiso 1 d .
O140 O 0.2169(13) 0.5031(10) 0.1721(4) 0.030(4) Uiso 1 d .
Si1 Si 0.2442(5) 0.4873(4) 0.13297(17) 0.0254(14) Uiso 1 d .
V101 V 0.2640(3) 0.6454(3) 0.06343(14) 0.0369(11) Uani 1 d .
V102 V 0.4503(4) 0.5876(4) 0.08852(18) 0.0522(15) Uani 1 d .
W103 W 0.09673(8) 0.51625(6) 0.06457(3) 0.0287(2) Uani 1 d .
W104 W 0.45069(8) 0.40697(8) 0.10859(4) 0.0402(3) Uani 1 d .
W105 W 0.45447(9) 0.53059(8) 0.16919(4) 0.0433(3) Uani 1 d .
W106 W 0.10117(8) 0.64055(6) 0.12476(3) 0.0325(3) Uani 1 d .
W107 W 0.23281(9) 0.34582(6) 0.07201(3) 0.0345(3) Uani 1 d .
W108 W 0.24306(10) 0.61592(7) 0.20028(3) 0.0421(3) Uani 1 d .
W109 W 0.06064(8) 0.36228(6) 0.12516(3) 0.0327(3) Uani 1 d .
W110 W 0.26201(9) 0.29574(6) 0.15189(3) 0.0359(3) Uani 1 d .
W111 W 0.27021(10) 0.43980(8) 0.21972(3) 0.0397(3) Uani 1 d .
W112 W 0.06700(9) 0.50274(7) 0.19335(3) 0.0361(3) Uani 1 d .

loop_
_atom_site_aniso_label
_atom_site_aniso_U_11
_atom_site_aniso_U_22
_atom_site_aniso_U_33
_atom_site_aniso_U_23
_atom_site_aniso_U_13
_atom_site_aniso_U_12
V101 0.025(2) 0.035(2) 0.051(3) 0.014(2) 0.000(2) 0.001(2)
V102 0.024(3) 0.051(3) 0.082(4) 0.016(3) -0.003(3) -0.006(3)
W103 0.0244(5) 0.0305(6) 0.0312(6) 0.0024(4) -0.0032(4) 0.0001(4)
W104 0.0229(5) 0.0461(7) 0.0516(8) 0.0054(6) 0.0027(5) 0.0077(5)
W105 0.0278(6) 0.0413(7) 0.0606(8) 0.0048(6) -0.0180(6) -0.0043(5)
W106 0.0300(5) 0.0270(5) 0.0406(6) 0.0004(5) -0.0033(5) 0.0047(5)
W107 0.0365(6) 0.0305(6) 0.0366(6) -0.0057(5) -0.0015(5) 0.0045(5)
W108 0.0471(8) 0.0374(6) 0.0418(7) -0.0105(5) -0.0134(6) 0.0021(6)
W109 0.0259(5) 0.0300(5) 0.0423(6) 0.0054(5) -0.0035(5) -0.0059(5)
W110 0.0361(6) 0.0264(5) 0.0451(7) 0.0057(5) -0.0050(5) 0.0032(5)
W111 0.0407(7) 0.0448(7) 0.0336(6) 0.0026(5) -0.0078(5) 0.0081(6)
W112 0.0313(6) 0.0454(7) 0.0317(6) 0.0029(5) 0.0048(5) 0.0082(5)

loop_
_atom_type_symbol
_atom_type_description
_atom_type_scat_dispersion_real
_atom_type_scat_dispersion_imag
_atom_type_scat_source
C C 0.0033 0.0016 'International Tables Vol C Tables 4.2.6.8 and 6.1.1.4'
H H 0 0 'International Tables Vol C Tables 4.2.6.8 and 6.1.1.4'
N N 0.0061 0.0033 'International Tables Vol C Tables 4.2.6.8 and 6.1.1.4'
O O 0.0106 0.006 'International Tables Vol C Tables 4.2.6.8 and 6.1.1.4'
Si Si 0.0817 0.0704 'International Tables Vol C Tables 4.2.6.8 and 6.1.1.4'
V V 0.3005 0.5294 'International Tables Vol C Tables 4.2.6.8 and 6.1.1.4'
W W -0.849 6.8722 'International Tables Vol C Tables 4.2.6.8 and 6.1.1.4'

loop_
_geom_angle_atom_site_label_1
_geom_angle_atom_site_label_2
_geom_angle_atom_site_label_3
_geom_angle
N11B N11A C15B 84(8)
N11B N11A C11A 69(8)
C15B N11A C11A 113(3)
N11B N11A C15A 117(8)
C15B N11A C15A 33(3)
C11A N11A C15A 120
N11B N11A C11B 47(6)
C15B N11A C11B 104(4)
C11A N11A C11B 22(3)
C15A N11A C11B 123(3)
C11B C11A N11B 82(8)
C11B C11A C12A 91(9)
N11B C11A C12A 125(4)
C11B C11A N11A 110(8)
N11B C11A N11A 29(3)
C12A C11A N11A 120
C11B C11A C12B 61(7)
N11B C11A C12B 112(5)
C12A C11A C12B 30(3)
N11A C11A C12B 124(3)
C12B C12A C13A 105(8)
C12B C12A C11A 88(7)
C13A C12A C11A 120
C12B C12A C13B 69(6)
C13A C12A C13B 36(3)
C11A C12A C13B 115(3)
C12B C12A C11B 62(6)
C13A C12A C11B 127(3)
C11A C12A C11B 26(3)
C13B C12A C11B 106(4)
C13B C13A C12A 76(6)
C13B C13A C14A 99(6)
C12A C13A C14A 120
C13B C13A C14B 65(5)
C12A C13A C14B 106(3)
C14A C13A C14B 34(3)
C13B C13A C12B 50(5)
C12A C13A C12B 26(3)
C14A C13A C12B 120(3)
C14B C13A C12B 94(3)
C14B C14A C13A 81(6)
C14B C14A C15A 82(6)
C13A C14A C15A 120
C14B C14A C15B 55(5)
C13A C14A C15B 107(2)
C15A C14A C15B 26(3)
C14B C14A C13B 51(5)
C13A C14A C13B 30(3)
C15A C14A C13B 110(3)
C15B C14A C13B 89(3)
C15B C15A C14A 99(7)
C15B C15A N11A 66(7)
C14A C15A N11A 120
C15B C15A C14B 65(6)
C14A C15A C14B 34(3)
N11A C15A C14B 106(3)
C15B C15A N11B 46(5)
C14A C15A N11B 115(3)
N11A C15A N11B 20(3)
C14B C15A N11B 92(3)
N11A N11B C11A 82(7)
N11A N11B C11B 112(7)
C11A N11B C11B 30(3)
N11A N11B C15B 67(8)
C11A N11B C15B 111(3)
C11B N11B C15B 120
N11A N11B C15A 43(6)
C11A N11B C15A 100(4)
C11B N11B C15A 120(3)
C15B N11B C15A 23(3)
C11A C11B C12B 93(8)
C11A C11B N11B 69(8)
C12B C11B N11B 120
C11A C11B C12A 63(7)
C12B C11B C12A 31(3)
N11B C11B C12A 108(3)
C11A C11B N11A 48(6)
C12B C11B N11A 113(2)
N11B C11B N11A 21(3)
C12A C11B N11A 93(3)
C12A C12B C11B 87(7)
C12A C12B C13B 78(7)
C11B C12B C13B 120
C12A C12B C11A 61(6)
C11B C12B C11A 26(3)
C13B C12B C11A 108(2)
C12A C12B C13A 49(5)
C11B C12B C13A 113(2)
C13B C12B C13A 29(3)
C11A C12B C13A 91(3)
C13A C13B C14B 80(6)
C13A C13B C12B 100(6)
C14B C13B C12B 120
C13A C13B C12A 68(5)
C14B C13B C12A 110(3)
C12B C13B C12A 32(3)
C13A C13B C14A 51(5)
C14B C13B C14A 29(3)
C12B C13B C14A 121(3)
C12A C13B C14A 96(3)
C14A C14B C13B 100(6)
C14A C14B C15B 94(6)
C13B C14B C15B 120
C14A C14B C13A 65(5)
C13B C14B C13A 35(3)
C15B C14B C13A 117(3)
C14A C14B C15A 64(5)
C13B C14B C15A 126(3)
C15B C14B C15A 30(3)
C13A C14B C15A 105(4)
C15A C15B N11A 81(7)
C15A C15B C14B 85(7)
N11A C15B C14B 122(3)
C15A C15B N11B 110(7)
N11A C15B N11B 29(3)
C14B C15B N11B 120
C15A C15B C14A 54(5)
N11A C15B C14A 108(4)
C14B C15B C14A 31(3)
N11B C15B C14A 122(3)
C102 C101 C151 102.7
C102 C101 N101 119.9
C151 C101 N101 54.4
C102 C101 C152 48.7
C151 C101 C152 56.2
N101 C101 C152 97.9
C101 C102 C152 107.5
C101 C102 C151 46
C152 C102 C151 63.4
C101 C102 C103 125
C152 C102 C103 66.2
C151 C102 C103 113.3
C104 C103 C102 105.9
C104 C103 C152 61.2
C102 C103 C152 51.2
C103 C104 C154 118.9
C103 C104 C153 121.8
C154 C104 C153 81.5
C103 C104 C152 78.4
C154 C104 C152 143.6
C153 C104 C152 62.8
C101 C151 N101 83.7
C101 C151 C102 31.4
N101 C151 C102 98.5
C101 C151 N151 100.6
N101 C151 N151 18.4
C102 C151 N151 116.9
C101 C151 C152 88.1
N101 C151 C152 132.6
C102 C151 C152 58
N151 C151 C152 139.8
C101 C151 C109 130.2
N101 C151 C109 53.4
C102 C151 C109 151.9
N151 C151 C109 35.1
C152 C151 C109 138.3
C102 C152 C104 97.7
C102 C152 C151 58.6
C104 C152 C151 146.9
C102 C152 C153 149.8
C104 C152 C153 56
C151 C152 C153 135.6
C102 C152 C103 62.7
C104 C152 C103 40.3
C151 C152 C103 107.1
C153 C152 C103 87.4
C102 C152 C101 23.8
C104 C152 C101 115.9
C151 C152 C101 35.7
C153 C152 C101 151.1
C103 C152 C101 76.4
C104 C153 C152 61.2
C104 C153 C154 48.3
C152 C153 C154 109.3
C104 C154 C153 50.2
C155 C105 C156 126.3
C155 C105 N101 97.9
C156 C105 N101 135.3
C155 C105 N151 80.8
C156 C105 N151 152
N101 C105 N151 17.1
C155 C105 C106 147.7
C156 C105 C106 21.8
N101 C105 C106 114.3
N151 C105 C106 131.4
C155 C105 C107 93.9
C156 C105 C107 33.7
N101 C105 C107 167.9
N151 C105 C107 174.2
C106 C105 C107 54
C156 C106 C157 72.7
C156 C106 C107 41.9
C157 C106 C107 30.9
C156 C106 C105 27.1
C157 C106 C105 98
C107 C106 C105 67.2
C157 C107 C108 73.2
C157 C107 C156 97.6
C108 C107 C156 144.2
C157 C107 C158 101.3
C108 C107 C158 28.7
C156 C107 C158 145.2
C157 C107 C106 68.2
C108 C107 C106 130.4
C156 C107 C106 29.6
C158 C107 C106 153.2
C157 C107 C105 126.8
C108 C107 C105 149.1
C156 C107 C105 30.2
C158 C107 C105 128.1
C106 C107 C105 58.8
C158 C108 C107 104.2
C158 C108 C157 150.6
C107 C108 C157 48.4
C105 C155 C156 32.1
C105 C155 N151 72.5
C156 C155 N151 104.3
C105 C155 N101 55.6
C156 C155 N101 87.5
N151 C155 N101 16.8
C106 C156 C105 131.1
C106 C156 C107 108.5
C105 C156 C107 116
C106 C156 C157 75
C105 C156 C157 148.1
C107 C156 C157 33.7
C106 C156 C155 152.4
C105 C156 C155 21.6
C107 C156 C155 95.4
C157 C156 C155 128.8
C107 C157 C108 58.4
C107 C157 C156 48.7
C108 C157 C156 100.1
C107 C157 C106 80.9
C108 C157 C106 129.2
C156 C157 C106 32.4
C107 C157 C158 48.8
C108 C157 C158 10.8
C156 C157 C158 93.3
C106 C157 C158 124.4
C108 C158 C107 47
C108 C158 C157 18.6
C107 C158 C157 29.9
C151 N101 C105 115.4
C151 N101 C109 82.3
C105 N101 C109 119
C151 N101 C113 121.7
C105 N101 C113 113.6
C109 N101 C113 99.9
C151 N101 C101 41.9
C105 N101 C101 107.7
C109 N101 C101 119.3
C113 N101 C101 94.2
C151 N101 C155 123.5
C105 N101 C155 26.5
C109 N101 C155 93.8
C113 N101 C155 114.5
C101 N101 C155 132
C151 N101 C159 90.4
C105 N101 C159 110.2
C109 N101 C159 10
C113 N101 C159 100.5
C101 N101 C159 128.9
C155 N101 C159 84.5
C109 N151 C151 91.4
C109 N151 C159 15.5
C151 N151 C159 104.8
C109 N151 C105 138.8
C151 N151 C105 95.3
C159 N151 C105 127.7
C109 N151 C113 118.1
C151 N151 C113 105.6
C159 N151 C113 120
C105 N151 C113 99.1
C109 N151 C155 115.7
C151 N151 C155 113.4
C159 N151 C155 102.5
C105 N151 C155 26.7
C113 N151 C155 110.7
C159 C109 N151 133.1
C159 C109 C110 25.5
N151 C109 C110 123.3
C159 C109 N101 141.7
N151 C109 N101 9.4
C110 C109 N101 132.6
C159 C109 C151 156.2
N151 C109 C151 53.5
C110 C109 C151 176.8
N101 C109 C151 44.3
C159 C110 C160 131
C159 C110 C161 109.6
C160 C110 C161 104.1
C159 C110 C109 15.7
C160 C110 C109 120
C161 C110 C109 125.3
C159 C110 C111 149.2
C160 C110 C111 72.3
C161 C110 C111 39.6
C109 C110 C111 164.9
C161 C111 C162 55.6
C161 C111 C112 120.4
C162 C111 C112 81.6
C161 C111 C160 71.3
C162 C111 C160 100.7
C112 C111 C160 79.7
C161 C111 C110 41.4
C162 C111 C110 89.6
C112 C111 C110 110.7
C160 C111 C110 34.8
C109 C159 C110 138.8
C109 C159 N151 31.4
C110 C159 N151 124.7
C109 C159 C161 177.8
C110 C159 C161 43.4
N151 C159 C161 149.2
C109 C159 C160 117.3
C110 C159 C160 28.4
N151 C159 C160 96.7
C161 C159 C160 64.8
C109 C159 N101 28.3
C110 C159 N101 128.6
N151 C159 N101 4.1
C161 C159 N101 152.1
C160 C159 N101 100.8
C110 C160 C159 20.6
C110 C160 C111 72.8
C159 C160 C111 91.9
C110 C160 C161 40.5
C159 C160 C161 56.1
C111 C160 C161 37.7
C111 C161 C110 99
C111 C161 C162 80.1
C110 C161 C162 140.6
C111 C161 C159 126
C110 C161 C159 27
C162 C161 C159 136
C111 C161 C160 70.9
C110 C161 C160 35.4
C162 C161 C160 112.4
C159 C161 C160 59.1
C161 C162 C111 44.4
C114 C113 N101 121.5
C114 C113 N151 116.5
N101 C113 N151 17.3
C113 C114 C115 108.9
C116 C115 C114 114.4
N251 C201 C202 104.6
N251 C201 C252 115.1
C202 C201 C252 22.8
N251 C201 N201 19.6
C202 C201 N201 118.2
C252 C201 N201 121.9
C252 C202 C201 90.8
C252 C202 C203 60
C201 C202 C203 102.9
C252 C202 C251 80.8
C201 C202 C251 10
C203 C202 C251 98.1
C253 C203 C204 56.4
C253 C203 C252 156.4
C204 C203 C252 102.4
C253 C203 C202 161.5
C204 C203 C202 120.7
C252 C203 C202 20.6
C253 C203 C254 73.5
C204 C203 C254 17.1
C252 C203 C254 85.5
C202 C203 C254 104.4
C253 C204 C254 176.1
C253 C204 C203 31.8
C254 C204 C203 144.7
C253 C204 C252 76.4
C254 C204 C252 99.9
C203 C204 C252 45.1
N251 C251 N201 21.2
N251 C251 C202 86.5
N201 C251 C202 104
N251 C251 C252 99.8
N201 C251 C252 113
C202 C251 C252 20.1
C202 C252 C203 99.5
C202 C252 C201 66.4
C203 C252 C201 107
C202 C252 C251 79.1
C203 C252 C251 106.4
C201 C252 C251 12.7
C202 C252 C253 103.7
C203 C252 C253 6.7
C201 C252 C253 103.7
C251 C252 C253 101.9
C202 C252 C204 128.1
C203 C252 C204 32.5
C201 C252 C204 102.4
C251 C252 C204 95.1
C253 C252 C204 26.5
C203 C253 C204 91.8
C203 C253 C254 89.9
C204 C253 C254 2.1
C203 C253 C252 16.9
C204 C253 C252 77
C254 C253 C252 75.1
C204 C254 C253 1.8
C204 C254 C203 18.2
C253 C254 C203 16.6
N251 N201 C263 109.8
N251 N201 C205 45.1
C263 N201 C205 92.6
N251 N201 C209 129.2
C263 N201 C209 117.8
C205 N201 C209 114
N251 N201 C213 117.4
C263 N201 C213 20.9
C205 N201 C213 111.9
C209 N201 C213 113.4
N251 N201 C251 64
C263 N201 C251 117
C205 N201 C251 109
C209 N201 C251 105.9
C213 N201 C251 101.5
N251 N201 C201 49.9
C263 N201 C201 118.3
C205 N201 C201 94.9
C209 N201 C201 114.2
C213 N201 C201 106.8
C251 N201 C201 14.1
N251 N201 C264 153.8
C263 N201 C264 53
C205 N201 C264 141
C209 N201 C264 75.3
C213 N201 C264 39.3
C251 N201 C264 103.8
C201 N201 C264 116.3
N201 N251 C205 112.7
N201 N251 C201 110.5
C205 N251 C201 136.6
N201 N251 C251 94.9
C205 N251 C251 152.1
C201 N251 C251 15.7
N201 N251 C255 127.4
C205 N251 C255 23.6
C201 N251 C255 117.4
C251 N251 C255 131.4
N201 N251 C263 50.9
C205 N251 C263 92
C201 N251 C263 118.6
C251 N251 C263 109.4
C255 N251 C263 115.6
N201 N251 C213 47
C205 N251 C213 108.4
C201 N251 C213 103.4
C251 N251 C213 93.2
C255 N251 C213 132
C263 N251 C213 16.5
N201 N251 C209 37.4
C205 N251 C209 105.5
C201 N251 C209 106.3
C251 N251 C209 93.7
C255 N251 C209 105.9
C263 N251 C209 86.5
C213 N251 C209 84.4
N201 N251 C256 113.5
C205 N251 C256 44.2
C201 N251 C256 112.8
C251 N251 C256 121.5
C255 N251 C256 26.7
C263 N251 C256 128.4
C213 N251 C256 143.6
C209 N251 C256 82.9
C255 C205 N251 121
C255 C205 N201 134.3
N251 C205 N201 22.2
C255 C205 C256 34.1
N251 C205 C256 104.1
N201 C205 C256 107.1
C255 C205 C206 14.7
N251 C205 C206 110.6
N201 C205 C206 120.7
C256 C205 C206 20.7
C255 C205 C263 176.1
N251 C205 C263 55.3
N201 C205 C263 42.7
C256 C205 C263 145.3
C206 C205 C263 163.2
C256 C206 C255 53
C256 C206 C257 109.3
C255 C206 C257 95
C256 C206 C205 44.7
C255 C206 C205 9.6
C257 C206 C205 102.1
C256 C206 C207 118.4
C255 C206 C207 108.4
C257 C206 C207 13.5
C205 C206 C207 115.6
C207 C257 C206 135.4
C207 C257 C258 52.6
C206 C257 C258 102.7
C207 C257 C208 31.2
C206 C257 C208 104.5
C258 C257 C208 42.8
C207 C257 C256 147.7
C206 C257 C256 22.4
C258 C257 C256 100
C208 C257 C256 117.7
C207 C257 C255 171.4
C206 C257 C255 37.1
C258 C257 C255 127.6
C208 C257 C255 141.6
C256 C257 C255 28.6
C258 C208 C207 62.7
C258 C208 C257 60.5
C207 C208 C257 16.5
C205 C255 C256 118.5
C205 C255 C206 155.7
C256 C255 C206 39
C205 C255 N251 35.4
C256 C255 N251 101.3
C206 C255 N251 125.7
C205 C255 C257 147
C256 C255 C257 69.1
C206 C255 C257 47.9
N251 C255 C257 170.1
C206 C256 C255 88
C206 C256 C205 114.6
C255 C256 C205 27.4
C206 C256 C257 48.2
C255 C256 C257 82.3
C205 C256 C257 104.5
C206 C256 N251 121.9
C255 C256 N251 52
C205 C256 N251 31.8
C257 C256 N251 134.2
C257 C207 C208 132.3
C257 C207 C258 102.6
C208 C207 C258 58.4
C257 C207 C206 31
C208 C207 C206 101.5
C258 C207 C206 89.7
C208 C258 C207 58.9
C208 C258 C257 76.8
C207 C258 C257 24.8
C260 C209 C210 34.6
C260 C209 N201 118.2
C210 C209 N201 110.5
C260 C209 N251 124.3
C210 C209 N251 108.3
N201 C209 N251 13.4
C260 C209 C264 89
C210 C209 C264 114.9
N201 C209 C264 59.7
N251 C209 C264 72.9
C260 C210 C209 71.6
C260 C210 C261 56.7
C209 C210 C261 91.2
C260 C210 C211 52.6
C209 C210 C211 94.8
C261 C210 C211 7.2
C212 C211 C260 110.5
C212 C211 C262 16.7
C260 C211 C262 101.9
C212 C211 C210 88.7
C260 C211 C210 25
C262 C211 C210 77.8
C262 C212 C261 119.7
C262 C212 C211 129.1
C261 C212 C211 18.7
C210 C260 C261 92.1
C210 C260 C209 73.8
C261 C260 C209 104.2
C210 C260 C211 102.4
C261 C260 C211 12.6
C209 C260 C211 113.8
C212 C261 C260 141.6
C212 C261 C262 21.2
C260 C261 C262 125.2
C212 C261 C210 112.5
C260 C261 C210 31.1
C262 C261 C210 94.3
C212 C262 C261 39.1
C212 C262 C211 34.2
C261 C262 C211 12.7
C263 C213 C264 112.7
C263 C213 C214 162
C264 C213 C214 53.1
C263 C213 N201 58.4
C264 C213 N201 82.8
C214 C213 N201 123.1
C263 C213 N251 55.3
C264 C213 N251 97.8
C214 C213 N251 131.6
N201 C213 N251 15.6
C264 C214 C213 63.3
C264 C214 C265 85.2
C213 C214 C265 122.3
C264 C214 C215 117.4
C213 C214 C215 110.2
C265 C214 C215 43.3
C264 C214 C263 59
C213 C214 C263 5.9
C265 C214 C263 116.9
C215 C214 C263 108.1
C265 C215 C214 60
C265 C215 C216 84.4
C214 C215 C216 124.7
C265 C215 C266 53.7
C214 C215 C266 112.8
C216 C215 C266 42.7
C266 C216 C215 83.1
C266 C216 C265 57.3
C215 C216 C265 35.4
C213 C263 N201 100.7
C213 C263 C264 46.6
N201 C263 C264 80.2
C213 C263 N251 108.2
N201 C263 N251 19.2
C264 C263 N251 97.9
C213 C263 C214 12.2
N201 C263 C214 102.6
C264 C263 C214 37.2
N251 C263 C214 113.7
C213 C263 C205 140.5
N201 C263 C205 44.6
C264 C263 C205 121.9
N251 C263 C205 32.7
C214 C263 C205 146.2
C214 C264 C213 63.6
C214 C264 C263 83.8
C213 C264 C263 20.7
C214 C264 C265 52.5
C213 C264 C265 100.7
C263 C264 C265 113.1
C214 C264 N201 111
C213 C264 N201 57.9
C263 C264 N201 46.8
C265 C264 N201 158.6
C214 C264 C209 149.9
C213 C264 C209 101.7
C263 C264 C209 85.9
C265 C264 C209 155.3
N201 C264 C209 45
C215 C265 C214 76.7
C215 C265 C266 93.3
C214 C265 C266 164.8
C215 C265 C264 109.3
C214 C265 C264 42.3
C266 C265 C264 135.4
C215 C265 C216 60.2
C214 C265 C216 119.5
C266 C265 C216 45.4
C264 C265 C216 115
C216 C266 C265 77.3
C216 C266 C215 54.1
C265 C266 C215 33
N301 C301 C302 104.7
N301 C301 N351 11.7
C302 C301 N351 115.8
C352 C302 C351 137.4
C352 C302 C301 149.7
C351 C302 C301 12.5
C352 C302 C303 49.8
C351 C302 C303 92.7
C301 C302 C303 103
C353 C303 C352 115.9
C353 C303 C302 142.8
C352 C303 C302 27.5
C353 C303 C304 28.2
C352 C303 C304 87.8
C302 C303 C304 114.6
C353 C303 C351 175
C352 C303 C351 61.7
C302 C303 C351 35.5
C304 C303 C351 149.4
C354 C304 C353 133.7
C354 C304 C303 149.2
C353 C304 C303 18.5
C354 C304 C352 155.2
C353 C304 C352 53.4
C303 C304 C352 35
C302 C351 N301 106.5
C302 C351 C352 16.5
N301 C351 C352 121.4
C302 C351 C303 51.8
N301 C351 C303 158.2
C352 C351 C303 37.5
C302 C352 C303 102.6
C302 C352 C353 126.4
C303 C352 C353 24.2
C302 C352 C351 26.2
C303 C352 C351 80.9
C353 C352 C351 105
C302 C352 C304 156.7
C303 C352 C304 57.2
C353 C352 C304 33
C351 C352 C304 138
C303 C353 C304 133.3
C303 C353 C352 39.9
C304 C353 C352 93.5
C303 C353 C354 149.3
C304 C353 C354 19.2
C352 C353 C354 109.8
C304 C354 C353 27.1
N351 N301 C301 139.8
N351 N301 C355 31.8
C301 N301 C355 153.2
N351 N301 C305 70.8
C301 N301 C305 127
C355 N301 C305 39.8
N351 N301 C351 148.6
C301 N301 C351 13.4
C355 N301 C351 148.9
C305 N301 C351 115.4
N351 N301 C309 105.5
C301 N301 C309 102.1
C355 N301 C309 104.4
C305 N301 C309 107.2
C351 N301 C309 101.7
N351 N301 C359 80.3
C301 N301 C359 122.5
C355 N301 C359 84
C305 N301 C359 100.6
C351 N301 C359 125.2
C309 N301 C359 25.2
N351 N301 C363 30.7
C301 N301 C363 110.1
C355 N301 C363 60.6
C305 N301 C363 95.9
C351 N301 C363 121.2
C309 N301 C363 115.4
C359 N301 C363 92.6
N351 N301 C313 33.5
C301 N301 C313 106.4
C355 N301 C313 58.2
C305 N301 C313 88.3
C351 N301 C313 115.4
C309 N301 C313 128.6
C359 N301 C313 105
C363 N301 C313 13.5
N301 N351 C355 129.3
N301 N351 C363 136.6
C355 N351 C363 91
N301 N351 C313 132.9
C355 N351 C313 85.6
C363 N351 C313 18.1
N301 N351 C305 88.3
C355 N351 C305 42.2
C363 N351 C305 124.8
C313 N351 C305 111.3
N301 N351 C359 80.3
C355 N351 C359 99.3
C363 N351 C359 112.2
C313 N351 C359 130.1
C305 N351 C359 104.4
N301 N351 C301 28.5
C355 N351 C301 145.2
C363 N351 C301 109.1
C313 N351 C301 104.6
C305 N351 C301 104.3
C359 N351 C301 98.9
N301 N351 C309 57.7
C355 N351 C309 111.5
C363 N351 C309 128.5
C313 N351 C309 146.1
C305 N351 C309 100.2
C359 N351 C309 22.7
C301 N351 C309 78.3
C355 C305 C356 106.4
C355 C305 N351 37
C356 C305 N351 120.8
C355 C305 N301 57.6
C356 C305 N301 128
N351 C305 N301 20.9
C355 C305 C306 114.6
C356 C305 C306 25.4
N351 C305 C306 111.7
N301 C305 C306 110.2
C356 C306 C307 70.6
C356 C306 C305 50.6
C307 C306 C305 106.6
C356 C306 C357 46.7
C307 C306 C357 24.6
C305 C306 C357 89.6
C357 C307 C358 101.1
C357 C307 C356 77.5
C358 C307 C356 147.5
C357 C307 C306 104
C358 C307 C306 134.1
C356 C307 C306 27.1
C357 C307 C308 117.6
C358 C307 C308 22.3
C356 C307 C308 131.7
C306 C307 C308 112.6
C358 C308 C307 34.2
N351 C355 C305 100.9
N351 C355 N301 19
C305 C355 N301 82.6
N351 C355 C313 58.5
C305 C355 C313 128.7
N301 C355 C313 74.5
N351 C355 C363 54.4
C305 C355 C363 140.7
N301 C355 C363 72.7
C313 C355 C363 14.9
N351 C355 C356 117.8
C305 C355 C356 42.1
N301 C355 C356 106.6
C313 C355 C356 102.4
C363 C355 C356 117.2
N351 C355 C314 88.6
C305 C355 C314 157.7
N301 C355 C314 107.6
C313 C355 C314 41.9
C363 C355 C314 36.4
C356 C355 C314 115.7
N351 C355 C359 54.4
C305 C355 C359 105.3
N301 C355 C359 55
C313 C355 C359 98.1
C363 C355 C359 85.2
C356 C355 C359 147.2
C314 C355 C359 96.6
C306 C356 C305 104.1
C306 C356 C307 82.2
C305 C356 C307 133.4
C306 C356 C357 113.4
C305 C356 C357 125.6
C307 C356 C357 31.9
C306 C356 C355 113.8
C305 C356 C355 31.4
C307 C356 C355 158.1
C357 C356 C355 132
C307 C357 C358 45.7
C307 C357 C356 70.6
C358 C357 C356 109.4
C307 C357 C306 51.3
C358 C357 C306 90
C356 C357 C306 19.9
C308 C358 C307 123.5
C308 C358 C357 144.2
C307 C358 C357 33.2
C359 C309 C310 67.7
C359 C309 N301 79.9
C310 C309 N301 107.5
C359 C309 N351 63.1
C310 C309 N351 100.2
N301 C309 N351 16.8
C359 C309 C360 95.4
C310 C309 C360 28.2
N301 C309 C360 119.9
N351 C309 C360 119.7
C360 C310 C359 130.8
C360 C310 C309 104
C359 C310 C309 27.6
C360 C310 C361 73.4
C359 C310 C361 111.8
C309 C310 C361 114.8
C360 C310 C311 49.9
C359 C310 C311 120.9
C309 C310 C311 111.5
C361 C310 C311 24
C361 C311 C312 40.6
C361 C311 C360 110.9
C312 C311 C360 147.8
C361 C311 C362 13.5
C312 C311 C362 28.3
C360 C311 C362 124.3
C361 C311 C310 75.7
C312 C311 C310 112
C360 C311 C310 36.1
C362 C311 C310 89
C362 C312 C361 68.9
C362 C312 C311 100
C361 C312 C311 31.6
C309 C359 C310 84.7
C309 C359 N301 74.9
C310 C359 N301 111.3
C309 C359 N351 94.2
C310 C359 N351 115.2
N301 C359 N351 19.4
C309 C359 C355 108.6
C310 C359 C355 136.5
N301 C359 C355 41
N351 C359 C355 26.3
C310 C360 C311 94
C310 C360 C361 71.8
C311 C360 C361 22.9
C310 C360 C309 47.8
C311 C360 C309 105
C361 C360 C309 93.2
C311 C361 C312 107.8
C311 C361 C362 156.4
C312 C361 C362 50.4
C311 C361 C310 80.3
C312 C361 C310 152.5
C362 C361 C310 123
C311 C361 C360 46.3
C312 C361 C360 149.6
C362 C361 C360 157.3
C310 C361 C360 34.8
C312 C362 C361 60.8
C312 C362 C311 51.7
C361 C362 C311 10.1
C314 C313 N351 108.2
C314 C313 C355 85.5
N351 C313 C355 35.9
C314 C313 N301 121.1
N351 C313 N301 13.6
C355 C313 N301 47.3
C314 C313 C364 8.8
N351 C313 C364 100.5
C355 C313 C364 81
N301 C313 C364 113.2
C364 C314 C363 138.8
C364 C314 C313 155
C363 C314 C313 18.1
C364 C314 C365 67.5
C363 C314 C365 128.7
C313 C314 C365 129.9
C364 C314 C315 91.3
C363 C314 C315 123.9
C313 C314 C315 112.9
C365 C314 C315 35.4
C364 C314 C355 112
C363 C314 C355 55.6
C313 C314 C355 52.6
C365 C314 C355 174.4
C315 C314 C355 140.2
C316 C315 C365 163.7
C316 C315 C366 103.7
C365 C315 C366 92.6
C316 C315 C314 118.1
C365 C315 C314 48.8
C366 C315 C314 128.4
C316 C315 C364 134
C365 C315 C364 37
C366 C315 C364 108.1
C314 C315 C364 20.4
C315 C316 C366 42.5
C314 C363 N351 119.5
C314 C363 C355 88
N351 C363 C355 34.6
C314 C363 C364 15.5
N351 C363 C364 113.3
C355 C363 C364 86.7
C314 C363 N301 132.1
N351 C363 N301 12.7
C355 C363 N301 46.7
C364 C363 N301 124.9
C314 C364 C365 83
C314 C364 C363 25.7
C365 C364 C363 97.4
C314 C364 C313 16.2
C365 C364 C313 95.2
C363 C364 C313 10.9
C314 C364 C315 68.3
C365 C364 C315 29.9
C363 C364 C315 91.1
C313 C364 C315 84.1
C315 C365 C364 113.2
C315 C365 C314 95.8
C364 C365 C314 29.5
C315 C365 C366 46.6
C364 C365 C366 125.1
C314 C365 C366 129.7
C315 C366 C365 40.9
C315 C366 C316 33.8
C365 C366 C316 74.7
N451 C401 C402 110.3
N451 C401 N401 14.9
C402 C401 N401 117.8
C401 C402 C403 103.4
C402 C403 C404 120
N451 C405 C406 108.5
N451 C405 C456 107.7
C406 C405 C456 22.9
N451 C405 N401 20.2
C406 C405 N401 117.3
C456 C405 N401 123.4
C456 C406 C405 90.6
C456 C406 C407 87.1
C405 C406 C407 107.8
C457 C407 C408 39.2
C457 C407 C406 99.2
C408 C407 C406 137.4
C457 C407 C456 79.9
C408 C407 C456 119.1
C406 C407 C456 22.2
C457 C407 C458 15.2
C408 C407 C458 28
C406 C407 C458 113
C456 C407 C458 92.4
C457 C408 C458 57.1
C457 C408 C407 54.5
C458 C408 C407 108.8
C406 C456 C405 66.5
C406 C456 C407 70.8
C405 C456 C407 97.7
C406 C456 C457 101.5
C405 C456 C457 95.4
C407 C456 C457 35
C458 C457 C408 65.6
C458 C457 C407 145.1
C408 C457 C407 86.3
C458 C457 C456 140.5
C408 C457 C456 151.4
C407 C457 C456 65.1
C457 C458 C408 57.3
C457 C458 C407 19.7
C408 C458 C407 43.2
N451 N401 C409 107.7
N451 N401 C413 106.6
C409 N401 C413 143.5
N451 N401 C459 106.9
C409 N401 C459 5.4
C413 N401 C459 142
N451 N401 C464 127.7
C409 N401 C464 118.2
C413 N401 C464 42.3
C459 N401 C464 121.1
N451 N401 C405 53.5
C409 N401 C405 100.6
C413 N401 C405 109.6
C459 N401 C405 104.5
C464 N401 C405 92.9
N451 N401 C401 33.6
C409 N401 C401 103.4
C413 N401 C401 98.2
C459 N401 C401 99.7
C464 N401 C401 137.5
C405 N401 C401 87.2
N401 N451 C401 131.4
N401 N451 C409 47.1
C401 N451 C409 115.4
N401 N451 C405 106.2
C401 N451 C405 122.3
C409 N451 C405 101.1
N401 N451 C413 50.6
C401 N451 C413 108.4
C409 N451 C413 97
C405 N451 C413 109.7
N401 N451 C459 52.6
C401 N451 C459 108.7
C409 N451 C459 7
C405 N451 C459 104.3
C413 N451 C459 101.4
N401 C409 C410 110.7
N401 C409 N451 25.2
C410 C409 N451 118.9
N401 C409 C460 108.3
C410 C409 C460 3.8
N451 C409 C460 118
C459 C410 C409 13.7
C459 C410 C461 105.1
C409 C410 C461 118.2
C459 C410 C411 107
C409 C410 C411 118.4
C461 C410 C411 14.6
C412 C411 C460 99.5
C412 C411 C462 24.2
C460 C411 C462 105.3
C412 C411 C410 109.2
C460 C411 C410 9.9
C462 C411 C410 113.2
C462 C412 C411 89.6
C462 C412 C461 76.2
C411 C412 C461 14.6
C410 C459 N401 101.8
C410 C459 C460 2.8
N401 C459 C460 101.3
C410 C459 N451 110.2
N401 C459 N451 20.5
C460 C459 N451 110.6
C459 C460 C461 95
C459 C460 C411 97.9
C461 C460 C411 15.2
C459 C460 C409 11.6
C461 C460 C409 106.1
C411 C460 C409 107.8
C460 C461 C462 106.7
C460 C461 C412 94.1
C462 C461 C412 23.7
C460 C461 C410 10.3
C462 C461 C410 116.4
C412 C461 C410 104.4
C412 C462 C461 80
C412 C462 C411 66.2
C461 C462 C411 15
C464 C413 N401 89.2
C464 C413 C414 16.3
N401 C413 C414 104
C464 C413 N451 103.1
N401 C413 N451 22.7
C414 C413 N451 119.3
C464 C414 C465 154.9
C464 C414 C413 35.8
C465 C414 C413 120
C464 C414 C415 136
C465 C414 C415 19.5
C413 C414 C415 102.9
C465 C415 C414 55.9
C465 C415 C416 46.5
C414 C415 C416 95.6
C465 C415 C466 61
C414 C415 C466 115.7
C416 C415 C466 23.6
C465 C415 C464 66.8
C414 C415 C464 11.1
C416 C415 C464 106.3
C466 C415 C464 126.8
C466 C416 C465 109.7
C466 C416 C415 101.4
C465 C416 C415 17.4
C414 C464 C413 127.9
C414 C464 N401 161
C413 C464 N401 48.5
C414 C464 C465 17.8
C413 C464 C465 110.9
N401 C464 C465 154.2
C414 C464 C415 32.9
C413 C464 C415 97.8
N401 C464 C415 145.2
C465 C464 C415 15.5
C415 C465 C416 116
C415 C465 C414 104.6
C416 C465 C414 126
C415 C465 C466 103.3
C416 C465 C466 25.3
C414 C465 C466 149.2
C415 C465 C464 97.7
C416 C465 C464 132.7
C414 C465 C464 7.3
C466 C465 C464 156.4
C416 C466 C465 45
C416 C466 C415 55
C465 C466 C415 15.7
V101 O113 V102 100.4(11)
V102 O114 V101 101.9(11)
W103 O115 V101 129.0(11)
W104 O116 V102 126.5(12)
W105 O117 V102 129.1(13)
W106 O118 V101 129.3(11)
W107 O119 W103 147.5(11)
W107 O120 W104 145.7(11)
W105 O121 W104 117.7(12)
W108 O122 W105 145.8(12)
W108 O123 W106 146.9(12)
W103 O124 W106 115.4(10)
W109 O125 W103 145.4(11)
W110 O126 W104 142.6(11)
W111 O127 W105 143.1(13)
W112 O128 W106 145.5(12)
W107 O129 W109 117.7(10)
W110 O130 W107 121.2(11)
W108 O131 W111 118.6(11)
W108 O132 W112 115.9(10)
W110 O133 W109 119.3(10)
W111 O134 W110 159.2(12)
W111 O135 W112 123.4(13)
W109 O136 W112 153.6(12)
Si1 O137 W103 128.3(11)
Si1 O137 W106 126.7(10)
W103 O137 W106 92.1(7)
Si1 O138 W105 126.2(10)
Si1 O138 W104 124.4(10)
W105 O138 W104 92.7(7)
Si1 O139 W107 124.4(10)
Si1 O139 W109 124.5(10)
W107 O139 W109 89.6(6)
Si1 O139 W110 126.1(10)
W107 O139 W110 90.1(6)
W109 O139 W110 91.4(6)
Si1 O140 W111 126.9(10)
Si1 O140 W112 124.8(10)
W111 O140 W112 91.2(6)
Si1 O140 W108 124.3(10)
W111 O140 W108 89.3(6)
W112 O140 W108 89.1(6)
O137 Si1 O140 110.0(10)
O137 Si1 O139 108.9(10)
O140 Si1 O139 107.1(10)
O137 Si1 O138 110.8(10)
O140 Si1 O138 109.0(10)
O139 Si1 O138 111.1(10)
O101 V101 O115 104.5(10)
O101 V101 O118 106.1(10)
O115 V101 O118 87.1(9)
O101 V101 O114 106.1(11)
O115 V101 O114 149.0(9)
O118 V101 O114 89.2(9)
O101 V101 O113 104.7(11)
O115 V101 O113 88.7(9)
O118 V101 O113 149.1(9)
O114 V101 O113 78.9(10)
O101 V101 V102 108.1(9)
O115 V101 V102 124.2(7)
O118 V101 V102 123.8(6)
O114 V101 V102 39.0(7)
O113 V101 V102 40.0(7)
O102 V102 O117 104.0(13)
O102 V102 O116 105.3(13)
O117 V102 O116 90.3(10)
O102 V102 O114 102.3(13)
O117 V102 O114 90.5(10)
O116 V102 O114 151.3(10)
O102 V102 O113 103.9(13)
O117 V102 O113 151.5(11)
O116 V102 O113 87.4(10)
O114 V102 O113 78.6(10)
O102 V102 V101 105.1(11)
O117 V102 V101 125.8(8)
O116 V102 V101 123.7(7)
O114 V102 V101 39.1(7)
O113 V102 V101 39.6(7)
O103 W103 O115 102.0(9)
O103 W103 O124 97.6(9)
O115 W103 O124 92.8(9)
O103 W103 O119 101.4(9)
O115 W103 O119 93.1(9)
O124 W103 O119 158.3(8)
O103 W103 O125 94.6(9)
O115 W103 O125 163.3(8)
O124 W103 O125 84.2(8)
O119 W103 O125 84.1(8)
O103 W103 O137 173.1(8)
O115 W103 O137 81.3(8)
O124 W103 O137 76.0(8)
O119 W103 O137 84.3(8)
O125 W103 O137 82.1(7)
O104 W104 O116 102.1(10)
O104 W104 O121 101.0(10)
O116 W104 O121 91.3(10)
O104 W104 O120 100.4(10)
O116 W104 O120 93.1(9)
O121 W104 O120 156.8(9)
O104 W104 O126 96.4(10)
O116 W104 O126 161.2(9)
O121 W104 O126 82.1(9)
O120 W104 O126 86.6(8)
O104 W104 O138 174.3(9)
O116 W104 O138 80.0(8)
O121 W104 O138 73.5(8)
O120 W104 O138 84.8(7)
O126 W104 O138 81.3(7)
O105 W105 O117 100.4(12)
O105 W105 O121 99.2(12)
O117 W105 O121 90.7(10)
O105 W105 O122 101.3(11)
O117 W105 O122 91.1(10)
O121 W105 O122 158.8(9)
O105 W105 O127 98.2(11)
O117 W105 O127 161.3(9)
O121 W105 O127 84.8(9)
O122 W105 O127 86.8(9)
O105 W105 O138 174.1(11)
O117 W105 O138 77.9(9)
O121 W105 O138 75.3(8)
O122 W105 O138 84.4(8)
O127 W105 O138 83.5(8)
O106 W106 O118 100.5(11)
O106 W106 O124 96.9(11)
O118 W106 O124 90.2(9)
O106 W106 O123 103.5(11)
O118 W106 O123 93.9(9)
O124 W106 O123 158.1(8)
O106 W106 O128 96.6(11)
O118 W106 O128 162.7(9)
O124 W106 O128 84.8(8)
O123 W106 O128 84.9(8)
O106 W106 O137 171.8(10)
O118 W106 O137 81.1(8)
O124 W106 O137 75.0(8)
O123 W106 O137 84.4(8)
O128 W106 O137 81.6(8)
O107 W107 O120 99.0(10)
O107 W107 O129 101.3(10)
O120 W107 O129 158.8(8)
O107 W107 O119 102.4(10)
O120 W107 O119 93.8(9)
O129 W107 O119 88.0(9)
O107 W107 O130 101.9(10)
O120 W107 O130 86.2(9)
O129 W107 O130 83.5(9)
O119 W107 O130 155.4(9)
O107 W107 O139 175.7(9)
O120 W107 O139 82.1(7)
O129 W107 O139 77.2(7)
O119 W107 O139 81.6(7)
O130 W107 O139 74.0(8)
O108 W108 O123 103.4(11)
O108 W108 O122 103.1(12)
O123 W108 O122 94.2(9)
O108 W108 O131 98.5(11)
O123 W108 O131 157.4(9)
O122 W108 O131 86.0(9)
O108 W108 O132 97.1(11)
O123 W108 O132 88.4(8)
O122 W108 O132 158.4(9)
O131 W108 O132 83.5(9)
O108 W108 O140 173.2(10)
O123 W108 O140 81.4(8)
O122 W108 O140 81.2(8)
O131 W108 O140 76.3(8)
O132 W108 O140 78.1(8)
O109 W109 O125 104.5(10)
O109 W109 O136 99.2(10)
O125 W109 O136 92.0(9)
O109 W109 O133 98.3(10)
O125 W109 O133 156.6(8)
O136 W109 O133 89.2(9)
O109 W109 O129 99.7(10)
O125 W109 O129 86.8(8)
O136 W109 O129 160.7(9)
O133 W109 O129 84.5(8)
O109 W109 O139 170.8(9)
O125 W109 O139 82.9(7)
O136 W109 O139 85.9(8)
O133 W109 O139 73.9(7)
O129 W109 O139 74.9(7)
O110 W110 O130 102.0(10)
O110 W110 O133 102.0(10)
O130 W110 O133 89.9(9)
O110 W110 O134 98.9(10)
O130 W110 O134 157.6(9)
O133 W110 O134 93.6(9)
O110 W110 O126 103.0(10)
O130 W110 O126 83.5(9)
O133 W110 O126 155.0(9)
O134 W110 O126 84.1(9)
O110 W110 O139 175.4(9)
O130 W110 O139 74.6(8)
O133 W110 O139 75.1(8)
O134 W110 O139 84.9(8)
O126 W110 O139 79.9(7)
O111 W111 O135 104.0(12)
O111 W111 O134 99.1(11)
O135 W111 O134 91.5(10)
O111 W111 O127 101.3(11)
O135 W111 O127 154.6(10)
O134 W111 O127 85.8(9)
O111 W111 O131 101.3(11)
O135 W111 O131 88.3(10)
O134 W111 O131 159.1(9)
O127 W111 O131 85.5(9)
O111 W111 O140 176.1(10)
O135 W111 O140 73.5(9)
O134 W111 O140 84.2(8)
O127 W111 O140 81.1(8)
O131 W111 O140 75.7(8)
O112 W112 O128 103.5(10)
O112 W112 O136 99.1(11)
O128 W112 O136 89.5(9)
O112 W112 O135 103.1(11)
O128 W112 O135 153.1(10)
O136 W112 O135 90.6(10)
O112 W112 O132 98.9(10)
O128 W112 O132 86.4(9)
O136 W112 O132 162.0(9)
O135 W112 O132 85.2(9)
O112 W112 O140 172.9(9)
O128 W112 O140 81.8(8)
O136 W112 O140 85.6(8)
O135 W112 O140 71.4(9)
O132 W112 O140 76.5(7)

loop_
_geom_bond_atom_site_label_1
_geom_bond_atom_site_label_2
_geom_bond_distance
N11A N11B 0.68(8)
N11A C15B 1.28(9)
N11A C11A 1.39
N11A C15A 1.39
N11A C11B 1.76(9)
C11A C11B 0.69(7)
C11A N11B 1.31(9)
C11A C12A 1.39
C11A C12B 1.58(9)
C12A C12B 0.80(8)
C12A C13A 1.39
C12A C13B 1.46(9)
C12A C11B 1.57(9)
C13A C13B 0.89(7)
C13A C14A 1.39
C13A C14B 1.52(9)
C13A C12B 1.78(9)
C14A C14B 0.87(7)
C14A C15A 1.39
C14A C15B 1.69(8)
C14A C13B 1.76(9)
C15A C15B 0.76(7)
C15A C14B 1.53(9)
C15A N11B 1.80(8)
N11B C11B 1.39
N11B C15B 1.39
C11B C12B 1.39
C12B C13B 1.39
C13B C14B 1.39
C14B C15B 1.39
C101 C102 0.7774
C101 C151 1.0745
C101 N101 1.5983
C101 C152 1.8385
C102 C152 1.4488
C102 C151 1.4577
C102 C103 1.652
C103 C104 1.1234
C103 C152 1.7014
C104 C154 1.3997
C104 C153 1.4396
C104 C152 1.5224
C151 N101 1.3076
C151 N151 1.4927
C151 C152 1.5278
C151 C109 1.856
C152 C153 1.5438
C153 C154 1.8537
C105 C155 0.7482
C105 C156 1.0787
C105 N101 1.3862
C105 N151 1.588
C105 C106 1.785
C105 C107 1.9244
C106 C156 0.8799
C106 C157 1.5878
C106 C107 1.6888
C107 C157 0.8788
C107 C108 1.0006
C107 C156 1.1893
C107 C158 1.3256
C108 C158 0.6577
C108 C157 1.1248
C155 C156 1.6365
C155 N151 1.6441
C155 N101 1.6633
C156 C157 1.5692
C157 C158 1.7282
N101 C109 1.5045
N101 C113 1.5349
N101 C159 1.9643
N151 C109 1.0663
N151 C159 1.4952
N151 C113 1.6263
C109 C159 0.548
C109 C110 1.3332
C110 C159 0.8712
C110 C160 1.1777
C110 C161 1.3195
C110 C111 1.971
C111 C161 1.2729
C111 C162 1.7923
C111 C112 1.8665
C111 C160 1.9656
C159 C161 1.8083
C159 C160 1.8687
C160 C161 1.9707
C161 C162 1.5006
C113 C114 1.411
C114 C115 1.5424
C115 C116 1.5232
C201 N251 1.2978
C201 C202 1.3767
C201 C252 1.5021
C201 N201 1.5893
C202 C252 0.5821
C202 C203 1.6354
C202 C251 1.6605
C203 C253 0.5736
C203 C204 1.0883
C203 C252 1.4357
C203 C254 2.0106
C204 C253 0.9074
C204 C254 1.0214
C204 C252 1.9794
C251 N251 1.4162
C251 N201 1.5704
C251 C252 1.6694
C252 C253 1.9747
C253 C254 1.9277
N201 N251 0.5693
N201 C263 1.3436
N201 C205 1.3911
N201 C209 1.4863
N201 C213 1.5502
N201 C264 1.8153
N251 C205 1.0683
N251 C255 1.5811
N251 C263 1.6275
N251 C213 1.8813
N251 C209 1.898
N251 C256 1.9678
C205 C255 0.7391
C205 C256 1.4132
C205 C206 1.8279
C205 C263 1.9776
C206 C256 0.7116
C206 C255 1.129
C206 C257 1.3899
C206 C207 1.891
C257 C207 0.6297
C257 C258 1.466
C257 C208 1.6405
C257 C256 1.7587
C257 C255 1.8653
C208 C258 1.1442
C208 C207 1.1494
C255 C256 0.9022
C207 C258 1.1935
C209 C260 1.4367
C209 C210 1.4541
C209 C264 2.0343
C210 C260 0.861
C210 C261 1.6642
C210 C211 1.9925
C211 C212 1.2316
C211 C260 1.6216
C211 C262 1.7014
C212 C262 0.6305
C212 C261 1.0987
C260 C261 1.3927
C261 C262 1.5137
C213 C263 0.5634
C213 C264 1.1598
C213 C214 1.1628
C214 C264 1.0378
C214 C265 1.2233
C214 C215 1.3751
C214 C263 1.7074
C215 C265 0.9688
C215 C216 1.4511
C215 C266 1.7782
C216 C266 1.2156
C216 C265 1.6642
C263 C264 1.4718
C264 C265 1.5359
C265 C266 1.4359
C301 N301 1.2916
C301 C302 1.4294
C301 N351 1.7489
C302 C352 0.6783
C302 C351 1.0564
C302 C303 1.4314
C303 C353 0.7179
C303 C352 1.1211
C303 C304 1.6449
C303 C351 1.8193
C304 C354 0.77
C304 C353 1.0677
C304 C352 1.955
C351 N301 1.6034
C351 C352 1.6219
C352 C353 1.5732
C353 C354 1.6937
N301 N351 0.5511
N301 C355 1.3124
N301 C305 1.5422
N301 C309 1.6067
N301 C359 1.6382
N301 C363 1.7206
N301 C313 1.7208
N351 C355 0.8922
N351 C363 1.278
N351 C313 1.2976
N351 C305 1.457
N351 C359 1.6385
N351 C309 1.8326
C305 C355 0.996
C305 C356 1.2819
C305 C306 1.6096
C306 C356 0.7106
C306 C307 1.544
C306 C357 1.9181
C307 C357 0.8237
C307 C358 1.0758
C307 C356 1.4702
C307 C308 1.5951
C308 C358 0.7256
C355 C313 1.5174
C355 C363 1.5708
C355 C356 1.8325
C355 C314 1.9033
C355 C359 1.9886
C356 C357 1.5213
C357 C358 1.4756
C309 C359 0.709
C309 C310 1.5251
C309 C360 1.9967
C310 C360 0.9722
C310 C359 1.4174
C310 C361 1.6173
C310 C311 1.6456
C311 C361 0.6787
C311 C312 1.2346
C311 C360 1.2611
C311 C362 1.5487
C312 C362 0.7455
C312 C361 0.8446
C360 C361 1.6311
C361 C362 0.9027
C313 C314 1.2742
C313 C364 1.9277
C314 C364 0.6961
C314 C363 1.1311
C314 C365 1.4027
C314 C315 1.8556
C315 C316 0.9895
C315 C365 1.081
C315 C366 1.1999
C315 C364 1.9964
C316 C366 1.727
C363 C364 1.7171
C364 C365 1.3062
C365 C366 1.6506
C401 N451 1.3985
C401 C402 1.4275
C401 N401 1.8924
C402 C403 1.5814
C403 C404 1.6708
C405 N451 1.5116
C405 C406 1.5423
C405 C456 1.6813
C405 N401 1.8044
C406 C456 0.6543
C406 C407 1.6359
C407 C457 1.0935
C407 C408 1.34
C407 C456 1.7305
C407 C458 1.8518
C408 C457 0.848
C408 C458 0.9172
C456 C457 1.8781
C457 C458 0.8461
N401 N451 0.6498
N401 C409 1.1192
N401 C413 1.2995
N401 C459 1.4729
N401 C464 1.7345
N451 C409 1.455
N451 C413 1.6107
N451 C459 1.774
C409 C410 1.4324
C409 C460 1.6989
C410 C459 1.2349
C410 C461 1.6021
C410 C411 1.6398
C411 C412 1.4618
C411 C460 1.5674
C411 C462 1.5978
C412 C462 0.6541
C412 C461 1.6002
C459 C460 1.5133
C460 C461 1.5582
C461 C462 1.5781
C413 C464 1.1668
C413 C414 1.574
C414 C464 0.56
C414 C465 1.3497
C414 C415 1.5771
C415 C465 0.5433
C415 C416 1.6289
C415 C466 1.9489
C415 C464 2.018
C416 C466 0.7946
C416 C465 1.3155
C464 C465 1.8721
C465 C466 1.7512
O101 V101 1.59(2)
O102 V102 1.57(3)
O103 W103 1.72(2)
O104 W104 1.73(2)
O105 W105 1.69(3)
O106 W106 1.70(3)
O107 W107 1.72(2)
O108 W108 1.70(3)
O109 W109 1.69(2)
O110 W110 1.66(2)
O111 W111 1.71(2)
O112 W112 1.74(3)
O113 V101 1.99(3)
O113 V102 2.01(3)
O114 V102 1.98(2)
O114 V101 1.98(2)
O115 W103 1.79(2)
O115 V101 1.95(2)
O116 W104 1.81(2)
O116 V102 1.95(2)
O117 W105 1.85(2)
O117 V102 1.86(2)
O118 W106 1.79(2)
O118 V101 1.97(2)
O119 W107 1.88(2)
O119 W103 1.94(2)
O120 W107 1.83(2)
O120 W104 1.998(19)
O121 W105 1.89(2)
O121 W104 1.94(2)
O122 W108 1.88(2)
O122 W105 1.95(2)
O123 W108 1.855(19)
O123 W106 1.960(19)
O124 W103 1.91(2)
O124 W106 1.95(2)
O125 W109 1.861(19)
O125 W103 2.018(19)
O126 W110 1.95(2)
O126 W104 2.07(2)
O127 W111 1.89(2)
O127 W105 2.04(2)
O128 W112 1.86(2)
O128 W106 2.03(2)
O129 W107 1.86(2)
O129 W109 1.983(19)
O130 W110 1.87(2)
O130 W107 1.92(2)
O131 W108 1.89(2)
O131 W111 1.94(2)
O132 W108 1.90(2)
O132 W112 1.99(2)
O133 W110 1.90(2)
O133 W109 1.98(2)
O134 W111 1.89(2)
O134 W110 1.91(2)
O135 W111 1.84(3)
O135 W112 1.96(2)
O136 W109 1.89(2)
O136 W112 1.91(2)
O137 Si1 1.60(2)
O137 W103 2.263(18)
O137 W106 2.275(19)
O138 Si1 1.64(2)
O138 W105 2.243(18)
O138 W104 2.278(18)
O139 Si1 1.621(19)
O139 W107 2.332(18)
O139 W109 2.334(18)
O139 W110 2.341(18)
O140 Si1 1.619(19)
O140 W111 2.334(18)
O140 W112 2.344(18)
O140 W108 2.352(19)
V101 V102 3.076(8)

loop_
_geom_torsion_atom_site_label_1
_geom_torsion_atom_site_label_2
_geom_torsion_atom_site_label_3
_geom_torsion_atom_site_label_4
_geom_torsion
N11B N11A C11A C11B -6(7)
C15B N11A C11A C11B 68(8)
C15A N11A C11A C11B 104(8)
C15B N11A C11A N11B 74(7)
C15A N11A C11A N11B 110(7)
C11B N11A C11A N11B 6(7)
N11B N11A C11A C12A -110(7)
C15B N11A C11A C12A -36(4)
C15A N11A C11A C12A 0
C11B N11A C11A C12A -104(8)
N11B N11A C11A C12B -74(8)
C15B N11A C11A C12B -1(6)
C15A N11A C11A C12B 35(4)
C11B N11A C11A C12B -69(7)
C11B C11A C12A C12B -8(6)
N11B C11A C12A C12B 73(7)
N11A C11A C12A C12B 107(6)
C11B C11A C12A C13A -115(7)
N11B C11A C12A C13A -34(4)
N11A C11A C12A C13A 0
C12B C11A C12A C13A -107(6)
C11B C11A C12A C13B -74(7)
N11B C11A C12A C13B 7(6)
N11A C11A C12A C13B 41(4)
C12B C11A C12A C13B -66(5)
N11B C11A C12A C11B 81(7)
N11A C11A C12A C11B 115(7)
C12B C11A C12A C11B 8(6)
C12B C12A C13A C13B -5(5)
C11A C12A C13A C13B 92(5)
C11B C12A C13A C13B 62(6)
C12B C12A C13A C14A -97(6)
C11A C12A C13A C14A 0
C13B C12A C13A C14A -92(5)
C11B C12A C13A C14A -30(4)
C12B C12A C13A C14B -63(6)
C11A C12A C13A C14B 35(3)
C13B C12A C13A C14B -58(4)
C11B C12A C13A C14B 4(6)
C11A C12A C13A C12B 97(6)
C13B C12A C13A C12B 5(5)
C11B C12A C13A C12B 67(6)
C13B C13A C14A C14B -4(5)
C12A C13A C14A C14B 75(5)
C12B C13A C14A C14B 45(6)
C13B C13A C14A C15A -79(5)
C12A C13A C14A C15A 0
C14B C13A C14A C15A -75(5)
C12B C13A C14A C15A -30(4)
C13B C13A C14A C15B -53(6)
C12A C13A C14A C15B 25(3)
C14B C13A C14A C15B -49(4)
C12B C13A C14A C15B -4(5)
C12A C13A C14A C13B 79(5)
C14B C13A C14A C13B 4(5)
C12B C13A C14A C13B 49(4)
C14B C14A C15A C15B -7(5)
C13A C14A C15A C15B 67(6)
C13B C14A C15A C15B 36(6)
C14B C14A C15A N11A -74(5)
C13A C14A C15A N11A 0
C15B C14A C15A N11A -67(6)
C13B C14A C15A N11A -31(3)
C13A C14A C15A C14B 74(5)
C15B C14A C15A C14B 7(5)
C13B C14A C15A C14B 43(3)
C14B C14A C15A N11B -53(5)
C13A C14A C15A N11B 21(3)
C15B C14A C15A N11B -46(4)
C13B C14A C15A N11B -10(5)
N11B N11A C15A C15B -6(7)
C11A N11A C15A C15B -87(6)
C11B N11A C15A C15B -61(6)
N11B N11A C15A C14A 80(8)
C15B N11A C15A C14A 87(6)
C11A N11A C15A C14A 0
C11B N11A C15A C14A 25(3)
N11B N11A C15A C14B 46(8)
C15B N11A C15A C14B 52(5)
C11A N11A C15A C14B -34(3)
C11B N11A C15A C14B -9(5)
C15B N11A C15A N11B 6(7)
C11A N11A C15A N11B -80(8)
C11B N11A C15A N11B -55(6)
C15B N11A N11B C11A -117(3)
C15A N11A N11B C11A -114(4)
C11B N11A N11B C11A -3(3)
C15B N11A N11B C11B -115(4)
C11A N11A N11B C11B 3(3)
C15A N11A N11B C11B -111(7)
C11A N11A N11B C15B 117(3)
C15A N11A N11B C15B 4(4)
C11B N11A N11B C15B 115(4)
C15B N11A N11B C15A -4(4)
C11A N11A N11B C15A 114(4)
C11B N11A N11B C15A 111(7)
C11B C11A N11B N11A 174(6)
C12A C11A N11B N11A 89(7)
C12B C11A N11B N11A 120(6)
C12A C11A N11B C11B -86(8)
N11A C11A N11B C11B -174(6)
C12B C11A N11B C11B -54(5)
C11B C11A N11B C15B 113(5)
C12A C11A N11B C15B 28(6)
N11A C11A N11B C15B -61(6)
C12B C11A N11B C15B 59(5)
C11B C11A N11B C15A 135(6)
C12A C11A N11B C15A 49(5)
N11A C11A N11B C15A -40(4)
C12B C11A N11B C15A 81(4)
C15B C15A N11B N11A 172(9)
C14A C15A N11B N11A -110(7)
C14B C15A N11B N11A -136(8)
C15B C15A N11B C11A -121(6)
C14A C15A N11B C11A -43(5)
N11A C15A N11B C11A 67(7)
C14B C15A N11B C11A -70(5)
C15B C15A N11B C11B -97(6)
C14A C15A N11B C11B -19(5)
N11A C15A N11B C11B 91(9)
C14B C15A N11B C11B -46(4)
C14A C15A N11B C15B 78(7)
N11A C15A N11B C15B -172(9)
C14B C15A N11B C15B 52(5)
N11B C11A C11B C12B -121(2)
C12A C11A C11B C12B 4(3)
N11A C11A C11B C12B -118(5)
C12A C11A C11B N11B 126(3)
N11A C11A C11B N11B 3(3)
C12B C11A C11B N11B 121(2)
N11B C11A C11B C12A -126(3)
N11A C11A C11B C12A -123(3)
C12B C11A C11B C12A -4(3)
N11B C11A C11B N11A -3(3)
C12A C11A C11B N11A 123(3)
C12B C11A C11B N11A 118(5)
N11A N11B C11B C11A -6(7)
C15B N11B C11B C11A -81(7)
C15A N11B C11B C11A -54(7)
N11A N11B C11B C12B 75(7)
C11A N11B C11B C12B 81(7)
C15B N11B C11B C12B 0
C15A N11B C11B C12B 27(3)
N11A N11B C11B C12A 44(8)
C11A N11B C11B C12A 49(5)
C15B N11B C11B C12A -31(3)
C15A N11B C11B C12A -4(5)
C11A N11B C11B N11A 6(7)
C15B N11B C11B N11A -75(7)
C15A N11B C11B N11A -48(6)
C12B C12A C11B C11A 171(6)
C13A C12A C11B C11A 83(7)
C13B C12A C11B C11A 115(6)
C13A C12A C11B C12B -89(8)
C11A C12A C11B C12B -171(6)
C13B C12A C11B C12B -56(4)
C12B C12A C11B N11B 118(4)
C13A C12A C11B N11B 30(6)
C11A C12A C11B N11B -53(6)
C13B C12A C11B N11B 62(4)
C12B C12A C11B N11A 133(5)
C13A C12A C11B N11A 44(5)
C11A C12A C11B N11A -39(4)
C13B C12A C11B N11A 77(4)
N11B N11A C11B C11A 173(9)
C15B N11A C11B C11A -119(7)
C15A N11A C11B C11A -89(8)
N11B N11A C11B C12B -115(6)
C15B N11A C11B C12B -46(5)
C11A N11A C11B C12B 72(8)
C15A N11A C11B C12B -17(5)
C15B N11A C11B N11B 69(7)
C11A N11A C11B N11B -173(9)
C15A N11A C11B N11B 98(9)
N11B N11A C11B C12A -139(7)
C15B N11A C11B C12A -70(5)
C11A N11A C11B C12A 48(6)
C15A N11A C11B C12A -41(5)
C13A C12A C12B C11B 125(4)
C11A C12A C12B C11B 4(3)
C13B C12A C12B C11B 121.5(12)
C13A C12A C12B C13B 3(3)
C11A C12A C12B C13B -118(3)
C11B C12A C12B C13B -121.5(12)
C13A C12A C12B C11A 120.7(17)
C13B C12A C12B C11A 118(3)
C11B C12A C12B C11A -4(3)
C11A C12A C12B C13A -120.7(17)
C13B C12A C12B C13A -3(3)
C11B C12A C12B C13A -125(4)
C11A C11B C12B C12A -8(6)
N11B C11B C12B C12A -75(5)
N11A C11B C12B C12A -53(6)
C11A C11B C12B C13B 67(6)
N11B C11B C12B C13B 0
C12A C11B C12B C13B 75(5)
N11A C11B C12B C13B 22(3)
N11B C11B C12B C11A -67(6)
C12A C11B C12B C11A 8(6)
N11A C11B C12B C11A -45(5)
C11A C11B C12B C13A 35(7)
N11B C11B C12B C13A -32(3)
C12A C11B C12B C13A 43(4)
N11A C11B C12B C13A -10(5)
C11B C11A C12B C12A 171(7)
N11B C11A C12B C12A -123(6)
N11A C11A C12B C12A -92(6)
N11B C11A C12B C11B 66(6)
C12A C11A C12B C11B -171(7)
N11A C11A C12B C11B 96(8)
C11B C11A C12B C13B -123(5)
N11B C11A C12B C13B -57(5)
C12A C11A C12B C13B 66(6)
N11A C11A C12B C13B -27(5)
C11B C11A C12B C13A -148(6)
N11B C11A C12B C13A -82(4)
C12A C11A C12B C13A 40(4)
N11A C11A C12B C13A -52(5)
C13B C13A C12B C12A 174(6)
C14A C13A C12B C12A 98(6)
C14B C13A C12B C12A 121(6)
C13B C13A C12B C11B 110(4)
C12A C13A C12B C11B -63(7)
C14A C13A C12B C11B 34(5)
C14B C13A C12B C11B 58(4)
C12A C13A C12B C13B -174(6)
C14A C13A C12B C13B -76(6)
C14B C13A C12B C13B -52(4)
C13B C13A C12B C11A 125(5)
C12A C13A C12B C11A -49(5)
C14A C13A C12B C11A 49(5)
C14B C13A C12B C11A 72(4)
C12A C13A C13B C14B -116(2)
C14A C13A C13B C14B 3(3)
C12B C13A C13B C14B -119.0(12)
C12A C13A C13B C12B 3(3)
C14A C13A C13B C12B 122(4)
C14B C13A C13B C12B 119.0(12)
C14A C13A C13B C12A 118.9(14)
C14B C13A C13B C12A 116(2)
C12B C13A C13B C12A -3(3)
C12A C13A C13B C14A -118.9(14)
C14B C13A C13B C14A -3(3)
C12B C13A C13B C14A -122(4)
C12A C12B C13B C13A -5(5)
C11B C12B C13B C13A -84(5)
C11A C12B C13B C13A -60(6)
C12A C12B C13B C14B 80(6)
C11B C12B C13B C14B 0
C11A C12B C13B C14B 25(3)
C13A C12B C13B C14B 84(5)
C11B C12B C13B C12A -80(6)
C11A C12B C13B C12A -55(4)
C13A C12B C13B C12A 5(5)
C12A C12B C13B C14A 46(6)
C11B C12B C13B C14A -34(3)
C11A C12B C13B C14A -9(5)
C13A C12B C13B C14A 51(4)
C12B C12A C13B C13A 175(6)
C11A C12A C13B C13A -107(4)
C11B C12A C13B C13A -133(4)
C12B C12A C13B C14B -115(4)
C13A C12A C13B C14B 70(5)
C11A C12A C13B C14B -37(5)
C11B C12A C13B C14B -63(4)
C13A C12A C13B C12B -175(6)
C11A C12A C13B C12B 78(7)
C11B C12A C13B C12B 52(4)
C12B C12A C13B C14A -142(5)
C13A C12A C13B C14A 43(3)
C11A C12A C13B C14A -64(4)
C11B C12A C13B C14A -90(4)
C14B C14A C13B C13A 175(6)
C15A C14A C13B C13A 115(4)
C15B C14A C13B C13A 130(5)
C13A C14A C13B C14B -175(6)
C15A C14A C13B C14B -60(6)
C15B C14A C13B C14B -45(3)
C14B C14A C13B C12B 97(5)
C13A C14A C13B C12B -77(6)
C15A C14A C13B C12B 37(5)
C15B C14A C13B C12B 53(4)
C14B C14A C13B C12A 120(5)
C13A C14A C13B C12A -55(4)
C15A C14A C13B C12A 60(4)
C15B C14A C13B C12A 75(4)
C13A C14A C14B C13B 3(3)
C15A C14A C14B C13B 125(3)
C15B C14A C14B C13B 121.4(10)
C13A C14A C14B C15B -119(3)
C15A C14A C14B C15B 4(3)
C13B C14A C14B C15B -121.4(10)
C15A C14A C14B C13A 122.4(12)
C15B C14A C14B C13A 119(3)
C13B C14A C14B C13A -3(3)
C13A C14A C14B C15A -122.4(12)
C15B C14A C14B C15A -4(3)
C13B C14A C14B C15A -125(3)
C13A C13B C14B C14A -4(5)
C12B C13B C14B C14A -100(5)
C12A C13B C14B C14A -66(6)
C13A C13B C14B C15B 96(5)
C12B C13B C14B C15B 0
C12A C13B C14B C15B 34(3)
C14A C13B C14B C15B 100(5)
C12B C13B C14B C13A -96(5)
C12A C13B C14B C13A -62(4)
C14A C13B C14B C13A 4(5)
C13A C13B C14B C15A 61(6)
C12B C13B C14B C15A -35(4)
C12A C13B C14B C15A -1(6)
C14A C13B C14B C15A 65(5)
C13B C13A C14B C14A 175(6)
C12A C13A C14B C14A -119(4)
C12B C13A C14B C14A -142(4)
C12A C13A C14B C13B 65(6)
C14A C13A C14B C13B -175(6)
C12B C13A C14B C13B 42(3)
C13B C13A C14B C15B -104(4)
C12A C13A C14B C15B -39(5)
C14A C13A C14B C15B 81(6)
C12B C13A C14B C15B -61(4)
C13B C13A C14B C15A -133(4)
C12A C13A C14B C15A -68(4)
C14A C13A C14B C15A 52(4)
C12B C13A C14B C15A -90(4)
C15B C15A C14B C14A 172(6)
N11A C15A C14B C14A 120(4)
N11B C15A C14B C14A 134(4)
C15B C15A C14B C13B 89(6)
C14A C15A C14B C13B -84(6)
N11A C15A C14B C13B 36(5)
N11B C15A C14B C13B 50(4)
C14A C15A C14B C15B -172(6)
N11A C15A C14B C15B -53(6)
N11B C15A C14B C15B -39(4)
C15B C15A C14B C13A 120(5)
C14A C15A C14B C13A -52(4)
N11A C15A C14B C13A 68(4)
N11B C15A C14B C13A 82(4)
C14A C15A C15B N11A -119(3)
C14B C15A C15B N11A -123(3)
N11B C15A C15B N11A -3(3)
C14A C15A C15B C14B 4(3)
N11A C15A C15B C14B 123(3)
N11B C15A C15B C14B 120(2)
C14A C15A C15B N11B -116(5)
N11A C15A C15B N11B 3(3)
C14B C15A C15B N11B -120(2)
N11A C15A C15B C14A 119(3)
C14B C15A C15B C14A -4(3)
N11B C15A C15B C14A 116(5)
N11B N11A C15B C15A 174(6)
C11A N11A C15B C15A 110(5)
C11B N11A C15B C15A 131(5)
N11B N11A C15B C14B 95(6)
C11A N11A C15B C14B 31(5)
C15A N11A C15B C14B -79(7)
C11B N11A C15B C14B 52(5)
C11A N11A C15B N11B -64(7)
C15A N11A C15B N11B -174(6)
C11B N11A C15B N11B -44(5)
N11B N11A C15B C14A 126(6)
C11A N11A C15B C14A 62(5)
C15A N11A C15B C14A -48(4)
C11B N11A C15B C14A 82(4)
C14A C14B C15B C15A -7(5)
C13B C14B C15B C15A -111(6)
C13A C14B C15B C15A -70(6)
C14A C14B C15B N11A 70(7)
C13B C14B C15B N11A -34(4)
C13A C14B C15B N11A 6(6)
C15A C14B C15B N11A 77(6)
C14A C14B C15B N11B 104(5)
C13B C14B C15B N11B 0
C13A C14B C15B N11B 40(4)
C15A C14B C15B N11B 111(6)
C13B C14B C15B C14A -104(5)
C13A C14B C15B C14A -63(4)
C15A C14B C15B C14A 7(5)
N11A N11B C15B C15A -6(6)
C11A N11B C15B C15A 65(7)
C11B N11B C15B C15A 96(7)
C11A N11B C15B N11A 71(6)
C11B N11B C15B N11A 102(7)
C15A N11B C15B N11A 6(6)
N11A N11B C15B C14B -102(7)
C11A N11B C15B C14B -31(4)
C11B N11B C15B C14B 0
C15A N11B C15B C14B -96(7)
N11A N11B C15B C14A -66(7)
C11A N11B C15B C14A 5(6)
C11B N11B C15B C14A 36(3)
C15A N11B C15B C14A -60(5)
C14B C14A C15B C15A 172(7)
C13A C14A C15B C15A -123(5)
C13B C14A C15B C15A -147(6)
C14B C14A C15B N11A -123(5)
C13A C14A C15B N11A -58(5)
C15A C14A C15B N11A 65(6)
C13B C14A C15B N11A -82(4)
C13A C14A C15B C14B 65(6)
C15A C14A C15B C14B -172(7)
C13B C14A C15B C14B 42(3)
C14B C14A C15B N11B -95(5)
C13A C14A C15B N11B -30(5)
C15A C14A C15B N11B 93(7)
C13B C14A C15B N11B -54(4)
C151 C101 C102 C152 17
N101 C101 C102 C152 73
N101 C101 C102 C151 56
C152 C101 C102 C151 -17
C151 C101 C102 C103 89.7
N101 C101 C102 C103 145.7
C152 C101 C102 C103 72.8
C101 C102 C103 C104 -124.5
C152 C102 C103 C104 -29.3
C151 C102 C103 C104 -73
C101 C102 C103 C152 -95.3
C151 C102 C103 C152 -43.8
C102 C103 C104 C154 171.4
C152 C103 C104 C154 145.7
C102 C103 C104 C153 73.2
C152 C103 C104 C153 47.5
C102 C103 C104 C152 25.8
C102 C101 C151 N101 117.9
C152 C101 C151 N101 133.2
N101 C101 C151 C102 -117.9
C152 C101 C151 C102 15.3
C102 C101 C151 N151 125.2
N101 C101 C151 N151 7.3
C152 C101 C151 N151 140.5
C102 C101 C151 C152 -15.3
N101 C101 C151 C152 -133.2
C102 C101 C151 C109 146.4
N101 C101 C151 C109 28.5
C152 C101 C151 C109 161.7
C152 C102 C151 C101 -161.9
C103 C102 C151 C101 -116.8
C101 C102 C151 N101 -62.6
C152 C102 C151 N101 135.5
C103 C102 C151 N101 -179.5
C101 C102 C151 N151 -64.2
C152 C102 C151 N151 133.9
C103 C102 C151 N151 178.9
C101 C102 C151 C152 161.9
C103 C102 C151 C152 45
C101 C102 C151 C109 -63.8
C152 C102 C151 C109 134.3
C103 C102 C151 C109 179.3
C101 C102 C152 C104 141.7
C151 C102 C152 C104 155.2
C103 C102 C152 C104 20.5
C101 C102 C152 C151 -13.6
C103 C102 C152 C151 -134.7
C101 C102 C152 C153 114.5
C151 C102 C152 C153 128
C103 C102 C152 C153 -6.7
C101 C102 C152 C103 121.2
C151 C102 C152 C103 134.7
C151 C102 C152 C101 13.6
C103 C102 C152 C101 -121.2
C103 C104 C152 C102 -28.7
C154 C104 C152 C102 -152.3
C153 C104 C152 C102 -163.9
C103 C104 C152 C151 12.2
C154 C104 C152 C151 -111.4
C153 C104 C152 C151 -123
C103 C104 C152 C153 135.2
C154 C104 C152 C153 11.6
C154 C104 C152 C103 -123.6
C153 C104 C152 C103 -135.2
C103 C104 C152 C101 -12.6
C154 C104 C152 C101 -136.2
C153 C104 C152 C101 -147.8
C101 C151 C152 C102 9.3
N101 C151 C152 C102 -70.3
N151 C151 C152 C102 -95
C109 C151 C152 C102 -149.6
C101 C151 C152 C104 -40.2
N101 C151 C152 C104 -119.8
C102 C151 C152 C104 -49.5
N151 C151 C152 C104 -144.5
C109 C151 C152 C104 160.9
C101 C151 C152 C153 -136.2
N101 C151 C152 C153 144.2
C102 C151 C152 C153 -145.5
N151 C151 C152 C153 119.5
C109 C151 C152 C153 64.8
C101 C151 C152 C103 -32
N101 C151 C152 C103 -111.6
C102 C151 C152 C103 -41.3
N151 C151 C152 C103 -136.3
C109 C151 C152 C103 169.1
N101 C151 C152 C101 -79.6
C102 C151 C152 C101 -9.3
N151 C151 C152 C101 -104.3
C109 C151 C152 C101 -158.9
C104 C103 C152 C102 147.6
C102 C103 C152 C104 -147.6
C104 C103 C152 C151 -173.1
C102 C103 C152 C151 39.4
C104 C103 C152 C153 -35.8
C102 C103 C152 C153 176.6
C104 C103 C152 C101 168.4
C102 C103 C152 C101 20.8
C151 C101 C152 C102 -160
N101 C101 C152 C102 -123.2
C102 C101 C152 C104 -43.1
C151 C101 C152 C104 156.9
N101 C101 C152 C104 -166.3
C102 C101 C152 C151 160
N101 C101 C152 C151 36.8
C102 C101 C152 C153 -109.1
C151 C101 C152 C153 90.9
N101 C101 C152 C153 127.7
C102 C101 C152 C103 -51.4
C151 C101 C152 C103 148.6
N101 C101 C152 C103 -174.6
C103 C104 C153 C152 -54.3
C154 C104 C153 C152 -173.1
C103 C104 C153 C154 118.8
C152 C104 C153 C154 173.1
C102 C152 C153 C104 33.1
C151 C152 C153 C104 139.1
C103 C152 C153 C104 27.2
C101 C152 C153 C104 82.5
C102 C152 C153 C154 27.6
C104 C152 C153 C154 -5.5
C151 C152 C153 C154 133.6
C103 C152 C153 C154 21.7
C101 C152 C153 C154 77
C103 C104 C154 C153 -121.7
C152 C104 C154 C153 -10.4
C152 C153 C154 C104 6.4
C155 C105 C106 C156 12.3
N101 C105 C106 C156 -165.8
N151 C105 C106 C156 -164.9
C107 C105 C106 C156 17.9
C155 C105 C106 C157 -8.1
C156 C105 C106 C157 -20.4
N101 C105 C106 C157 173.8
N151 C105 C106 C157 174.8
C107 C105 C106 C157 -2.5
C155 C105 C106 C107 -5.6
C156 C105 C106 C107 -17.9
N101 C105 C106 C107 176.2
N151 C105 C106 C107 177.2
C156 C106 C107 C157 172.7
C105 C106 C107 C157 -175.2
C156 C106 C107 C108 131.2
C157 C106 C107 C108 -41.5
C105 C106 C107 C108 143.3
C157 C106 C107 C156 -172.7
C105 C106 C107 C156 12.1
C156 C106 C107 C158 101.6
C157 C106 C107 C158 -71.1
C105 C106 C107 C158 113.7
C156 C106 C107 C105 -12.1
C157 C106 C107 C105 175.2
C155 C105 C107 C157 -177.5
C156 C105 C107 C157 17.4
N101 C105 C107 C157 -11
N151 C105 C107 C157 -153.6
C106 C105 C107 C157 5.5
C155 C105 C107 C108 59.5
C156 C105 C107 C108 -105.7
N101 C105 C107 C108 -134.1
N151 C105 C107 C108 83.3
C106 C105 C107 C108 -117.6
C155 C105 C107 C156 165.1
N101 C105 C107 C156 -28.4
N151 C105 C107 C156 -171
C106 C105 C107 C156 -11.9
C155 C105 C107 C158 28.7
C156 C105 C107 C158 -136.5
N101 C105 C107 C158 -164.9
N151 C105 C107 C158 52.6
C106 C105 C107 C158 -148.4
C155 C105 C107 C106 177
C156 C105 C107 C106 11.9
N101 C105 C107 C106 -16.6
N151 C105 C107 C106 -159.1
C157 C107 C108 C158 167.6
C156 C107 C108 C158 -112.9
C106 C107 C108 C158 -152.4
C105 C107 C108 C158 -56.9
C156 C107 C108 C157 79.4
C158 C107 C108 C157 -167.6
C106 C107 C108 C157 40
C105 C107 C108 C157 135.5
N101 C105 C155 C156 172.7
N151 C105 C155 C156 172.2
C106 C105 C155 C156 -5.6
C107 C105 C155 C156 -10.2
C156 C105 C155 N151 -172.2
N101 C105 C155 N151 0.5
C106 C105 C155 N151 -177.8
C107 C105 C155 N151 177.6
C156 C105 C155 N101 -172.7
N151 C105 C155 N101 -0.5
C106 C105 C155 N101 -178.3
C107 C105 C155 N101 177.2
C157 C106 C156 C105 158.8
C107 C106 C156 C105 154.9
C157 C106 C156 C107 3.9
C105 C106 C156 C107 -154.9
C107 C106 C156 C157 -3.9
C105 C106 C156 C157 -158.8
C157 C106 C156 C155 152.4
C107 C106 C156 C155 148.4
C105 C106 C156 C155 -6.5
C155 C105 C156 C106 -171.9
N101 C105 C156 C106 18.5
N151 C105 C156 C106 24.7
C107 C105 C156 C106 -153.4
C155 C105 C156 C107 -18.5
N101 C105 C156 C107 171.8
N151 C105 C156 C107 178.1
C106 C105 C156 C107 153.4
C155 C105 C156 C157 -33.2
N101 C105 C156 C157 157.2
N151 C105 C156 C157 163.4
C106 C105 C156 C157 138.7
C107 C105 C156 C157 -14.7
N101 C105 C156 C155 -169.7
N151 C105 C156 C155 -163.4
C106 C105 C156 C155 171.9
C107 C105 C156 C155 18.5
C157 C107 C156 C106 -6.9
C108 C107 C156 C106 -78.6
C158 C107 C156 C106 -129.4
C105 C107 C156 C106 159.2
C157 C107 C156 C105 -166
C108 C107 C156 C105 122.3
C158 C107 C156 C105 71.4
C106 C107 C156 C105 -159.2
C108 C107 C156 C157 -71.7
C158 C107 C156 C157 -122.5
C106 C107 C156 C157 6.9
C105 C107 C156 C157 166
C157 C107 C156 C155 -172.8
C108 C107 C156 C155 115.5
C158 C107 C156 C155 64.7
C106 C107 C156 C155 -165.9
C105 C107 C156 C155 -6.7
C105 C155 C156 C106 13.3
N151 C155 C156 C106 20.9
N101 C155 C156 C106 19.3
N151 C155 C156 C105 7.7
N101 C155 C156 C105 6
C105 C155 C156 C107 163.4
N151 C155 C156 C107 171
N101 C155 C156 C107 169.4
C105 C155 C156 C157 158.2
N151 C155 C156 C157 165.9
N101 C155 C156 C157 164.3
C156 C107 C157 C108 -144.6
C158 C107 C157 C108 6
C106 C107 C157 C108 -148.2
C105 C107 C157 C108 -153.3
C108 C107 C157 C156 144.6
C158 C107 C157 C156 150.6
C106 C107 C157 C156 -3.7
C105 C107 C157 C156 -8.7
C108 C107 C157 C106 148.2
C156 C107 C157 C106 3.7
C158 C107 C157 C106 154.2
C105 C107 C157 C106 -5.1
C108 C107 C157 C158 -6
C156 C107 C157 C158 -150.6
C106 C107 C157 C158 -154.2
C105 C107 C157 C158 -159.3
C158 C108 C157 C107 -25
C158 C108 C157 C156 -51.3
C107 C108 C157 C156 -26.3
C158 C108 C157 C106 -67.2
C107 C108 C157 C106 -42.2
C107 C108 C157 C158 25
C106 C156 C157 C107 173.3
C105 C156 C157 C107 24.2
C155 C156 C157 C107 9.2
C106 C156 C157 C108 -156.6
C105 C156 C157 C108 54.4
C107 C156 C157 C108 30.1
C155 C156 C157 C108 39.4
C105 C156 C157 C106 -149
C107 C156 C157 C106 -173.3
C155 C156 C157 C106 -164
C106 C156 C157 C158 -165
C105 C156 C157 C158 46
C107 C156 C157 C158 21.7
C155 C156 C157 C158 31
C156 C106 C157 C107 -5.1
C105 C106 C157 C107 4.4
C156 C106 C157 C108 30.2
C107 C106 C157 C108 35.4
C105 C106 C157 C108 39.8
C107 C106 C157 C156 5.1
C105 C106 C157 C156 9.6
C156 C106 C157 C158 18.2
C107 C106 C157 C158 23.3
C105 C106 C157 C158 27.8
C157 C108 C158 C107 19
C107 C108 C158 C157 -19
C157 C107 C158 C108 -12.1
C156 C107 C158 C108 109.5
C106 C107 C158 C108 51.6
C105 C107 C158 C108 146.9
C108 C107 C158 C157 12.1
C156 C107 C158 C157 121.5
C106 C107 C158 C157 63.6
C105 C107 C158 C157 158.9
C107 C157 C158 C108 151.4
C156 C157 C158 C108 129.7
C106 C157 C158 C108 120.1
C108 C157 C158 C107 -151.4
C156 C157 C158 C107 -21.7
C106 C157 C158 C107 -31.3
C101 C151 N101 C105 -88.5
C102 C151 N101 C105 -60.8
N151 C151 N101 C105 114.7
C152 C151 N101 C105 -7
C109 C151 N101 C105 118.5
C101 C151 N101 C109 153
C102 C151 N101 C109 -179.3
N151 C151 N101 C109 -3.8
C152 C151 N101 C109 -125.5
C101 C151 N101 C113 56
C102 C151 N101 C113 83.7
N151 C151 N101 C113 -100.7
C152 C151 N101 C113 137.6
C109 C151 N101 C113 -97
C102 C151 N101 C101 27.7
N151 C151 N101 C101 -156.7
C152 C151 N101 C101 81.5
C109 C151 N101 C101 -153
C101 C151 N101 C155 -117.6
C102 C151 N101 C155 -89.9
N151 C151 N101 C155 85.6
C152 C151 N101 C155 -36.1
C109 C151 N101 C155 89.4
C101 C151 N101 C159 158.7
C102 C151 N101 C159 -173.6
N151 C151 N101 C159 2
C152 C151 N101 C159 -119.8
C109 C151 N101 C159 5.7
C155 C105 N101 C151 -114.6
C156 C105 N101 C151 57
N151 C105 N101 C151 -113.1
C106 C105 N101 C151 64.4
C107 C105 N101 C151 79.1
C155 C105 N101 C109 -19.3
C156 C105 N101 C109 152.3
N151 C105 N101 C109 -17.7
C106 C105 N101 C109 159.7
C107 C105 N101 C109 174.4
C155 C105 N101 C113 97.9
C156 C105 N101 C113 -90.5
N151 C105 N101 C113 99.5
C106 C105 N101 C113 -83.1
C107 C105 N101 C113 -68.4
C155 C105 N101 C101 -159.1
C156 C105 N101 C101 12.5
N151 C105 N101 C101 -157.6
C106 C105 N101 C101 19.9
C107 C105 N101 C101 34.5
C156 C105 N101 C155 171.6
N151 C105 N101 C155 1.6
C106 C105 N101 C155 179
C107 C105 N101 C155 -166.3
C155 C105 N101 C159 -14
C156 C105 N101 C159 157.6
N151 C105 N101 C159 -12.4
C106 C105 N101 C159 165
C107 C105 N101 C159 179.7
C102 C101 N101 C151 -84.2
C152 C101 N101 C151 -37.7
C102 C101 N101 C105 24.4
C151 C101 N101 C105 108.6
C152 C101 N101 C105 70.9
C102 C101 N101 C109 -115.3
C151 C101 N101 C109 -31.1
C152 C101 N101 C109 -68.8
C102 C101 N101 C113 140.8
C151 C101 N101 C113 -135
C152 C101 N101 C113 -172.7
C102 C101 N101 C155 12.1
C151 C101 N101 C155 96.3
C152 C101 N101 C155 58.6
C102 C101 N101 C159 -112
C151 C101 N101 C159 -27.8
C152 C101 N101 C159 -65.5
C105 C155 N101 C151 79.9
C156 C155 N101 C151 76.1
N151 C155 N101 C151 -98.5
C156 C155 N101 C105 -3.9
N151 C155 N101 C105 -178.5
C105 C155 N101 C109 163.2
C156 C155 N101 C109 159.3
N151 C155 N101 C109 -15.3
C105 C155 N101 C113 -94.1
C156 C155 N101 C113 -98
N151 C155 N101 C113 87.4
C105 C155 N101 C101 27.1
C156 C155 N101 C101 23.3
N151 C155 N101 C101 -151.3
C105 C155 N101 C159 166.8
C156 C155 N101 C159 162.9
N151 C155 N101 C159 -11.7
C101 C151 N151 C109 151.2
N101 C151 N151 C109 174.7
C102 C151 N151 C109 179.7
C152 C151 N151 C109 -109
C101 C151 N151 C159 159.1
N101 C151 N151 C159 -177.3
C102 C151 N151 C159 -172.4
C152 C151 N151 C159 -101.1
C109 C151 N151 C159 7.9
C101 C151 N151 C105 -69.5
N101 C151 N151 C105 -46
C102 C151 N151 C105 -41.1
C152 C151 N151 C105 30.3
C109 C151 N151 C105 139.3
C101 C151 N151 C113 31.4
N101 C151 N151 C113 55
C102 C151 N151 C113 59.9
C152 C151 N151 C113 131.2
C109 C151 N151 C113 -119.8
C101 C151 N151 C155 -89.9
N101 C151 N151 C155 -66.4
C102 C151 N151 C155 -61.4
C152 C151 N151 C155 9.9
C109 C151 N151 C155 118.9
C155 C105 N151 C109 -36.3
C156 C105 N151 C109 130.2
N101 C105 N151 C109 145.2
C106 C105 N151 C109 142.2
C107 C105 N151 C109 -60.5
C155 C105 N151 C151 -134.6
C156 C105 N151 C151 32
N101 C105 N151 C151 47
C106 C105 N151 C151 43.9
C107 C105 N151 C151 -158.8
C155 C105 N151 C159 -21.2
C156 C105 N151 C159 145.3
N101 C105 N151 C159 160.4
C106 C105 N151 C159 157.3
C107 C105 N151 C159 -45.4
C155 C105 N151 C113 118.7
C156 C105 N151 C113 -74.8
N101 C105 N151 C113 -59.8
C106 C105 N151 C113 -62.9
C107 C105 N151 C113 94.5
C156 C105 N151 C155 166.5
N101 C105 N151 C155 -178.4
C106 C105 N151 C155 178.5
C107 C105 N151 C155 -24.2
C105 C155 N151 C109 154.3
C156 C155 N151 C109 150.1
N101 C155 N151 C109 155.7
C105 C155 N151 C151 50.6
C156 C155 N151 C151 46.3
N101 C155 N151 C151 51.9
C105 C155 N151 C159 163
C156 C155 N151 C159 158.7
N101 C155 N151 C159 164.3
C156 C155 N151 C105 -4.3
N101 C155 N151 C105 1.3
C105 C155 N151 C113 -67.9
C156 C155 N151 C113 -72.1
N101 C155 N151 C113 -66.5
C151 N151 C109 C159 150.1
C105 N151 C109 C159 50.4
C113 N151 C109 C159 -101.3
C155 N151 C109 C159 33.2
C151 N151 C109 C110 -179.7
C159 N151 C109 C110 30.2
C105 N151 C109 C110 80.6
C113 N151 C109 C110 -71.1
C155 N151 C109 C110 63.4
C151 N151 C109 N101 -8.9
C159 N151 C109 N101 -159
C105 N151 C109 N101 -108.6
C113 N151 C109 N101 99.6
C155 N151 C109 N101 -125.8
C159 N151 C109 C151 -150.1
C105 N151 C109 C151 -99.7
C113 N151 C109 C151 108.5
C155 N151 C109 C151 -116.9
C151 N101 C109 C159 144.8
C105 N101 C109 C159 29.9
C113 N101 C109 C159 -94.2
C101 N101 C109 C159 165.1
C155 N101 C109 C159 21.4
C151 N101 C109 N151 169.7
C105 N101 C109 N151 54.9
C113 N101 C109 N151 -69.3
C101 N101 C109 N151 -169.9
C155 N101 C109 N151 46.4
C159 N101 C109 N151 24.9
C151 N101 C109 C110 -179.8
C105 N101 C109 C110 65.4
C113 N101 C109 C110 -58.8
C101 N101 C109 C110 -159.4
C155 N101 C109 C110 56.9
C159 N101 C109 C110 35.5
C105 N101 C109 C151 -114.8
C113 N101 C109 C151 121
C101 N101 C109 C151 20.4
C155 N101 C109 C151 -123.3
C159 N101 C109 C151 -144.8
C101 C151 C109 C159 -153.7
N101 C151 C109 C159 -117.5
C102 C151 C109 C159 -116
N151 C151 C109 C159 -115.4
C152 C151 C109 C159 -1.8
C101 C151 C109 N151 -38.3
N101 C151 C109 N151 -2.1
C102 C151 C109 N151 -0.6
C152 C151 C109 N151 113.6
C101 C151 C109 C110 -33.3
N101 C151 C109 C110 3
C102 C151 C109 C110 4.4
N151 C151 C109 C110 5
C152 C151 C109 C110 118.7
C101 C151 C109 N101 -36.2
C102 C151 C109 N101 1.5
N151 C151 C109 N101 2.1
C152 C151 C109 N101 115.7
N151 C109 C110 C159 -121.4
N101 C109 C110 C159 -123.4
C151 C109 C110 C159 -126.2
C159 C109 C110 C160 138.4
N151 C109 C110 C160 17
N101 C109 C110 C160 14.9
C151 C109 C110 C160 12.1
C159 C109 C110 C161 -0.4
N151 C109 C110 C161 -121.7
N101 C109 C110 C161 -123.8
C151 C109 C110 C161 -126.6
C159 C109 C110 C111 -3.9
N151 C109 C110 C111 -125.3
N101 C109 C110 C111 -127.3
C151 C109 C110 C111 -130.2
C159 C110 C111 C161 2.5
C160 C110 C111 C161 -141.6
C109 C110 C111 C161 4.6
C159 C110 C111 C162 34.5
C160 C110 C111 C162 -109.6
C161 C110 C111 C162 32
C109 C110 C111 C162 36.6
C159 C110 C111 C112 115.4
C160 C110 C111 C112 -28.7
C161 C110 C111 C112 112.9
C109 C110 C111 C112 117.5
C159 C110 C111 C160 144.1
C161 C110 C111 C160 141.6
C109 C110 C111 C160 146.2
N151 C109 C159 C110 77.7
N101 C109 C159 C110 83
C151 C109 C159 C110 173.6
C110 C109 C159 N151 -77.7
N101 C109 C159 N151 5.4
C151 C109 C159 N151 96
N151 C109 C159 C161 -107.9
C110 C109 C159 C161 174.4
N101 C109 C159 C161 -102.5
C151 C109 C159 C161 -11.9
N151 C109 C159 C160 53.5
C110 C109 C159 C160 -24.1
N101 C109 C159 C160 58.9
C151 C109 C159 C160 149.5
N151 C109 C159 N101 -5.4
C110 C109 C159 N101 -83
C151 C109 C159 N101 90.6
C160 C110 C159 C109 -49.7
C161 C110 C159 C109 179.7
C111 C110 C159 C109 178
C160 C110 C159 N151 -11.5
C161 C110 C159 N151 -142.1
C109 C110 C159 N151 38.2
C111 C110 C159 N151 -143.8
C160 C110 C159 C161 130.6
C109 C110 C159 C161 -179.7
C111 C110 C159 C161 -1.7
C161 C110 C159 C160 -130.6
C109 C110 C159 C160 49.7
C111 C110 C159 C160 -132.3
C160 C110 C159 N101 -12.6
C161 C110 C159 N101 -143.2
C109 C110 C159 N101 37.1
C111 C110 C159 N101 -144.9
C151 N151 C159 C109 -31
C105 N151 C159 C109 -140
C113 N151 C159 C109 87.3
C155 N151 C159 C109 -149.6
C109 N151 C159 C110 -128.5
C151 N151 C159 C110 -159.5
C105 N151 C159 C110 91.5
C113 N151 C159 C110 -41.2
C155 N151 C159 C110 81.9
C109 N151 C159 C161 175.8
C151 N151 C159 C161 144.8
C105 N151 C159 C161 35.8
C113 N151 C159 C161 -96.9
C155 N151 C159 C161 26.2
C109 N151 C159 C160 -134
C151 N151 C159 C160 -165
C105 N151 C159 C160 86
C113 N151 C159 C160 -46.7
C155 N151 C159 C160 76.4
C109 N151 C159 N101 38.9
C151 N151 C159 N101 7.9
C105 N151 C159 N101 -101.1
C113 N151 C159 N101 126.2
C155 N151 C159 N101 -110.7
C151 N101 C159 C109 -34.9
C105 N101 C159 C109 -152.3
C113 N101 C159 C109 87.6
C101 N101 C159 C109 -16.7
C155 N101 C159 C109 -158.5
C151 N101 C159 C110 -158
C105 N101 C159 C110 84.6
C109 N101 C159 C110 -123.2
C113 N101 C159 C110 -35.6
C101 N101 C159 C110 -139.9
C155 N101 C159 C110 78.3
C151 N101 C159 N151 -171.3
C105 N101 C159 N151 71.3
C109 N101 C159 N151 -136.4
C113 N101 C159 N151 -48.8
C101 N101 C159 N151 -153.1
C155 N101 C159 N151 65.1
C151 N101 C159 C161 140.5
C105 N101 C159 C161 23.1
C109 N101 C159 C161 175.3
C113 N101 C159 C161 -97.1
C101 N101 C159 C161 158.6
C155 N101 C159 C161 16.8
C151 N101 C159 C160 -164.1
C105 N101 C159 C160 78.5
C109 N101 C159 C160 -129.2
C113 N101 C159 C160 -41.7
C101 N101 C159 C160 -145.9
C155 N101 C159 C160 72.3
C161 C110 C160 C159 132.5
C109 C110 C160 C159 -13.8
C111 C110 C160 C159 156.6
C159 C110 C160 C111 -156.6
C161 C110 C160 C111 -24.1
C109 C110 C160 C111 -170.4
C159 C110 C160 C161 -132.5
C109 C110 C160 C161 -146.3
C111 C110 C160 C161 24.1
C109 C159 C160 C110 145.6
N151 C159 C160 C110 170.5
C161 C159 C160 C110 -35.2
N101 C159 C160 C110 170
C109 C159 C160 C111 167.9
C110 C159 C160 C111 22.3
N151 C159 C160 C111 -167.2
C161 C159 C160 C111 -12.9
N101 C159 C160 C111 -167.7
C109 C159 C160 C161 -179.2
C110 C159 C160 C161 35.2
N151 C159 C160 C161 -154.3
N101 C159 C160 C161 -154.8
C161 C111 C160 C110 25.7
C162 C111 C160 C110 73.5
C112 C111 C160 C110 152.8
C161 C111 C160 C159 17.6
C162 C111 C160 C159 65.4
C112 C111 C160 C159 144.8
C110 C111 C160 C159 -8
C162 C111 C160 C161 47.8
C112 C111 C160 C161 127.2
C110 C111 C160 C161 -25.7
C162 C111 C161 C110 -140
C112 C111 C161 C110 -87.4
C160 C111 C161 C110 -22
C112 C111 C161 C162 52.6
C160 C111 C161 C162 118
C110 C111 C161 C162 140
C162 C111 C161 C159 -140.8
C112 C111 C161 C159 -88.1
C160 C111 C161 C159 -22.7
C110 C111 C161 C159 -0.8
C162 C111 C161 C160 -118
C112 C111 C161 C160 -65.4
C110 C111 C161 C160 22
C159 C110 C161 C111 -178.6
C160 C110 C161 C111 37.6
C109 C110 C161 C111 -178.5
C159 C110 C161 C162 96.1
C160 C110 C161 C162 -47.6
C109 C110 C161 C162 96.2
C111 C110 C161 C162 -85.2
C160 C110 C161 C159 -143.8
C109 C110 C161 C159 0.1
C111 C110 C161 C159 178.6
C159 C110 C161 C160 143.8
C109 C110 C161 C160 143.9
C111 C110 C161 C160 -37.6
C109 C159 C161 C111 -173
C110 C159 C161 C111 1.6
N151 C159 C161 C111 82.6
C160 C159 C161 C111 25.2
N101 C159 C161 C111 88.6
C109 C159 C161 C110 -174.7
N151 C159 C161 C110 81
C160 C159 C161 C110 23.5
N101 C159 C161 C110 86.9
C109 C159 C161 C162 70.7
C110 C159 C161 C162 -114.7
N151 C159 C161 C162 -33.7
C160 C159 C161 C162 -91.1
N101 C159 C161 C162 -27.7
C109 C159 C161 C160 161.8
C110 C159 C161 C160 -23.5
N151 C159 C161 C160 57.5
N101 C159 C161 C160 63.4
C110 C160 C161 C111 -140.4
C159 C160 C161 C111 -158.6
C159 C160 C161 C110 -18.2
C111 C160 C161 C110 140.4
C110 C160 C161 C162 149.5
C159 C160 C161 C162 131.3
C111 C160 C161 C162 -70.1
C110 C160 C161 C159 18.2
C111 C160 C161 C159 158.6
C110 C161 C162 C111 92.1
C159 C161 C162 C111 132.5
C160 C161 C162 C111 64.4
C112 C111 C162 C161 -136.1
C160 C111 C162 C161 -58.3
C110 C111 C162 C161 -25.2
C151 N101 C113 C114 28.6
C105 N101 C113 C114 173.8
C109 N101 C113 C114 -58.4
C101 N101 C113 C114 62.4
C155 N101 C113 C114 -157.2
C159 N101 C113 C114 -68.5
C151 N101 C113 N151 106.6
C105 N101 C113 N151 -108.2
C109 N101 C113 N151 19.6
C101 N101 C113 N151 140.4
C155 N101 C113 N151 -79.2
C159 N101 C113 N151 9.5
C109 N151 C113 C114 -36.8
C151 N151 C113 C114 63.5
C159 N151 C113 C114 -54.5
C105 N151 C113 C114 161.6
C155 N151 C113 C114 -173.5
C109 N151 C113 N101 -148.1
C151 N151 C113 N101 -47.8
C159 N151 C113 N101 -165.8
C105 N151 C113 N101 50.3
C155 N151 C113 N101 75.2
N101 C113 C114 C115 179.6
N151 C113 C114 C115 160.6
C113 C114 C115 C116 -62.7
N251 C201 C202 C252 -121
N201 C201 C202 C252 -105.8
N251 C201 C202 C203 179.7
C252 C201 C202 C203 -59.3
N201 C201 C202 C203 -165.1
N251 C201 C202 C251 -117.9
C252 C201 C202 C251 3.1
N201 C201 C202 C251 -102.7
C252 C202 C203 C253 -104.8
C201 C202 C203 C253 -21.5
C251 C202 C203 C253 -30.4
C252 C202 C203 C204 -29.3
C201 C202 C203 C204 54
C251 C202 C203 C204 45.1
C201 C202 C203 C252 83.3
C251 C202 C203 C252 74.4
C252 C202 C203 C254 -23.8
C201 C202 C203 C254 59.6
C251 C202 C203 C254 50.6
C252 C203 C204 C253 -168.5
C202 C203 C204 C253 -158.4
C254 C203 C204 C253 -177
C253 C203 C204 C254 177
C252 C203 C204 C254 8.5
C202 C203 C204 C254 18.6
C253 C203 C204 C252 168.5
C202 C203 C204 C252 10.1
C254 C203 C204 C252 -8.5
C252 C202 C251 N251 -131.4
C201 C202 C251 N251 51.8
C203 C202 C251 N251 171
C252 C202 C251 N201 -119.4
C201 C202 C251 N201 63.8
C203 C202 C251 N201 -177
C201 C202 C251 C252 -176.9
C203 C202 C251 C252 -57.7
C201 C202 C252 C203 -104.5
C251 C202 C252 C203 -105
C203 C202 C252 C201 104.5
C251 C202 C252 C201 -0.5
C201 C202 C252 C251 0.5
C203 C202 C252 C251 105
C201 C202 C252 C253 -99.2
C203 C202 C252 C253 5.3
C251 C202 C252 C253 -99.8
C201 C202 C252 C204 -87.4
C203 C202 C252 C204 17.1
C251 C202 C252 C204 -87.9
C253 C203 C252 C202 129.9
C204 C203 C252 C202 154.5
C254 C203 C252 C202 157
C253 C203 C252 C201 61.9
C204 C203 C252 C201 86.4
C202 C203 C252 C201 -68.1
C254 C203 C252 C201 88.9
C253 C203 C252 C251 48.6
C204 C203 C252 C251 73.2
C202 C203 C252 C251 -81.3
C254 C203 C252 C251 75.7
C204 C203 C252 C253 24.5
C202 C203 C252 C253 -129.9
C254 C203 C252 C253 27
C253 C203 C252 C204 -24.5
C202 C203 C252 C204 -154.5
C254 C203 C252 C204 2.5
N251 C201 C252 C202 66.4
N201 C201 C252 C202 87.4
N251 C201 C252 C203 159.5
C202 C201 C252 C203 93.1
N201 C201 C252 C203 -179.5
N251 C201 C252 C251 -111.1
C202 C201 C252 C251 -177.6
N201 C201 C252 C251 -90.1
N251 C201 C252 C253 165.6
C202 C201 C252 C253 99.2
N201 C201 C252 C253 -173.4
N251 C201 C252 C204 -167.2
C202 C201 C252 C204 126.4
N201 C201 C252 C204 -146.2
N251 C251 C252 C202 49.5
N201 C251 C252 C202 66.7
N251 C251 C252 C203 146.2
N201 C251 C252 C203 163.5
C202 C251 C252 C203 96.8
N251 C251 C252 C201 51.7
N201 C251 C252 C201 69
C202 C251 C252 C201 2.3
N251 C251 C252 C253 151.3
N201 C251 C252 C253 168.6
C202 C251 C252 C253 101.9
N251 C251 C252 C204 177.3
N201 C251 C252 C204 -165.4
C202 C251 C252 C204 127.8
C253 C204 C252 C202 -26.5
C254 C204 C252 C202 152.3
C203 C204 C252 C202 -32.7
C253 C204 C252 C203 6.2
C254 C204 C252 C203 -175
C253 C204 C252 C201 -96
C254 C204 C252 C201 82.7
C203 C204 C252 C201 -102.3
C253 C204 C252 C251 -106.6
C254 C204 C252 C251 72.2
C203 C204 C252 C251 -112.8
C254 C204 C252 C253 178.8
C203 C204 C252 C253 -6.2
C252 C203 C253 C204 29.1
C202 C203 C253 C204 87.1
C254 C203 C253 C204 0.9
C204 C203 C253 C254 -0.9
C252 C203 C253 C254 28.2
C202 C203 C253 C254 86.2
C204 C203 C253 C252 -29.1
C202 C203 C253 C252 58
C254 C203 C253 C252 -28.2
C254 C204 C253 C203 -26.7
C252 C204 C253 C203 -8.4
C203 C204 C253 C254 26.7
C252 C204 C253 C254 18.3
C254 C204 C253 C252 -18.3
C203 C204 C253 C252 8.4
C202 C252 C253 C203 -51.1
C201 C252 C253 C203 -119.7
C251 C252 C253 C203 -132.6
C204 C252 C253 C203 150.1
C202 C252 C253 C204 158.8
C203 C252 C253 C204 -150.1
C201 C252 C253 C204 90.2
C251 C252 C253 C204 77.3
C202 C252 C253 C254 158.2
C203 C252 C253 C254 -150.7
C201 C252 C253 C254 89.5
C251 C252 C253 C254 76.7
C204 C252 C253 C254 -0.7
C203 C204 C254 C253 -24.1
C252 C204 C254 C253 -18.1
C253 C204 C254 C203 24.1
C252 C204 C254 C203 6.1
C203 C253 C254 C204 153.3
C252 C253 C254 C204 161.5
C204 C253 C254 C203 -153.3
C252 C253 C254 C203 8.2
C253 C203 C254 C204 -2.6
C252 C203 C254 C204 -171.7
C202 C203 C254 C204 -163.5
C204 C203 C254 C253 2.6
C252 C203 C254 C253 -169.1
C202 C203 C254 C253 -160.9
C202 C251 N201 N251 -35.1
C252 C251 N201 N251 -54.1
N251 C251 N201 C263 100.1
C202 C251 N201 C263 65
C252 C251 N201 C263 46
N251 C251 N201 C205 -3.2
C202 C251 N201 C205 -38.3
C252 C251 N201 C205 -57.3
N251 C251 N201 C209 -126.3
C202 C251 N201 C209 -161.3
C252 C251 N201 C209 179.6
N251 C251 N201 C213 115
C202 C251 N201 C213 80
C252 C251 N201 C213 60.9
N251 C251 N201 C201 1.3
C202 C251 N201 C201 -33.8
C252 C251 N201 C201 -52.8
N251 C251 N201 C264 155.3
C202 C251 N201 C264 120.2
C252 C251 N201 C264 101.2
C202 C201 N201 N251 -49.1
C252 C201 N201 N251 -75.1
N251 C201 N201 C263 92.9
C202 C201 N201 C263 43.8
C252 C201 N201 C263 17.8
N251 C201 N201 C205 -2.7
C202 C201 N201 C205 -51.8
C252 C201 N201 C205 -77.9
N251 C201 N201 C209 -121.8
C202 C201 N201 C209 -170.9
C252 C201 N201 C209 163
N251 C201 N201 C213 111.9
C202 C201 N201 C213 62.9
C252 C201 N201 C213 36.8
N251 C201 N201 C251 -178.5
C202 C201 N201 C251 132.5
C252 C201 N201 C251 106.4
N251 C201 N201 C264 153.2
C202 C201 N201 C264 104.1
C252 C201 N201 C264 78
C263 N201 N251 C205 73.1
C209 N201 N251 C205 -85.9
C213 N201 N251 C205 94.4
C251 N201 N251 C205 -175.7
C201 N201 N251 C205 -176.1
C264 N201 N251 C205 117.4
C263 N201 N251 C201 -110.8
C205 N201 N251 C201 176.1
C209 N201 N251 C201 90.2
C213 N201 N251 C201 -89.4
C251 N201 N251 C201 0.4
C264 N201 N251 C201 -66.5
C263 N201 N251 C251 -111.2
C205 N201 N251 C251 175.7
C209 N201 N251 C251 89.8
C213 N201 N251 C251 -89.8
C201 N201 N251 C251 -0.4
C264 N201 N251 C251 -66.9
C263 N201 N251 C255 94.6
C205 N201 N251 C255 21.6
C209 N201 N251 C255 -64.4
C213 N201 N251 C255 116
C251 N201 N251 C255 -154.2
C201 N201 N251 C255 -154.6
C264 N201 N251 C255 138.9
C205 N201 N251 C263 -73.1
C209 N201 N251 C263 -159
C213 N201 N251 C263 21.3
C251 N201 N251 C263 111.2
C201 N201 N251 C263 110.8
C264 N201 N251 C263 44.3
C263 N201 N251 C213 -21.3
C205 N201 N251 C213 -94.4
C209 N201 N251 C213 179.6
C251 N201 N251 C213 89.8
C201 N201 N251 C213 89.4
C264 N201 N251 C213 22.9
C263 N201 N251 C209 159
C205 N201 N251 C209 85.9
C213 N201 N251 C209 -179.6
C251 N201 N251 C209 -89.8
C201 N201 N251 C209 -90.2
C264 N201 N251 C209 -156.7
C263 N201 N251 C256 121.3
C205 N201 N251 C256 48.2
C209 N201 N251 C256 -37.7
C213 N201 N251 C256 142.7
C251 N201 N251 C256 -127.5
C201 N201 N251 C256 -127.9
C264 N201 N251 C256 165.6
C202 C201 N251 N201 136.5
C252 C201 N251 N201 115
C202 C201 N251 C205 -48.7
C252 C201 N251 C205 -70.2
N201 C201 N251 C205 174.8
C202 C201 N251 C251 138.1
C252 C201 N251 C251 116.5
N201 C201 N251 C251 1.5
C202 C201 N251 C255 -66.1
C252 C201 N251 C255 -87.6
N201 C201 N251 C255 157.4
C202 C201 N251 C263 80.7
C252 C201 N251 C263 59.2
N201 C201 N251 C263 -55.8
C202 C201 N251 C213 87.8
C252 C201 N251 C213 66.2
N201 C201 N251 C213 -48.8
C202 C201 N251 C209 175.7
C252 C201 N251 C209 154.2
N201 C201 N251 C209 39.2
C202 C201 N251 C256 -95.2
C252 C201 N251 C256 -116.7
N201 C201 N251 C256 128.3
C202 C251 N251 N201 146
C252 C251 N251 N201 130.9
N201 C251 N251 C205 171.6
C202 C251 N251 C205 -42.4
C252 C251 N251 C205 -57.6
N201 C251 N251 C201 -178.6
C202 C251 N251 C201 -32.5
C252 C251 N251 C201 -47.7
N201 C251 N251 C255 152.5
C202 C251 N251 C255 -61.4
C252 C251 N251 C255 -76.6
N201 C251 N251 C263 -50.2
C202 C251 N251 C263 95.9
C252 C251 N251 C263 80.7
N201 C251 N251 C213 -47.1
C202 C251 N251 C213 98.9
C252 C251 N251 C213 83.7
N201 C251 N251 C209 37.5
C202 C251 N251 C209 -176.5
C252 C251 N251 C209 168.3
N201 C251 N251 C256 121.4
C202 C251 N251 C256 -92.5
C252 C251 N251 C256 -107.7
N201 N251 C205 C255 133.3
C201 N251 C205 C255 -41.5
C251 N251 C205 C255 -37.6
C263 N251 C205 C255 -178.7
C213 N251 C205 C255 -176.5
C209 N251 C205 C255 94.3
C256 N251 C205 C255 32.3
C201 N251 C205 N201 -174.7
C251 N251 C205 N201 -170.9
C255 N251 C205 N201 -133.3
C263 N251 C205 N201 48
C213 N251 C205 N201 50.2
C209 N251 C205 N201 -38.9
C256 N251 C205 N201 -100.9
N201 N251 C205 C256 100.9
C201 N251 C205 C256 -73.8
C251 N251 C205 C256 -69.9
C255 N251 C205 C256 -32.3
C263 N251 C205 C256 149
C213 N251 C205 C256 151.2
C209 N251 C205 C256 62
N201 N251 C205 C206 121.6
C201 N251 C205 C206 -53.2
C251 N251 C205 C206 -49.3
C255 N251 C205 C206 -11.7
C263 N251 C205 C206 169.6
C213 N251 C205 C206 171.8
C209 N251 C205 C206 82.6
C256 N251 C205 C206 20.6
N201 N251 C205 C263 -48
C201 N251 C205 C263 137.2
C251 N251 C205 C263 141.1
C255 N251 C205 C263 178.7
C213 N251 C205 C263 2.2
C209 N251 C205 C263 -87
C256 N251 C205 C263 -149
N251 N201 C205 C255 -60.7
C263 N201 C205 C255 -176.5
C209 N201 C205 C255 61.4
C213 N201 C205 C255 -168.1
C251 N201 C205 C255 -56.7
C201 N201 C205 C255 -57.8
C264 N201 C205 C255 157.7
C263 N201 C205 N251 -115.7
C209 N201 C205 N251 122.2
C213 N201 C205 N251 -107.4
C251 N201 C205 N251 4.1
C201 N201 C205 N251 3
C264 N201 C205 N251 -141.5
N251 N201 C205 C256 -85.3
C263 N201 C205 C256 159
C209 N201 C205 C256 36.9
C213 N201 C205 C256 167.3
C251 N201 C205 C256 -81.2
C201 N201 C205 C256 -82.3
C264 N201 C205 C256 133.2
N251 N201 C205 C206 -68.1
C263 N201 C205 C206 176.2
C209 N201 C205 C206 54.1
C213 N201 C205 C206 -175.5
C251 N201 C205 C206 -64
C201 N201 C205 C206 -65.1
C264 N201 C205 C206 150.4
N251 N201 C205 C263 115.7
C209 N201 C205 C263 -122.1
C213 N201 C205 C263 8.3
C251 N201 C205 C263 119.8
C201 N201 C205 C263 118.7
C264 N201 C205 C263 -25.8
C255 C205 C206 C256 148.2
N251 C205 C206 C256 -74.9
N201 C205 C206 C256 -52.9
C263 C205 C206 C256 -43.9
N251 C205 C206 C255 136.9
N201 C205 C206 C255 158.9
C256 C205 C206 C255 -148.2
C263 C205 C206 C255 167.9
C255 C205 C206 C257 42.8
N251 C205 C206 C257 179.7
N201 C205 C206 C257 -158.3
C256 C205 C206 C257 -105.4
C263 C205 C206 C257 -149.3
C255 C205 C206 C207 42.8
N251 C205 C206 C207 179.7
N201 C205 C206 C207 -158.3
C256 C205 C206 C207 -105.4
C263 C205 C206 C207 -149.3
C256 C206 C257 C207 134.1
C255 C206 C257 C207 -173.5
C205 C206 C257 C207 -180
C256 C206 C257 C258 85.2
C255 C206 C257 C258 137.7
C205 C206 C257 C258 131.1
C207 C206 C257 C258 -48.9
C256 C206 C257 C208 129.3
C255 C206 C257 C208 -178.3
C205 C206 C257 C208 175.2
C207 C206 C257 C208 -4.8
C255 C206 C257 C256 52.4
C205 C206 C257 C256 45.9
C207 C206 C257 C256 -134.1
C256 C206 C257 C255 -52.4
C205 C206 C257 C255 -6.5
C207 C206 C257 C255 173.5
C207 C257 C208 C258 93.3
C206 C257 C208 C258 -93.2
C256 C257 C208 C258 -73.7
C255 C257 C208 C258 -94.9
C206 C257 C208 C207 173.4
C258 C257 C208 C207 -93.3
C256 C257 C208 C207 -167
C255 C257 C208 C207 171.8
N251 C205 C255 C256 -67.7
N201 C205 C255 C256 -45.1
C206 C205 C255 C256 -19.4
C263 C205 C255 C256 -83.6
N251 C205 C255 C206 -48.2
N201 C205 C255 C206 -25.7
C256 C205 C255 C206 19.4
C263 C205 C255 C206 -64.2
N201 C205 C255 N251 22.6
C256 C205 C255 N251 67.7
C206 C205 C255 N251 48.2
C263 C205 C255 N251 -15.9
N251 C205 C255 C257 -162.9
N201 C205 C255 C257 -140.3
C256 C205 C255 C257 -95.2
C206 C205 C255 C257 -114.7
C263 C205 C255 C257 -178.8
C256 C206 C255 C205 -27.6
C257 C206 C255 C205 -138.1
C207 C206 C255 C205 -139.7
C257 C206 C255 C256 -110.5
C205 C206 C255 C256 27.6
C207 C206 C255 C256 -112.1
C256 C206 C255 N251 -59.8
C257 C206 C255 N251 -170.3
C205 C206 C255 N251 -32.2
C207 C206 C255 N251 -171.9
C256 C206 C255 C257 110.5
C205 C206 C255 C257 138.1
C207 C206 C255 C257 -1.6
N201 N251 C255 C205 -57.7
C201 N251 C255 C205 149.2
C251 N251 C255 C205 157.6
C263 N251 C255 C205 1.4
C213 N251 C255 C205 4.5
C209 N251 C255 C205 -92.4
C256 N251 C255 C205 -124
N201 N251 C255 C256 66.3
C205 N251 C255 C256 124
C201 N251 C255 C256 -86.8
C251 N251 C255 C256 -78.3
C263 N251 C255 C256 125.5
C213 N251 C255 C256 128.5
C209 N251 C255 C256 31.6
N201 N251 C255 C206 100
C205 N251 C255 C206 157.8
C201 N251 C255 C206 -53.1
C251 N251 C255 C206 -44.6
C263 N251 C255 C206 159.2
C213 N251 C255 C206 162.2
C209 N251 C255 C206 65.4
C256 N251 C255 C206 33.7
N201 N251 C255 C257 53.2
C205 N251 C255 C257 110.9
C201 N251 C255 C257 -99.9
C251 N251 C255 C257 -91.5
C263 N251 C255 C257 112.3
C213 N251 C255 C257 115.3
C209 N251 C255 C257 18.5
C256 N251 C255 C257 -13.2
C207 C257 C255 C205 -178
C206 C257 C255 C205 149.7
C258 C257 C255 C205 93.6
C208 C257 C255 C205 152.3
C256 C257 C255 C205 110.5
C207 C257 C255 C256 71.5
C206 C257 C255 C256 39.2
C258 C257 C255 C256 -16.9
C208 C257 C255 C256 41.8
C207 C257 C255 C206 32.3
C258 C257 C255 C206 -56
C208 C257 C255 C206 2.6
C256 C257 C255 C206 -39.2
C207 C257 C255 N251 85.3
C206 C257 C255 N251 53
C258 C257 C255 N251 -3
C208 C257 C255 N251 55.7
C256 C257 C255 N251 13.8
C257 C206 C256 C255 81.4
C205 C206 C256 C255 -6.3
C207 C206 C256 C255 92.4
C255 C206 C256 C205 6.3
C257 C206 C256 C205 87.7
C207 C206 C256 C205 98.7
C255 C206 C256 C257 -81.4
C205 C206 C256 C257 -87.7
C207 C206 C256 C257 11
C255 C206 C256 N251 41.6
C257 C206 C256 N251 123
C205 C206 C256 N251 35.3
C207 C206 C256 N251 134
C205 C255 C256 C206 167.4
N251 C255 C256 C206 134.3
C257 C255 C256 C206 -48.1
C206 C255 C256 C205 -167.4
N251 C255 C256 C205 -33.1
C257 C255 C256 C205 144.5
C205 C255 C256 C257 -144.5
C206 C255 C256 C257 48.1
N251 C255 C256 C257 -177.6
C205 C255 C256 N251 33.1
C206 C255 C256 N251 -134.3
C257 C255 C256 N251 177.6
C255 C205 C256 C206 -13.8
N251 C205 C256 C206 111.3
N201 C205 C256 C206 134.1
C263 C205 C256 C206 159.4
N251 C205 C256 C255 125.1
N201 C205 C256 C255 148
C206 C205 C256 C255 13.8
C263 C205 C256 C255 173.2
C255 C205 C256 C257 36.5
N251 C205 C256 C257 161.6
N201 C205 C256 C257 -175.5
C206 C205 C256 C257 50.3
C263 C205 C256 C257 -150.3
C255 C205 C256 N251 -125.1
N201 C205 C256 N251 22.8
C206 C205 C256 N251 -111.3
C263 C205 C256 N251 48.1
C207 C257 C256 C206 -70.4
C258 C257 C256 C206 -99.3
C208 C257 C256 C206 -57.9
C255 C257 C256 C206 94.2
C207 C257 C256 C255 -164.6
C206 C257 C256 C255 -94.2
C258 C257 C256 C255 166.5
C208 C257 C256 C255 -152.1
C207 C257 C256 C205 179.4
C206 C257 C256 C205 -110.2
C258 C257 C256 C205 150.5
C208 C257 C256 C205 -168.1
C255 C257 C256 C205 -16
C207 C257 C256 N251 -167.3
C206 C257 C256 N251 -96.8
C258 C257 C256 N251 163.9
C208 C257 C256 N251 -154.7
C255 C257 C256 N251 -2.6
N201 N251 C256 C206 175.1
C205 N251 C256 C206 -85.9
C201 N251 C256 C206 48.5
C251 N251 C256 C206 63.1
C255 N251 C256 C206 -57.4
C263 N251 C256 C206 -127
C213 N251 C256 C206 -136.4
C209 N251 C256 C206 153.2
N201 N251 C256 C255 -127.5
C205 N251 C256 C255 -28.5
C201 N251 C256 C255 105.8
C251 N251 C256 C255 120.5
C263 N251 C256 C255 -69.6
C213 N251 C256 C255 -79
C209 N251 C256 C255 -149.4
N201 N251 C256 C205 -99
C201 N251 C256 C205 134.3
C251 N251 C256 C205 149
C255 N251 C256 C205 28.5
C263 N251 C256 C205 -41.1
C213 N251 C256 C205 -50.5
C209 N251 C256 C205 -121
N201 N251 C256 C257 -124.2
C205 N251 C256 C257 -25.2
C201 N251 C256 C257 109.1
C251 N251 C256 C257 123.8
C255 N251 C256 C257 3.3
C263 N251 C256 C257 -66.3
C213 N251 C256 C257 -75.7
C209 N251 C256 C257 -146.1
C206 C257 C207 C208 -9.1
C258 C257 C207 C208 58.6
C256 C257 C207 C208 21.8
C255 C257 C207 C208 -36.4
C206 C257 C207 C258 -67.6
C208 C257 C207 C258 -58.6
C256 C257 C207 C258 -36.8
C255 C257 C207 C258 -95
C258 C257 C207 C206 67.6
C208 C257 C207 C206 9.1
C256 C257 C207 C206 30.8
C255 C257 C207 C206 -27.3
C258 C208 C207 C257 -77.7
C257 C208 C207 C258 77.7
C258 C208 C207 C206 -82.5
C257 C208 C207 C206 -4.8
C256 C206 C207 C257 -50.4
C255 C206 C207 C257 6.9
C205 C206 C207 C257 0
C256 C206 C207 C208 122.8
C255 C206 C207 C208 -180
C257 C206 C207 C208 173.2
C205 C206 C207 C208 173.2
C256 C206 C207 C258 65.2
C255 C206 C207 C258 122.4
C257 C206 C207 C258 115.5
C205 C206 C207 C258 115.5
C257 C208 C258 C207 -18.6
C207 C208 C258 C257 18.6
C257 C207 C258 C208 132.2
C206 C207 C258 C208 103.7
C208 C207 C258 C257 -132.2
C206 C207 C258 C257 -28.5
C207 C257 C258 C208 -40.6
C206 C257 C258 C208 97.7
C256 C257 C258 C208 120.4
C255 C257 C258 C208 128.5
C206 C257 C258 C207 138.3
C208 C257 C258 C207 40.6
C256 C257 C258 C207 161
C255 C257 C258 C207 169.2
N251 N201 C209 C260 120.1
C263 N201 C209 C260 -37.5
C205 N201 C209 C260 69.4
C213 N201 C209 C260 -60.3
C251 N201 C209 C260 -170.8
C201 N201 C209 C260 177
C264 N201 C209 C260 -70.3
N251 N201 C209 C210 82.8
C263 N201 C209 C210 -74.8
C205 N201 C209 C210 32.2
C213 N201 C209 C210 -97.5
C251 N201 C209 C210 152
C201 N201 C209 C210 139.8
C264 N201 C209 C210 -107.5
C263 N201 C209 N251 -157.6
C205 N201 C209 N251 -50.7
C213 N201 C209 N251 179.7
C251 N201 C209 N251 69.2
C201 N201 C209 N251 57
C264 N201 C209 N251 169.6
N251 N201 C209 C264 -169.6
C263 N201 C209 C264 32.8
C205 N201 C209 C264 139.7
C213 N201 C209 C264 10
C251 N201 C209 C264 -100.5
C201 N201 C209 C264 -112.7
N201 N251 C209 C260 -67.3
C205 N251 C209 C260 40
C201 N251 C209 C260 -169.9
C251 N251 C209 C260 -160.4
C255 N251 C209 C260 64.6
C263 N251 C209 C260 -51.1
C213 N251 C209 C260 -67.5
C256 N251 C209 C260 78.3
N201 N251 C209 C210 -101.9
C205 N251 C209 C210 5.4
C201 N251 C209 C210 155.5
C251 N251 C209 C210 165
C255 N251 C209 C210 30
C263 N251 C209 C210 -85.7
C213 N251 C209 C210 -102.1
C256 N251 C209 C210 43.7
C205 N251 C209 N201 107.3
C201 N251 C209 N201 -102.6
C251 N251 C209 N201 -93.1
C255 N251 C209 N201 131.8
C263 N251 C209 N201 16.2
C213 N251 C209 N201 -0.3
C256 N251 C209 N201 145.6
N201 N251 C209 C264 9.4
C205 N251 C209 C264 116.7
C201 N251 C209 C264 -93.3
C251 N251 C209 C264 -83.7
C255 N251 C209 C264 141.2
C263 N251 C209 C264 25.5
C213 N251 C209 C264 9.1
C256 N251 C209 C264 155
N201 C209 C210 C260 110.3
N251 C209 C210 C260 124.4
C264 C209 C210 C260 45.2
C260 C209 C210 C261 54.2
N201 C209 C210 C261 164.6
N251 C209 C210 C261 178.6
C264 C209 C210 C261 99.4
C260 C209 C210 C211 47.9
N201 C209 C210 C211 158.3
N251 C209 C210 C211 172.4
C264 C209 C210 C211 93.2
C260 C210 C211 C212 151.5
C209 C210 C211 C212 89.1
C261 C210 C211 C212 29
C209 C210 C211 C260 -62.4
C261 C210 C211 C260 -122.5
C260 C210 C211 C262 164.3
C209 C210 C211 C262 101.9
C261 C210 C211 C262 41.8
C260 C211 C212 C262 61.4
C210 C211 C212 C262 48.9
C260 C211 C212 C261 -4.3
C262 C211 C212 C261 -65.7
C210 C211 C212 C261 -16.7
C209 C210 C260 C261 104.2
C211 C210 C260 C261 -7.3
C261 C210 C260 C209 -104.2
C211 C210 C260 C209 -111.4
C209 C210 C260 C211 111.4
C261 C210 C260 C211 7.3
N201 C209 C260 C210 -85.5
N251 C209 C260 C210 -71.4
C264 C209 C260 C210 -139.9
C210 C209 C260 C261 -88.1
N201 C209 C260 C261 -173.6
N251 C209 C260 C261 -159.5
C264 C209 C260 C261 132
C210 C209 C260 C211 -96.7
N201 C209 C260 C211 177.8
N251 C209 C260 C211 -168.1
C264 C209 C260 C211 123.4
C212 C211 C260 C210 -30.7
C262 C211 C260 C210 -15.7
C212 C211 C260 C261 5
C262 C211 C260 C261 20
C210 C211 C260 C261 35.7
C212 C211 C260 C209 46.9
C262 C211 C260 C209 61.8
C210 C211 C260 C209 77.5
C262 C212 C261 C260 46.9
C211 C212 C261 C260 172.4
C211 C212 C261 C262 125.5
C262 C212 C261 C210 32.6
C211 C212 C261 C210 158.1
C210 C260 C261 C212 -26.3
C209 C260 C261 C212 47.5
C211 C260 C261 C212 -171.5
C210 C260 C261 C262 -7.4
C209 C260 C261 C262 66.4
C211 C260 C261 C262 -152.7
C209 C260 C261 C210 73.8
C211 C260 C261 C210 -145.2
C260 C210 C261 C212 162.7
C209 C210 C261 C212 95.7
C211 C210 C261 C212 -144
C209 C210 C261 C260 -66.9
C211 C210 C261 C260 53.3
C260 C210 C261 C262 173.9
C209 C210 C261 C262 107
C211 C210 C261 C262 -132.7
C211 C212 C262 C261 -19.6
C261 C212 C262 C211 19.6
C260 C261 C262 C212 -146.3
C210 C261 C262 C212 -150.1
C212 C261 C262 C211 -59.5
C260 C261 C262 C211 154.3
C210 C261 C262 C211 150.4
C260 C211 C262 C212 -122.8
C210 C211 C262 C212 -129.5
C212 C211 C262 C261 104.7
C260 C211 C262 C261 -18.2
C210 C211 C262 C261 -24.9
N251 N201 C213 C263 -73.4
C205 N201 C213 C263 -23.8
C209 N201 C213 C263 106.9
C251 N201 C213 C263 -139.9
C201 N201 C213 C263 -126.5
C264 N201 C213 C263 122.3
N251 N201 C213 C264 164.3
C263 N201 C213 C264 -122.3
C205 N201 C213 C264 -146.1
C209 N201 C213 C264 -15.4
C251 N201 C213 C264 97.8
C201 N201 C213 C264 111.2
N251 N201 C213 C214 127.9
C263 N201 C213 C214 -158.7
C205 N201 C213 C214 177.5
C209 N201 C213 C214 -51.8
C251 N201 C213 C214 61.4
C201 N201 C213 C214 74.8
C264 N201 C213 C214 -36.4
C263 N201 C213 N251 73.4
C205 N201 C213 N251 49.6
C209 N201 C213 N251 -179.7
C251 N201 C213 N251 -66.5
C201 N201 C213 N251 -53
C264 N201 C213 N251 -164.3
N201 N251 C213 C263 96.5
C205 N251 C213 C263 -7.8
C201 N251 C213 C263 -157.8
C251 N251 C213 C263 -169.8
C255 N251 C213 C263 -9.6
C209 N251 C213 C263 96.7
C256 N251 C213 C263 26.8
N201 N251 C213 C264 -15.7
C205 N251 C213 C264 -120
C201 N251 C213 C264 89.9
C251 N251 C213 C264 77.9
C255 N251 C213 C264 -121.9
C263 N251 C213 C264 -112.3
C209 N251 C213 C264 -15.5
C256 N251 C213 C264 -85.5
N201 N251 C213 C214 -62.2
C205 N251 C213 C214 -166.4
C201 N251 C213 C214 43.5
C251 N251 C213 C214 31.5
C255 N251 C213 C214 -168.3
C263 N251 C213 C214 -158.7
C209 N251 C213 C214 -61.9
C256 N251 C213 C214 -131.9
C205 N251 C213 N201 -104.3
C201 N251 C213 N201 105.7
C251 N251 C213 N201 93.7
C255 N251 C213 N201 -106.2
C263 N251 C213 N201 -96.5
C209 N251 C213 N201 0.2
C256 N251 C213 N201 -69.7
C263 C213 C214 C264 -41.4
N201 C213 C214 C264 47.4
N251 C213 C214 C264 63.9
C263 C213 C214 C265 23.1
C264 C213 C214 C265 64.6
N201 C213 C214 C265 112
N251 C213 C214 C265 128.4
C263 C213 C214 C215 69.9
C264 C213 C214 C215 111.3
N201 C213 C214 C215 158.7
N251 C213 C214 C215 175.2
C264 C213 C214 C263 41.4
N201 C213 C214 C263 88.8
N251 C213 C214 C263 105.3
C264 C214 C215 C265 -46.5
C213 C214 C215 C265 -116.1
C263 C214 C215 C265 -110.3
C264 C214 C215 C216 11
C213 C214 C215 C216 -58.6
C265 C214 C215 C216 57.5
C263 C214 C215 C216 -52.8
C264 C214 C215 C266 -36.4
C213 C214 C215 C266 -106
C265 C214 C215 C266 10.1
C263 C214 C215 C266 -100.2
C265 C215 C216 C266 -39.7
C214 C215 C216 C266 -86.8
C214 C215 C216 C265 -47.2
C266 C215 C216 C265 39.7
C264 C213 C263 N201 65.3
C214 C213 C263 N201 100.3
N251 C213 C263 N201 -18.3
C214 C213 C263 C264 35
N201 C213 C263 C264 -65.3
N251 C213 C263 C264 -83.6
C264 C213 C263 N251 83.6
C214 C213 C263 N251 118.6
N201 C213 C263 N251 18.3
C264 C213 C263 C214 -35
N201 C213 C263 C214 -100.3
N251 C213 C263 C214 -118.6
C264 C213 C263 C205 89.9
C214 C213 C263 C205 124.9
N201 C213 C263 C205 24.5
N251 C213 C263 C205 6.2
N251 N201 C263 C213 115.2
C205 N201 C263 C213 157.9
C209 N201 C263 C213 -83.1
C251 N201 C263 C213 45.1
C201 N201 C263 C213 60.9
C264 N201 C263 C213 -42.1
N251 N201 C263 C264 157.3
C205 N201 C263 C264 -159.9
C209 N201 C263 C264 -41
C213 N201 C263 C264 42.1
C251 N201 C263 C264 87.2
C201 N201 C263 C264 103
C205 N201 C263 N251 42.7
C209 N201 C263 N251 161.7
C213 N201 C263 N251 -115.2
C251 N201 C263 N251 -70.1
C201 N201 C263 N251 -54.3
C264 N201 C263 N251 -157.3
N251 N201 C263 C214 127.5
C205 N201 C263 C214 170.2
C209 N201 C263 C214 -70.8
C213 N201 C263 C214 12.3
C251 N201 C263 C214 57.4
C201 N201 C263 C214 73.2
C264 N201 C263 C214 -29.8
N251 N201 C263 C205 -42.7
C209 N201 C263 C205 119
C213 N201 C263 C205 -157.9
C251 N201 C263 C205 -112.9
C201 N201 C263 C205 -97
C264 N201 C263 C205 159.9
N201 N251 C263 C213 -69.4
C205 N251 C263 C213 172.6
C201 N251 C263 C213 24.7
C251 N251 C263 C213 10.8
C255 N251 C263 C213 172.1
C209 N251 C263 C213 -82
C256 N251 C263 C213 -160.1
C205 N251 C263 N201 -118
C201 N251 C263 N201 94.1
C251 N251 C263 N201 80.2
C255 N251 C263 N201 -118.6
C213 N251 C263 N201 69.4
C209 N251 C263 N201 -12.6
C256 N251 C263 N201 -90.7
N201 N251 C263 C264 -22.5
C205 N251 C263 C264 -140.5
C201 N251 C263 C264 71.6
C251 N251 C263 C264 57.6
C255 N251 C263 C264 -141.1
C213 N251 C263 C264 46.8
C209 N251 C263 C264 -35.1
C256 N251 C263 C264 -113.2
N201 N251 C263 C214 -57.7
C205 N251 C263 C214 -175.7
C201 N251 C263 C214 36.4
C251 N251 C263 C214 22.4
C255 N251 C263 C214 -176.3
C213 N251 C263 C214 11.7
C209 N251 C263 C214 -70.3
C256 N251 C263 C214 -148.4
N201 N251 C263 C205 118
C201 N251 C263 C205 -147.9
C251 N251 C263 C205 -161.9
C255 N251 C263 C205 -0.6
C213 N251 C263 C205 -172.6
C209 N251 C263 C205 105.4
C256 N251 C263 C205 27.3
C264 C214 C263 C213 136.4
C265 C214 C263 C213 -158.2
C215 C214 C263 C213 -112
C264 C214 C263 N201 54.2
C213 C214 C263 N201 -82.1
C265 C214 C263 N201 119.7
C215 C214 C263 N201 165.8
C213 C214 C263 C264 -136.4
C265 C214 C263 C264 65.5
C215 C214 C263 C264 111.6
C264 C214 C263 N251 70.8
C213 C214 C263 N251 -65.6
C265 C214 C263 N251 136.3
C215 C214 C263 N251 -177.6
C264 C214 C263 C205 66.6
C213 C214 C263 C205 -69.8
C265 C214 C263 C205 132.1
C215 C214 C263 C205 178.2
C255 C205 C263 C213 5.6
N251 C205 C263 C213 -11
N201 C205 C263 C213 -35.5
C256 C205 C263 C213 -72.4
C206 C205 C263 C213 -46.9
C255 C205 C263 N201 41
N251 C205 C263 N201 24.4
C256 C205 C263 N201 -37
C206 C205 C263 N201 -11.4
C255 C205 C263 C264 64.5
N251 C205 C263 C264 47.9
N201 C205 C263 C264 23.5
C256 C205 C263 C264 -13.5
C206 C205 C263 C264 12
C255 C205 C263 N251 16.6
N201 C205 C263 N251 -24.4
C256 C205 C263 N251 -61.4
C206 C205 C263 N251 -35.9
C255 C205 C263 C214 23.7
N251 C205 C263 C214 7.1
N201 C205 C263 C214 -17.3
C256 C205 C263 C214 -54.3
C206 C205 C263 C214 -28.8
C265 C214 C264 C213 -130
C215 C214 C264 C213 -100
C263 C214 C264 C213 -4.5
C213 C214 C264 C263 4.5
C265 C214 C264 C263 -125.5
C215 C214 C264 C263 -95.5
C213 C214 C264 C265 130
C215 C214 C264 C265 29.9
C263 C214 C264 C265 125.5
C213 C214 C264 N201 -34.3
C265 C214 C264 N201 -164.3
C215 C214 C264 N201 -134.4
C263 C214 C264 N201 -38.9
C213 C214 C264 C209 -66.2
C265 C214 C264 C209 163.8
C215 C214 C264 C209 -166.3
C263 C214 C264 C209 -70.8
C263 C213 C264 C214 167.2
N201 C213 C264 C214 -141.6
N251 C213 C264 C214 -137.3
C214 C213 C264 C263 -167.2
N201 C213 C264 C263 51.3
N251 C213 C264 C263 55.5
C263 C213 C264 C265 128.9
C214 C213 C264 C265 -38.2
N201 C213 C264 C265 -179.8
N251 C213 C264 C265 -175.6
C263 C213 C264 N201 -51.3
C214 C213 C264 N201 141.6
N251 C213 C264 N201 4.2
C263 C213 C264 C209 -40.8
C214 C213 C264 C209 152.1
N201 C213 C264 C209 10.5
N251 C213 C264 C209 14.7
C213 C263 C264 C214 -11.6
N201 C263 C264 C214 -126.5
N251 C263 C264 C214 -119.2
C205 C263 C264 C214 -143
N201 C263 C264 C213 -115
N251 C263 C264 C213 -107.6
C214 C263 C264 C213 11.6
C205 C263 C264 C213 -131.5
C213 C263 C264 C265 -56.2
N201 C263 C264 C265 -171.2
N251 C263 C264 C265 -163.8
C214 C263 C264 C265 -44.7
C205 C263 C264 C265 172.3
C213 C263 C264 N201 115
N251 C263 C264 N201 7.4
C214 C263 C264 N201 126.5
C205 C263 C264 N201 -16.5
C213 C263 C264 C209 140.1
N201 C263 C264 C209 25.1
N251 C263 C264 C209 32.5
C214 C263 C264 C209 151.7
C205 C263 C264 C209 8.6
N251 N201 C264 C214 3.5
C263 N201 C264 C214 58.8
C205 N201 C264 C214 91.8
C209 N201 C264 C214 -158
C213 N201 C264 C214 36.6
C251 N201 C264 C214 -54.8
C201 N201 C264 C214 -48
N251 N201 C264 C213 -33.1
C263 N201 C264 C213 22.2
C205 N201 C264 C213 55.2
C209 N201 C264 C213 165.4
C251 N201 C264 C213 -91.4
C201 N201 C264 C213 -84.6
N251 N201 C264 C263 -55.3
C205 N201 C264 C263 33
C209 N201 C264 C263 143.2
C213 N201 C264 C263 -22.2
C251 N201 C264 C263 -113.6
C201 N201 C264 C263 -106.8
N251 N201 C264 C265 -32.5
C263 N201 C264 C265 22.8
C205 N201 C264 C265 55.8
C209 N201 C264 C265 165.9
C213 N201 C264 C265 0.6
C251 N201 C264 C265 -90.9
C201 N201 C264 C265 -84
N251 N201 C264 C209 161.5
C263 N201 C264 C209 -143.2
C205 N201 C264 C209 -110.2
C213 N201 C264 C209 -165.4
C251 N201 C264 C209 103.2
C201 N201 C264 C209 110
C260 C209 C264 C214 168.2
C210 C209 C264 C214 144.4
N201 C209 C264 C214 44.2
N251 C209 C264 C214 41.7
C260 C209 C264 C213 111.3
C210 C209 C264 C213 87.5
N201 C209 C264 C213 -12.6
N251 C209 C264 C213 -15.1
C260 C209 C264 C263 98
C210 C209 C264 C263 74.1
N201 C209 C264 C263 -26
N251 C209 C264 C263 -28.5
C260 C209 C264 C265 -43.8
C210 C209 C264 C265 -67.6
N201 C209 C264 C265 -167.8
N251 C209 C264 C265 -170.3
C260 C209 C264 N201 123.9
C210 C209 C264 N201 100.1
N251 C209 C264 N201 -2.5
C216 C215 C265 C214 -135.9
C266 C215 C265 C214 -168.4
C214 C215 C265 C266 168.4
C216 C215 C265 C266 32.5
C214 C215 C265 C264 27.5
C216 C215 C265 C264 -108.4
C266 C215 C265 C264 -140.9
C214 C215 C265 C216 135.9
C266 C215 C265 C216 -32.5
C264 C214 C265 C215 139.7
C213 C214 C265 C215 85.7
C263 C214 C265 C215 88.2
C264 C214 C265 C266 89.7
C213 C214 C265 C266 35.6
C215 C214 C265 C266 -50.1
C263 C214 C265 C266 38.2
C213 C214 C265 C264 -54.1
C215 C214 C265 C264 -139.7
C263 C214 C265 C264 -51.5
C264 C214 C265 C216 95.8
C213 C214 C265 C216 41.7
C215 C214 C265 C216 -43.9
C263 C214 C265 C216 44.3
C214 C264 C265 C215 -41.8
C213 C264 C265 C215 2.5
C263 C264 C265 C215 19.9
N201 C264 C265 C215 2
C209 C264 C265 C215 157.8
C213 C264 C265 C214 44.3
C263 C264 C265 C214 61.7
N201 C264 C265 C214 43.8
C209 C264 C265 C214 -160.4
C214 C264 C265 C266 -158.1
C213 C264 C265 C266 -113.8
C263 C264 C265 C266 -96.4
N201 C264 C265 C266 -114.3
C209 C264 C265 C266 41.5
C214 C264 C265 C216 -107.1
C213 C264 C265 C216 -62.8
C263 C264 C265 C216 -45.4
N201 C264 C265 C216 -63.3
C209 C264 C265 C216 92.5
C266 C216 C265 C215 131.1
C266 C216 C265 C214 -177.7
C215 C216 C265 C214 51.1
C215 C216 C265 C266 -131.1
C266 C216 C265 C264 -130.1
C215 C216 C265 C264 98.8
C215 C216 C266 C265 26.1
C265 C216 C266 C215 -26.1
C215 C265 C266 C216 -40.9
C214 C265 C266 C216 7.5
C264 C265 C266 C216 81.2
C214 C265 C266 C215 48.4
C264 C265 C266 C215 122.1
C216 C265 C266 C215 40.9
C265 C215 C266 C216 128
C214 C215 C266 C216 117.1
C214 C215 C266 C265 -10.9
C216 C215 C266 C265 -128
N301 C301 C302 C352 150.9
N351 C301 C302 C352 146.8
N301 C301 C302 C351 139
N351 C301 C302 C351 134.9
N301 C301 C302 C303 174.5
N351 C301 C302 C303 170.4
C352 C302 C303 C353 -14.7
C351 C302 C303 C353 -172.1
C301 C302 C303 C353 -179.3
C351 C302 C303 C352 -157.4
C301 C302 C303 C352 -164.6
C352 C302 C303 C304 -14
C351 C302 C303 C304 -171.4
C301 C302 C303 C304 -178.6
C352 C302 C303 C351 157.4
C301 C302 C303 C351 -7.2
C353 C303 C304 C354 -40.6
C352 C303 C304 C354 134
C302 C303 C304 C354 140.4
C351 C303 C304 C354 130.5
C352 C303 C304 C353 174.6
C302 C303 C304 C353 -179
C351 C303 C304 C353 171.1
C353 C303 C304 C352 -174.6
C302 C303 C304 C352 6.4
C351 C303 C304 C352 -3.5
C352 C302 C351 N301 156.6
C301 C302 C351 N301 -32.2
C303 C302 C351 N301 -177.7
C301 C302 C351 C352 171.2
C303 C302 C351 C352 25.7
C352 C302 C351 C303 -25.7
C301 C302 C351 C303 145.5
C353 C303 C351 C302 73.2
C352 C303 C351 C302 11.6
C304 C303 C351 C302 15.6
C353 C303 C351 N301 79.2
C352 C303 C351 N301 17.6
C302 C303 C351 N301 6
C304 C303 C351 N301 21.6
C353 C303 C351 C352 61.6
C302 C303 C351 C352 -11.6
C304 C303 C351 C352 3.9
C351 C302 C352 C303 34.5
C301 C302 C352 C303 30.7
C351 C302 C352 C353 39.5
C301 C302 C352 C353 35.7
C303 C302 C352 C353 5
C301 C302 C352 C351 -3.8
C303 C302 C352 C351 -34.5
C351 C302 C352 C304 62.4
C301 C302 C352 C304 58.6
C303 C302 C352 C304 27.8
C353 C303 C352 C302 170.2
C304 C303 C352 C302 167.3
C351 C303 C352 C302 -14.7
C302 C303 C352 C353 -170.2
C304 C303 C352 C353 -2.9
C351 C303 C352 C353 175.1
C353 C303 C352 C351 -175.1
C302 C303 C352 C351 14.7
C304 C303 C352 C351 -178
C353 C303 C352 C304 2.9
C302 C303 C352 C304 -167.3
C351 C303 C352 C304 178
N301 C351 C352 C302 -26.5
C303 C351 C352 C302 145.9
C302 C351 C352 C303 -145.9
N301 C351 C352 C303 -172.4
C302 C351 C352 C353 -148
N301 C351 C352 C353 -174.5
C303 C351 C352 C353 -2.1
C302 C351 C352 C304 -148.4
N301 C351 C352 C304 -174.9
C303 C351 C352 C304 -2.5
C354 C304 C352 C302 -151.4
C353 C304 C352 C302 -35
C303 C304 C352 C302 -32.8
C354 C304 C352 C303 -118.6
C353 C304 C352 C303 -2.2
C354 C304 C352 C353 -116.4
C303 C304 C352 C353 2.2
C354 C304 C352 C351 -115.6
C353 C304 C352 C351 0.8
C303 C304 C352 C351 3
C352 C303 C353 C304 -6
C302 C303 C353 C304 1.5
C351 C303 C353 C304 -65.4
C302 C303 C353 C352 7.5
C304 C303 C353 C352 6
C351 C303 C353 C352 -59.3
C352 C303 C353 C354 11.2
C302 C303 C353 C354 18.7
C304 C303 C353 C354 17.2
C351 C303 C353 C354 -48.1
C354 C304 C353 C303 152.6
C352 C304 C353 C303 3.9
C354 C304 C353 C352 148.7
C303 C304 C353 C352 -3.9
C303 C304 C353 C354 -152.6
C352 C304 C353 C354 -148.7
C302 C352 C353 C303 -11.9
C351 C352 C353 C303 5
C304 C352 C353 C303 -175.6
C302 C352 C353 C304 163.7
C303 C352 C353 C304 175.6
C351 C352 C353 C304 -179.4
C302 C352 C353 C354 174.1
C303 C352 C353 C354 -173.9
C351 C352 C353 C354 -169
C304 C352 C353 C354 10.5
C303 C304 C354 C353 16.6
C352 C304 C354 C353 95.9
C303 C353 C354 C304 -41.1
C352 C353 C354 C304 -33.4
C302 C301 N301 N351 -161.5
C302 C301 N301 C355 -106.9
N351 C301 N301 C355 54.5
C302 C301 N301 C305 -56.8
N351 C301 N301 C305 104.6
C302 C301 N301 C351 -23.7
N351 C301 N301 C351 137.7
C302 C301 N301 C309 65.9
N351 C301 N301 C309 -132.7
C302 C301 N301 C359 82.1
N351 C301 N301 C359 -116.5
C302 C301 N301 C363 -171.1
N351 C301 N301 C363 -9.6
C302 C301 N301 C313 -157.4
N351 C301 N301 C313 4.1
C302 C351 N301 N351 -156.8
C352 C351 N301 N351 -149.2
C303 C351 N301 N351 -161.7
C302 C351 N301 C301 146.7
C352 C351 N301 C301 154.2
C303 C351 N301 C301 141.8
C302 C351 N301 C355 -93.2
C352 C351 N301 C355 -85.6
C303 C351 N301 C355 -98.1
C302 C351 N301 C305 -62.2
C352 C351 N301 C305 -54.6
C303 C351 N301 C305 -67.1
C302 C351 N301 C309 53.5
C352 C351 N301 C309 61
C303 C351 N301 C309 48.6
C302 C351 N301 C359 63.6
C352 C351 N301 C359 71.2
C303 C351 N301 C359 58.7
C302 C351 N301 C363 -177
C352 C351 N301 C363 -169.4
C303 C351 N301 C363 178.1
C302 C351 N301 C313 -163.1
C352 C351 N301 C313 -155.6
C303 C351 N301 C313 -168
C301 N301 N351 C355 135.8
C305 N301 N351 C355 10.7
C351 N301 N351 C355 118.3
C309 N301 N351 C355 -92.5
C359 N301 N351 C355 -94.2
C363 N301 N351 C355 153.7
C313 N301 N351 C355 128.7
C301 N301 N351 C363 -17.9
C355 N301 N351 C363 -153.7
C305 N301 N351 C363 -143
C351 N301 N351 C363 -35.4
C309 N301 N351 C363 113.8
C359 N301 N351 C363 112.1
C313 N301 N351 C363 -25
C301 N301 N351 C313 7.1
C355 N301 N351 C313 -128.7
C305 N301 N351 C313 -118
C351 N301 N351 C313 -10.4
C309 N301 N351 C313 138.8
C359 N301 N351 C313 137.1
C363 N301 N351 C313 25
C301 N301 N351 C305 125.1
C355 N301 N351 C305 -10.7
C351 N301 N351 C305 107.6
C309 N301 N351 C305 -103.2
C359 N301 N351 C305 -104.9
C363 N301 N351 C305 143
C313 N301 N351 C305 118
C301 N301 N351 C359 -130.1
C355 N301 N351 C359 94.2
C305 N301 N351 C359 104.9
C351 N301 N351 C359 -147.5
C309 N301 N351 C359 1.7
C363 N301 N351 C359 -112.1
C313 N301 N351 C359 -137.1
C355 N301 N351 C301 -135.8
C305 N301 N351 C301 -125.1
C351 N301 N351 C301 -17.5
C309 N301 N351 C301 131.7
C359 N301 N351 C301 130.1
C363 N301 N351 C301 17.9
C313 N301 N351 C301 -7.1
C301 N301 N351 C309 -131.7
C355 N301 N351 C309 92.5
C305 N301 N351 C309 103.2
C351 N301 N351 C309 -149.2
C359 N301 N351 C309 -1.7
C363 N301 N351 C309 -113.8
C313 N301 N351 C309 -138.8
C302 C301 N351 N301 20
N301 C301 N351 C355 -71
C302 C301 N351 C355 -51
N301 C301 N351 C363 167.1
C302 C301 N351 C363 -172.9
N301 C301 N351 C313 -174.6
C302 C301 N351 C313 -154.7
N301 C301 N351 C305 -57.6
C302 C301 N351 C305 -37.6
N301 C301 N351 C359 49.8
C302 C301 N351 C359 69.8
N301 C301 N351 C309 40.1
C302 C301 N351 C309 60.1
N301 N351 C305 C355 167.6
C363 N351 C305 C355 -42.6
C313 N351 C305 C355 -56.4
C359 N351 C305 C355 88.1
C301 N351 C305 C355 -168.6
C309 N351 C305 C355 110.9
N301 N351 C305 C356 -116.5
C355 N351 C305 C356 75.9
C363 N351 C305 C356 33.3
C313 N351 C305 C356 19.5
C359 N351 C305 C356 164
C301 N351 C305 C356 -92.8
C309 N351 C305 C356 -173.2
C355 N351 C305 N301 -167.6
C363 N351 C305 N301 149.8
C313 N351 C305 N301 136
C359 N351 C305 N301 -79.5
C301 N351 C305 N301 23.8
C309 N351 C305 N301 -56.7
N301 N351 C305 C306 -90
C355 N351 C305 C306 102.4
C363 N351 C305 C306 59.8
C313 N351 C305 C306 46
C359 N351 C305 C306 -169.5
C301 N351 C305 C306 -66.2
C309 N351 C305 C306 -146.7
N351 N301 C305 C355 -8.8
C301 N301 C305 C355 -147.4
C351 N301 C305 C355 -155.4
C309 N301 C305 C355 92.1
C359 N301 C305 C355 67
C363 N301 C305 C355 -26.8
C313 N301 C305 C355 -38
N351 N301 C305 C356 77.2
C301 N301 C305 C356 -61.4
C355 N301 C305 C356 85.9
C351 N301 C305 C356 -69.5
C309 N301 C305 C356 178
C359 N301 C305 C356 152.9
C363 N301 C305 C356 59.2
C313 N301 C305 C356 47.9
C301 N301 C305 N351 -138.6
C355 N301 C305 N351 8.8
C351 N301 C305 N351 -146.6
C309 N301 C305 N351 100.9
C359 N301 C305 N351 75.8
C363 N301 C305 N351 -18
C313 N301 C305 N351 -29.2
N351 N301 C305 C306 98.1
C301 N301 C305 C306 -40.5
C355 N301 C305 C306 106.9
C351 N301 C305 C306 -48.5
C309 N301 C305 C306 -161
C359 N301 C305 C306 173.9
C363 N301 C305 C306 80.1
C313 N301 C305 C306 68.9
C355 C305 C306 C356 -76.3
N351 C305 C306 C356 -116.5
N301 C305 C306 C356 -138.9
C355 C305 C306 C307 -122.4
C356 C305 C306 C307 -46.2
N351 C305 C306 C307 -162.7
N301 C305 C306 C307 175
C355 C305 C306 C357 -104.4
C356 C305 C306 C357 -28.1
N351 C305 C306 C357 -144.6
N301 C305 C306 C357 -167
C356 C306 C307 C357 11.9
C305 C306 C307 C357 48.2
C356 C306 C307 C358 133.2
C305 C306 C307 C358 169.4
C357 C306 C307 C358 121.2
C305 C306 C307 C356 36.2
C357 C306 C307 C356 -11.9
C356 C306 C307 C308 140.3
C305 C306 C307 C308 176.5
C357 C306 C307 C308 128.4
C357 C307 C308 C358 -45.5
C356 C307 C308 C358 -143.4
C306 C307 C308 C358 -166.4
N301 N351 C355 C305 -16.1
C363 N351 C355 C305 146.2
C313 N351 C355 C305 128.9
C359 N351 C355 C305 -101.1
C301 N351 C355 C305 19.6
C309 N351 C355 C305 -81.2
C363 N351 C355 N301 162.3
C313 N351 C355 N301 145
C305 N351 C355 N301 16.1
C359 N351 C355 N301 -85
C301 N351 C355 N301 35.6
C309 N351 C355 N301 -65.1
N301 N351 C355 C313 -145
C363 N351 C355 C313 17.3
C305 N351 C355 C313 -128.9
C359 N351 C355 C313 129.9
C301 N351 C355 C313 -109.4
C309 N351 C355 C313 149.8
N301 N351 C355 C363 -162.3
C313 N351 C355 C363 -17.3
C305 N351 C355 C363 -146.2
C359 N351 C355 C363 112.7
C301 N351 C355 C363 -126.6
C309 N351 C355 C363 132.6
N301 N351 C355 C356 -57.3
C363 N351 C355 C356 105
C313 N351 C355 C356 87.7
C305 N351 C355 C356 -41.2
C359 N351 C355 C356 -142.3
C301 N351 C355 C356 -21.6
C309 N351 C355 C356 -122.4
N301 N351 C355 C314 -175.8
C363 N351 C355 C314 -13.5
C313 N351 C355 C314 -30.8
C305 N351 C355 C314 -159.7
C359 N351 C355 C314 99.1
C301 N351 C355 C314 -140.2
C309 N351 C355 C314 119.1
N301 N351 C355 C359 85
C363 N351 C355 C359 -112.7
C313 N351 C355 C359 -129.9
C305 N351 C355 C359 101.1
C301 N351 C355 C359 120.7
C309 N351 C355 C359 19.9
C356 C305 C355 N351 -119.7
N301 C305 C355 N351 5.2
C306 C305 C355 N351 -94
C356 C305 C355 N301 -124.9
N351 C305 C355 N301 -5.2
C306 C305 C355 N301 -99.2
C356 C305 C355 C313 -61.6
N351 C305 C355 C313 58.1
N301 C305 C355 C313 63.3
C306 C305 C355 C313 -35.9
C356 C305 C355 C363 -74.2
N351 C305 C355 C363 45.6
N301 C305 C355 C363 50.8
C306 C305 C355 C363 -48.5
N351 C305 C355 C356 119.7
N301 C305 C355 C356 124.9
C306 C305 C355 C356 25.7
C356 C305 C355 C314 -5.8
N351 C305 C355 C314 113.9
N301 C305 C355 C314 119.1
C306 C305 C355 C314 19.9
C356 C305 C355 C359 -175.5
N351 C305 C355 C359 -55.8
N301 C305 C355 C359 -50.6
C306 C305 C355 C359 -149.8
C301 N301 C355 N351 -91
C305 N301 C355 N351 -164.1
C351 N301 C355 N351 -117.5
C309 N301 C355 N351 96.2
C359 N301 C355 N351 81.4
C363 N301 C355 N351 -15
C313 N301 C355 N351 -30.5
N351 N301 C355 C305 164.1
C301 N301 C355 C305 73.1
C351 N301 C355 C305 46.6
C309 N301 C355 C305 -99.7
C359 N301 C355 C305 -114.5
C363 N301 C355 C305 149.1
C313 N301 C355 C305 133.6
N351 N301 C355 C313 30.5
C301 N301 C355 C313 -60.6
C305 N301 C355 C313 -133.6
C351 N301 C355 C313 -87.1
C309 N301 C355 C313 126.7
C359 N301 C355 C313 111.9
C363 N301 C355 C313 15.4
N351 N301 C355 C363 15
C301 N301 C355 C363 -76
C305 N301 C355 C363 -149.1
C351 N301 C355 C363 -102.5
C309 N301 C355 C363 111.3
C359 N301 C355 C363 96.4
C313 N301 C355 C363 -15.4
N351 N301 C355 C356 129
C301 N301 C355 C356 38
C305 N301 C355 C356 -35
C351 N301 C355 C356 11.5
C309 N301 C355 C356 -134.7
C359 N301 C355 C356 -149.6
C363 N301 C355 C356 114
C313 N301 C355 C356 98.6
N351 N301 C355 C314 4.4
C301 N301 C355 C314 -86.6
C305 N301 C355 C314 -159.7
C351 N301 C355 C314 -113.1
C309 N301 C355 C314 100.6
C359 N301 C355 C314 85.8
C363 N301 C355 C314 -10.6
C313 N301 C355 C314 -26.1
N351 N301 C355 C359 -81.4
C301 N301 C355 C359 -172.4
C305 N301 C355 C359 114.5
C351 N301 C355 C359 161.1
C309 N301 C355 C359 14.9
C363 N301 C355 C359 -96.4
C313 N301 C355 C359 -111.9
C307 C306 C356 C305 132.9
C357 C306 C356 C305 139.7
C305 C306 C356 C307 -132.9
C357 C306 C356 C307 6.8
C307 C306 C356 C357 -6.8
C305 C306 C356 C357 -139.7
C307 C306 C356 C355 164.5
C305 C306 C356 C355 31.7
C357 C306 C356 C355 171.3
C355 C305 C356 C306 112.9
N351 C305 C356 C306 75.5
N301 C305 C356 C306 51.5
C355 C305 C356 C307 -154.5
N351 C305 C356 C307 168
N301 C305 C356 C307 144.1
C306 C305 C356 C307 92.6
C355 C305 C356 C357 -114
N351 C305 C356 C357 -151.4
N301 C305 C356 C357 -175.4
C306 C305 C356 C357 133.1
N351 C305 C356 C355 -37.4
N301 C305 C356 C355 -61.4
C306 C305 C356 C355 -112.9
C357 C307 C356 C306 -168.1
C358 C307 C356 C306 -77.1
C308 C307 C356 C306 -52.2
C357 C307 C356 C305 89.8
C358 C307 C356 C305 -179.1
C306 C307 C356 C305 -102
C308 C307 C356 C305 -154.2
C358 C307 C356 C357 91.1
C306 C307 C356 C357 168.1
C308 C307 C356 C357 115.9
C357 C307 C356 C355 52.8
C358 C307 C356 C355 143.9
C306 C307 C356 C355 -139.1
C308 C307 C356 C355 168.8
N351 C355 C356 C306 -3
C305 C355 C356 C306 -77.7
N301 C355 C356 C306 -19.6
C313 C355 C356 C306 57.7
C363 C355 C356 C306 59.1
C314 C355 C356 C306 99.9
C359 C355 C356 C306 -69.6
N351 C355 C356 C305 74.6
N301 C355 C356 C305 58
C313 C355 C356 C305 135.3
C363 C355 C356 C305 136.7
C314 C355 C356 C305 177.6
C359 C355 C356 C305 8
N351 C355 C356 C307 131.7
C305 C355 C356 C307 57.1
N301 C355 C356 C307 115.2
C313 C355 C356 C307 -167.5
C363 C355 C356 C307 -166.2
C314 C355 C356 C307 -125.3
C359 C355 C356 C307 65.1
N351 C355 C356 C357 166.3
C305 C355 C356 C357 91.6
N301 C355 C356 C357 149.7
C313 C355 C356 C357 -133
C363 C355 C356 C357 -131.7
C314 C355 C356 C357 -90.8
C359 C355 C356 C357 99.6
C356 C307 C357 C358 146.8
C306 C307 C357 C358 141.3
C308 C307 C357 C358 16
C358 C307 C357 C356 -146.8
C306 C307 C357 C356 -5.5
C308 C307 C357 C356 -130.8
C358 C307 C357 C306 -141.3
C356 C307 C357 C306 5.5
C308 C307 C357 C306 -125.2
C306 C356 C357 C307 12.8
C305 C356 C357 C307 -116.6
C355 C356 C357 C307 -156.5
C306 C356 C357 C358 -11.7
C305 C356 C357 C358 -141.2
C307 C356 C357 C358 -24.5
C355 C356 C357 C358 179
C305 C356 C357 C306 -129.5
C307 C356 C357 C306 -12.8
C355 C356 C357 C306 -169.3
C356 C306 C357 C307 -164.4
C305 C306 C357 C307 -134.4
C356 C306 C357 C358 169
C307 C306 C357 C358 -26.6
C305 C306 C357 C358 -161
C307 C306 C357 C356 164.4
C305 C306 C357 C356 30
C307 C308 C358 C357 37.1
C357 C307 C358 C308 139.9
C356 C307 C358 C308 55.8
C306 C307 C358 C308 17.6
C356 C307 C358 C357 -84.1
C306 C307 C358 C357 -122.3
C308 C307 C358 C357 -139.9
C307 C357 C358 C308 -66.7
C356 C357 C358 C308 -33.5
C306 C357 C358 C308 -37.4
C356 C357 C358 C307 33.2
C306 C357 C358 C307 29.3
N351 N301 C309 C359 -3.9
C301 N301 C309 C359 146.6
C355 N301 C309 C359 -36.8
C305 N301 C309 C359 -78.1
C351 N301 C309 C359 160.3
C363 N301 C309 C359 27.2
C313 N301 C309 C359 23.8
N351 N301 C309 C310 -66.5
C301 N301 C309 C310 83.9
C355 N301 C309 C310 -99.4
C305 N301 C309 C310 -140.8
C351 N301 C309 C310 97.7
C359 N301 C309 C310 -62.6
C363 N301 C309 C310 -35.4
C313 N301 C309 C310 -38.8
C301 N301 C309 N351 150.5
C355 N301 C309 N351 -32.9
C305 N301 C309 N351 -74.2
C351 N301 C309 N351 164.2
C359 N301 C309 N351 3.9
C363 N301 C309 N351 31.1
C313 N301 C309 N351 27.7
N351 N301 C309 C360 -94.3
C301 N301 C309 C360 56.2
C355 N301 C309 C360 -127.2
C305 N301 C309 C360 -168.6
C351 N301 C309 C360 69.9
C359 N301 C309 C360 -90.4
C363 N301 C309 C360 -63.2
C313 N301 C309 C360 -66.6
N301 N351 C309 C359 175.7
C355 N351 C309 C359 -60.5
C363 N351 C309 C359 49.2
C313 N351 C309 C359 55.5
C305 N351 C309 C359 -102.9
C301 N351 C309 C359 154.4
N301 N351 C309 C310 117.2
C355 N351 C309 C310 -119
C363 N351 C309 C310 -9.3
C313 N351 C309 C310 -2.9
C305 N351 C309 C310 -161.4
C359 N351 C309 C310 -58.4
C301 N351 C309 C310 95.9
C355 N351 C309 N301 123.8
C363 N351 C309 N301 -126.5
C313 N351 C309 N301 -120.2
C305 N351 C309 N301 81.4
C359 N351 C309 N301 -175.7
C301 N351 C309 N301 -21.3
N301 N351 C309 C360 95.4
C355 N351 C309 C360 -140.8
C363 N351 C309 C360 -31.1
C313 N351 C309 C360 -24.7
C305 N351 C309 C360 176.8
C359 N351 C309 C360 -80.3
C301 N351 C309 C360 74.1
C359 C309 C310 C360 167.9
N301 C309 C310 C360 -121.2
N351 C309 C310 C360 -136.9
N301 C309 C310 C359 70.9
N351 C309 C310 C359 55.2
C360 C309 C310 C359 -167.9
C359 C309 C310 C361 90.1
N301 C309 C310 C361 160.9
N351 C309 C310 C361 145.2
C360 C309 C310 C361 -77.9
C359 C309 C310 C311 116
N301 C309 C310 C311 -173.2
N351 C309 C310 C311 171.1
C360 C309 C310 C311 -52
C360 C310 C311 C361 166.9
C359 C310 C311 C361 -73.7
C309 C310 C311 C361 -102.8
C360 C310 C311 C312 -174.5
C359 C310 C311 C312 -55.1
C309 C310 C311 C312 -84.1
C361 C310 C311 C312 18.7
C359 C310 C311 C360 119.4
C309 C310 C311 C360 90.4
C361 C310 C311 C360 -166.9
C360 C310 C311 C362 168.5
C359 C310 C311 C362 -72.1
C309 C310 C311 C362 -101.1
C361 C310 C311 C362 1.7
C361 C311 C312 C362 -9.7
C360 C311 C312 C362 -44.3
C310 C311 C312 C362 -38.1
C360 C311 C312 C361 -34.6
C362 C311 C312 C361 9.7
C310 C311 C312 C361 -28.4
N301 C309 C359 C310 -113.7
N351 C309 C359 C310 -115
C360 C309 C359 C310 5.7
C310 C309 C359 N301 113.7
N351 C309 C359 N301 -1.3
C360 C309 C359 N301 119.4
C310 C309 C359 N351 115
N301 C309 C359 N351 1.3
C360 C309 C359 N351 120.7
C310 C309 C359 C355 137.5
N301 C309 C359 C355 23.8
N351 C309 C359 C355 22.5
C360 C309 C359 C355 143.2
C360 C310 C359 C309 -15.6
C361 C310 C359 C309 -102
C311 C310 C359 C309 -77.1
C360 C310 C359 N301 -87.1
C309 C310 C359 N301 -71.5
C361 C310 C359 N301 -173.5
C311 C310 C359 N301 -148.7
C360 C310 C359 N351 -107.7
C309 C310 C359 N351 -92.2
C361 C310 C359 N351 165.8
C311 C310 C359 N351 -169.3
C360 C310 C359 C355 -127.1
C309 C310 C359 C355 -111.5
C361 C310 C359 C355 146.5
C311 C310 C359 C355 171.3
N351 N301 C359 C309 176.2
C301 N301 C359 C309 -39.7
C355 N301 C359 C309 144.3
C305 N301 C359 C309 108
C351 N301 C359 C309 -23.8
C363 N301 C359 C309 -155.6
C313 N301 C359 C309 -160.9
N351 N301 C359 C310 -105.8
C301 N301 C359 C310 38.3
C355 N301 C359 C310 -137.7
C305 N301 C359 C310 -174
C351 N301 C359 C310 54.2
C309 N301 C359 C310 78
C363 N301 C359 C310 -77.6
C313 N301 C359 C310 -82.9
C301 N301 C359 N351 144.1
C355 N301 C359 N351 -31.9
C305 N301 C359 N351 -68.2
C351 N301 C359 N351 160
C309 N301 C359 N351 -176.2
C363 N301 C359 N351 28.2
C313 N301 C359 N351 22.9
N351 N301 C359 C355 31.9
C301 N301 C359 C355 176
C305 N301 C359 C355 -36.3
C351 N301 C359 C355 -168.2
C309 N301 C359 C355 -144.3
C363 N301 C359 C355 60.1
C313 N301 C359 C355 54.7
N301 N351 C359 C309 -3.7
C355 N351 C359 C309 124.8
C363 N351 C359 C309 -140.3
C313 N351 C359 C309 -143.1
C305 N351 C359 C309 82
C301 N351 C359 C309 -25.4
N301 N351 C359 C310 82.4
C355 N351 C359 C310 -149
C363 N351 C359 C310 -54.2
C313 N351 C359 C310 -56.9
C305 N351 C359 C310 168.1
C301 N351 C359 C310 60.7
C309 N351 C359 C310 86.1
C355 N351 C359 N301 128.5
C363 N351 C359 N301 -136.6
C313 N351 C359 N301 -139.4
C305 N351 C359 N301 85.7
C301 N351 C359 N301 -21.7
C309 N351 C359 N301 3.7
N301 N351 C359 C355 -128.5
C363 N351 C359 C355 94.9
C313 N351 C359 C355 92.1
C305 N351 C359 C355 -42.8
C301 N351 C359 C355 -150.2
C309 N351 C359 C355 -124.8
N351 C355 C359 C309 -59.7
C305 C355 C359 C309 32.8
N301 C355 C359 C309 -36.4
C313 C355 C359 C309 -101
C363 C355 C359 C309 -108.6
C356 C355 C359 C309 27.3
C314 C355 C359 C309 -143.2
N351 C355 C359 C310 42.6
C305 C355 C359 C310 135.1
N301 C355 C359 C310 65.8
C313 C355 C359 C310 1.2
C363 C355 C359 C310 -6.3
C356 C355 C359 C310 129.5
C314 C355 C359 C310 -41
N351 C355 C359 N301 -23.3
C305 C355 C359 N301 69.3
C313 C355 C359 N301 -64.6
C363 C355 C359 N301 -72.2
C356 C355 C359 N301 63.7
C314 C355 C359 N301 -106.8
C305 C355 C359 N351 92.6
N301 C355 C359 N351 23.3
C313 C355 C359 N351 -41.3
C363 C355 C359 N351 -48.9
C356 C355 C359 N351 87
C314 C355 C359 N351 -83.5
C359 C310 C360 C311 -99.2
C309 C310 C360 C311 -106.6
C361 C310 C360 C311 5.5
C359 C310 C360 C361 -104.8
C309 C310 C360 C361 -112.1
C311 C310 C360 C361 -5.5
C359 C310 C360 C309 7.3
C361 C310 C360 C309 112.1
C311 C310 C360 C309 106.6
C361 C311 C360 C310 -13.6
C312 C311 C360 C310 9.7
C362 C311 C360 C310 -13.9
C312 C311 C360 C361 23.3
C362 C311 C360 C361 -0.3
C310 C311 C360 C361 13.6
C361 C311 C360 C309 -61
C312 C311 C360 C309 -37.7
C362 C311 C360 C309 -61.3
C310 C311 C360 C309 -47.3
C359 C309 C360 C310 -11.2
N301 C309 C360 C310 70.2
N351 C309 C360 C310 50.8
C359 C309 C360 C311 70.5
C310 C309 C360 C311 81.7
N301 C309 C360 C311 151.9
N351 C309 C360 C311 132.5
C359 C309 C360 C361 50.6
C310 C309 C360 C361 61.8
N301 C309 C360 C361 132
N351 C309 C360 C361 112.6
C360 C311 C361 C312 161.1
C362 C311 C361 C312 -20
C310 C311 C361 C312 152.9
C312 C311 C361 C362 20
C360 C311 C361 C362 -178.9
C310 C311 C361 C362 172.9
C312 C311 C361 C310 -152.9
C360 C311 C361 C310 8.2
C362 C311 C361 C310 -172.9
C312 C311 C361 C360 -161.1
C362 C311 C361 C360 178.9
C310 C311 C361 C360 -8.2
C362 C312 C361 C311 169.8
C311 C312 C361 C362 -169.8
C362 C312 C361 C310 -86.7
C311 C312 C361 C310 103.5
C362 C312 C361 C360 -162.7
C311 C312 C361 C360 27.5
C360 C310 C361 C311 -10.4
C359 C310 C361 C311 117.5
C309 C310 C361 C311 87.6
C360 C310 C361 C312 -120.6
C359 C310 C361 C312 7.4
C309 C310 C361 C312 -22.5
C311 C310 C361 C312 -110.1
C360 C310 C361 C362 172.9
C359 C310 C361 C362 -59.1
C309 C310 C361 C362 -89
C311 C310 C361 C362 -176.6
C359 C310 C361 C360 127.9
C309 C310 C361 C360 98
C311 C310 C361 C360 10.4
C310 C360 C361 C311 165.7
C309 C360 C361 C311 122.2
C310 C360 C361 C312 128.2
C311 C360 C361 C312 -37.5
C309 C360 C361 C312 84.8
C310 C360 C361 C362 -15.5
C311 C360 C361 C362 178.8
C309 C360 C361 C362 -58.9
C311 C360 C361 C310 -165.7
C309 C360 C361 C310 -43.5
C311 C312 C362 C361 5.4
C361 C312 C362 C311 -5.4
C311 C361 C362 C312 -25
C310 C361 C362 C312 146.6
C360 C361 C362 C312 157.1
C312 C361 C362 C311 25
C310 C361 C362 C311 171.6
C360 C361 C362 C311 -177.9
C361 C311 C362 C312 152
C360 C311 C362 C312 153.2
C310 C311 C362 C312 145.1
C312 C311 C362 C361 -152
C360 C311 C362 C361 1.3
C310 C311 C362 C361 -6.9
N301 N351 C313 C314 -163.7
C355 N351 C313 C314 53.6
C363 N351 C313 C314 -53.3
C305 N351 C313 C314 87.6
C359 N351 C313 C314 -45
C301 N351 C313 C314 -160.3
C309 N351 C313 C314 -69.5
N301 N351 C313 C355 142.7
C363 N351 C313 C355 -106.8
C305 N351 C313 C355 34.1
C359 N351 C313 C355 -98.5
C301 N351 C313 C355 146.2
C309 N351 C313 C355 -123.1
C355 N351 C313 N301 -142.7
C363 N351 C313 N301 110.5
C305 N351 C313 N301 -108.6
C359 N351 C313 N301 118.8
C301 N351 C313 N301 3.5
C309 N351 C313 N301 94.2
N301 N351 C313 C364 -159.2
C355 N351 C313 C364 58.1
C363 N351 C313 C364 -48.8
C305 N351 C313 C364 92.2
C359 N351 C313 C364 -40.4
C301 N351 C313 C364 -155.7
C309 N351 C313 C364 -65
N351 C355 C313 C314 -129.9
C305 C355 C313 C314 152
N301 C355 C313 C314 -141.1
C363 C355 C313 C314 -60.4
C356 C355 C313 C314 114.9
C359 C355 C313 C314 -90.9
C305 C355 C313 N351 -78
N301 C355 C313 N351 -11.1
C363 C355 C313 N351 69.6
C356 C355 C313 N351 -115.2
C314 C355 C313 N351 129.9
C359 C355 C313 N351 39
N351 C355 C313 N301 11.1
C305 C355 C313 N301 -66.9
C363 C355 C313 N301 80.7
C356 C355 C313 N301 -104.1
C314 C355 C313 N301 141.1
C359 C355 C313 N301 50.2
N351 C355 C313 C364 -122.4
C305 C355 C313 C364 159.6
N301 C355 C313 C364 -133.5
C363 C355 C313 C364 -52.8
C356 C355 C313 C364 122.4
C314 C355 C313 C364 7.6
C359 C355 C313 C364 -83.3
N351 N301 C313 C314 18.1
C301 N301 C313 C314 -157.1
C355 N301 C313 C314 47
C305 N301 C313 C314 74.7
C351 N301 C313 C314 -167.9
C309 N301 C313 C314 -36.1
C359 N301 C313 C314 -25.9
C363 N301 C313 C314 -49.4
C301 N301 C313 N351 -175.2
C355 N301 C313 N351 28.9
C305 N301 C313 N351 56.5
C351 N301 C313 N351 174
C309 N301 C313 N351 -54.2
C359 N301 C313 N351 -44
C363 N301 C313 N351 -67.5
N351 N301 C313 C355 -28.9
C301 N301 C313 C355 155.9
C305 N301 C313 C355 27.6
C351 N301 C313 C355 145.1
C309 N301 C313 C355 -83.1
C359 N301 C313 C355 -72.9
C363 N301 C313 C355 -96.4
N351 N301 C313 C364 22.3
C301 N301 C313 C364 -152.9
C355 N301 C313 C364 51.2
C305 N301 C313 C364 78.8
C351 N301 C313 C364 -163.7
C309 N301 C313 C364 -31.9
C359 N301 C313 C364 -21.7
C363 N301 C313 C364 -45.2
N351 C313 C314 C364 30.4
C355 C313 C314 C364 58.7
N301 C313 C314 C364 26
N351 C313 C314 C363 64.4
C355 C313 C314 C363 92.6
N301 C313 C314 C363 60
C364 C313 C314 C363 33.9
N351 C313 C314 C365 158.2
C355 C313 C314 C365 -173.5
N301 C313 C314 C365 153.8
C364 C313 C314 C365 127.8
N351 C313 C314 C315 -164.9
C355 C313 C314 C315 -136.6
N301 C313 C314 C315 -169.3
C364 C313 C314 C315 164.7
N351 C313 C314 C355 -28.2
N301 C313 C314 C355 -32.6
C364 C313 C314 C355 -58.7
N351 C355 C314 C364 -116.2
C305 C355 C314 C364 127.7
N301 C355 C314 C364 -117.7
C313 C355 C314 C364 -157.1
C363 C355 C314 C364 -134.9
C356 C355 C314 C364 123.3
C359 C355 C314 C364 -62.3
N351 C355 C314 C363 18.7
C305 C355 C314 C363 -97.4
N301 C355 C314 C363 17.3
C313 C355 C314 C363 -22.2
C356 C355 C314 C363 -101.7
C359 C355 C314 C363 72.6
N351 C355 C314 C313 40.8
C305 C355 C314 C313 -75.2
N301 C355 C314 C313 39.4
C363 C355 C314 C313 22.2
C356 C355 C314 C313 -79.6
C359 C355 C314 C313 94.7
N351 C355 C314 C365 159.1
C305 C355 C314 C365 43
N301 C355 C314 C365 157.7
C313 C355 C314 C365 118.3
C363 C355 C314 C365 140.4
C356 C355 C314 C365 38.7
C359 C355 C314 C365 -147
N351 C355 C314 C315 122.1
C305 C355 C314 C315 6.1
N301 C355 C314 C315 120.7
C313 C355 C314 C315 81.3
C363 C355 C314 C315 103.5
C356 C355 C314 C315 1.7
C359 C355 C314 C315 176.1
C364 C314 C315 C316 -145.5
C363 C314 C315 C316 57.4
C313 C314 C315 C316 40.9
C365 C314 C315 C316 168.2
C355 C314 C315 C316 -17.7
C364 C314 C315 C365 46.3
C363 C314 C315 C365 -110.8
C313 C314 C315 C365 -127.3
C355 C314 C315 C365 174.2
C364 C314 C315 C366 -5.5
C363 C314 C315 C366 -162.5
C313 C314 C315 C366 -179.1
C365 C314 C315 C366 -51.8
C355 C314 C315 C366 122.4
C363 C314 C315 C364 -157.1
C313 C314 C315 C364 -173.6
C365 C314 C315 C364 -46.3
C355 C314 C315 C364 127.9
C365 C315 C316 C366 -177.9
C314 C315 C316 C366 148.8
C364 C315 C316 C366 132.9
C364 C314 C363 N351 69.8
C313 C314 C363 N351 -89.2
C365 C314 C363 N351 169.7
C315 C314 C363 N351 -146.3
C355 C314 C363 N351 -14.9
C364 C314 C363 C355 84.7
C313 C314 C363 C355 -74.3
C365 C314 C363 C355 -175.4
C315 C314 C363 C355 -131.5
C313 C314 C363 C364 -159
C365 C314 C363 C364 99.9
C315 C314 C363 C364 143.8
C355 C314 C363 C364 -84.7
C364 C314 C363 N301 67.8
C313 C314 C363 N301 -91.2
C365 C314 C363 N301 167.7
C315 C314 C363 N301 -148.4
C355 C314 C363 N301 -16.9
N301 N351 C363 C314 -173.2
C355 N351 C363 C314 26.9
C313 N351 C363 C314 99.5
C305 N351 C363 C314 53.9
C359 N351 C363 C314 -73.6
C301 N351 C363 C314 177.9
C309 N351 C363 C314 -92
N301 N351 C363 C355 160
C313 N351 C363 C355 72.6
C305 N351 C363 C355 27
C359 N351 C363 C355 -100.5
C301 N351 C363 C355 151
C309 N351 C363 C355 -118.9
N301 N351 C363 C364 -157.3
C355 N351 C363 C364 42.7
C313 N351 C363 C364 115.4
C305 N351 C363 C364 69.8
C359 N351 C363 C364 -57.8
C301 N351 C363 C364 -166.3
C309 N351 C363 C364 -76.1
C355 N351 C363 N301 -160
C313 N351 C363 N301 -87.3
C305 N351 C363 N301 -132.9
C359 N351 C363 N301 99.6
C301 N351 C363 N301 -8.9
C309 N351 C363 N301 81.2
N351 C355 C363 C314 -156.8
C305 C355 C363 C314 143.7
N301 C355 C363 C314 -162.8
C313 C355 C363 C314 102.3
C356 C355 C363 C314 97.1
C359 C355 C363 C314 -108
C305 C355 C363 N351 -59.5
N301 C355 C363 N351 -5.9
C313 C355 C363 N351 -100.8
C356 C355 C363 N351 -106.1
C314 C355 C363 N351 156.8
C359 C355 C363 N351 48.8
N351 C355 C363 C364 -141.4
C305 C355 C363 C364 159.1
N301 C355 C363 C364 -147.3
C313 C355 C363 C364 117.8
C356 C355 C363 C364 112.6
C314 C355 C363 C364 15.5
C359 C355 C363 C364 -92.5
N351 C355 C363 N301 5.9
C305 C355 C363 N301 -53.6
C313 C355 C363 N301 -94.9
C356 C355 C363 N301 -100.1
C314 C355 C363 N301 162.8
C359 C355 C363 N301 54.8
N351 N301 C363 C314 8
C301 N301 C363 C314 175.8
C355 N301 C363 C314 23.5
C305 N301 C363 C314 42.9
C351 N301 C363 C314 167.4
C309 N301 C363 C314 -69.3
C359 N301 C363 C314 -58.1
C313 N301 C363 C314 99.3
C301 N301 C363 N351 167.8
C355 N301 C363 N351 15.5
C305 N301 C363 N351 34.8
C351 N301 C363 N351 159.4
C309 N301 C363 N351 -77.3
C359 N301 C363 N351 -66.1
C313 N301 C363 N351 91.2
N351 N301 C363 C355 -15.5
C301 N301 C363 C355 152.3
C305 N301 C363 C355 19.3
C351 N301 C363 C355 143.8
C309 N301 C363 C355 -92.8
C359 N301 C363 C355 -81.6
C313 N301 C363 C355 75.7
N351 N301 C363 C364 25.6
C301 N301 C363 C364 -166.6
C355 N301 C363 C364 41.1
C305 N301 C363 C364 60.4
C351 N301 C363 C364 -175.1
C309 N301 C363 C364 -51.8
C359 N301 C363 C364 -40.5
C313 N301 C363 C364 116.8
C363 C314 C364 C365 123.7
C313 C314 C364 C365 139
C315 C314 C364 C365 -27
C355 C314 C364 C365 -173.9
C313 C314 C364 C363 15.3
C365 C314 C364 C363 -123.7
C315 C314 C364 C363 -150.6
C355 C314 C364 C363 62.4
C363 C314 C364 C313 -15.3
C365 C314 C364 C313 -139
C315 C314 C364 C313 -165.9
C355 C314 C364 C313 47.1
C363 C314 C364 C315 150.6
C313 C314 C364 C315 165.9
C365 C314 C364 C315 27
C355 C314 C364 C315 -147
N351 C363 C364 C314 -117.2
C355 C363 C364 C314 -94.5
N301 C363 C364 C314 -123.2
C314 C363 C364 C365 -56.4
N351 C363 C364 C365 -173.6
C355 C363 C364 C365 -150.9
N301 C363 C364 C365 -179.6
C314 C363 C364 C313 22.9
N351 C363 C364 C313 -94.3
C355 C363 C364 C313 -71.6
N301 C363 C364 C313 -100.2
C314 C363 C364 C315 -27.1
N351 C363 C364 C315 -144.4
C355 C363 C364 C315 -121.7
N301 C363 C364 C315 -150.3
N351 C313 C364 C314 -150.7
C355 C313 C364 C314 -120.4
N301 C313 C364 C314 -155.9
C314 C313 C364 C365 -40.9
N351 C313 C364 C365 168.5
C355 C313 C364 C365 -161.3
N301 C313 C364 C365 163.3
C314 C313 C364 C363 -142.7
N351 C313 C364 C363 66.6
C355 C313 C364 C363 96.8
N301 C313 C364 C363 61.4
C314 C313 C364 C315 -13.1
N351 C313 C364 C315 -163.8
C355 C313 C364 C315 -133.6
N301 C313 C364 C315 -169
C316 C315 C364 C314 44
C365 C315 C364 C314 -115.3
C366 C315 C364 C314 175.5
C316 C315 C364 C365 159.3
C366 C315 C364 C365 -69.2
C314 C315 C364 C365 115.3
C316 C315 C364 C363 56.3
C365 C315 C364 C363 -103
C366 C315 C364 C363 -172.2
C314 C315 C364 C363 12.3
C316 C315 C364 C313 47.9
C365 C315 C364 C313 -111.4
C366 C315 C364 C313 179.4
C314 C315 C364 C313 3.9
C316 C315 C365 C364 -64.8
C366 C315 C365 C364 117.2
C314 C315 C365 C364 -24.8
C316 C315 C365 C314 -40.1
C366 C315 C365 C314 142
C364 C315 C365 C314 24.8
C316 C315 C365 C366 178
C314 C315 C365 C366 -142
C364 C315 C365 C366 -117.2
C314 C364 C365 C315 57.8
C363 C364 C365 C315 79.2
C313 C364 C365 C315 68.4
C363 C364 C365 C314 21.4
C313 C364 C365 C314 10.6
C315 C364 C365 C314 -57.8
C314 C364 C365 C366 110
C363 C364 C365 C366 131.4
C313 C364 C365 C366 120.6
C315 C364 C365 C366 52.2
C364 C314 C365 C315 -128.5
C363 C314 C365 C315 96.1
C313 C314 C365 C315 72.6
C355 C314 C365 C315 -41.6
C363 C314 C365 C364 -135.4
C313 C314 C365 C364 -158.8
C315 C314 C365 C364 128.5
C355 C314 C365 C364 87
C364 C314 C365 C366 -93
C363 C314 C365 C366 131.7
C313 C314 C365 C366 108.2
C315 C314 C365 C366 35.6
C355 C314 C365 C366 -6
C316 C315 C366 C365 -179.4
C314 C315 C366 C365 36.2
C364 C315 C366 C365 34.2
C365 C315 C366 C316 179.4
C314 C315 C366 C316 -144.3
C364 C315 C366 C316 -146.3
C364 C365 C366 C315 -89.8
C314 C365 C366 C315 -52.8
C315 C365 C366 C316 -0.3
C364 C365 C366 C316 -90.1
C314 C365 C366 C316 -53.1
C315 C316 C366 C365 0.4
N451 C401 C402 C403 -172.4
N401 C401 C402 C403 173.4
C401 C402 C403 C404 -172.7
N451 C405 C406 C456 -91.8
N401 C405 C406 C456 -111.7
N451 C405 C406 C407 -178.9
C456 C405 C406 C407 -87.1
N401 C405 C406 C407 161.2
C456 C406 C407 C457 -29.6
C405 C406 C407 C457 60
C456 C406 C407 C408 -40.2
C405 C406 C407 C408 49.4
C405 C406 C407 C456 89.7
C456 C406 C407 C458 -23
C405 C406 C407 C458 66.6
C406 C407 C408 C457 16.8
C456 C407 C408 C457 0.6
C458 C407 C408 C457 -18.7
C457 C407 C408 C458 18.7
C406 C407 C408 C458 35.5
C456 C407 C408 C458 19.3
C407 C406 C456 C405 107.8
C405 C406 C456 C407 -107.8
C405 C406 C456 C457 -91
C407 C406 C456 C457 16.8
N451 C405 C456 C406 95.8
N401 C405 C456 C406 81.5
N451 C405 C456 C407 160.9
C406 C405 C456 C407 65.1
N401 C405 C456 C407 146.6
N451 C405 C456 C457 -164
C406 C405 C456 C457 100.2
N401 C405 C456 C457 -178.3
C457 C407 C456 C406 150.3
C408 C407 C456 C406 149.9
C458 C407 C456 C406 158.9
C457 C407 C456 C405 88.5
C408 C407 C456 C405 88.2
C406 C407 C456 C405 -61.8
C458 C407 C456 C405 97.1
C408 C407 C456 C457 -0.4
C406 C407 C456 C457 -150.3
C458 C407 C456 C457 8.6
C407 C408 C457 C458 158.8
C458 C408 C457 C407 -158.8
C458 C408 C457 C456 -159.7
C407 C408 C457 C456 -0.9
C408 C407 C457 C458 -35.2
C406 C407 C457 C458 156.2
C456 C407 C457 C458 145.3
C406 C407 C457 C408 -168.6
C456 C407 C457 C408 -179.5
C458 C407 C457 C408 35.2
C408 C407 C457 C456 179.5
C406 C407 C457 C456 10.9
C458 C407 C457 C456 -145.3
C406 C456 C457 C458 -177.7
C405 C456 C457 C458 115.2
C407 C456 C457 C458 -149.2
C406 C456 C457 C408 -27.5
C405 C456 C457 C408 -94.6
C407 C456 C457 C408 1
C406 C456 C457 C407 -28.5
C405 C456 C457 C407 -95.6
C407 C457 C458 C408 39.2
C456 C457 C458 C408 164.9
C408 C457 C458 C407 -39.2
C456 C457 C458 C407 125.7
C407 C408 C458 C457 -18.2
C457 C408 C458 C407 18.2
C408 C407 C458 C457 129.1
C406 C407 C458 C457 -25.6
C456 C407 C458 C457 -34.1
C457 C407 C458 C408 -129.1
C406 C407 C458 C408 -154.7
C456 C407 C458 C408 -163.2
C406 C405 N401 N451 68.5
C456 C405 N401 N451 42.9
N451 C405 N401 C409 104.3
C406 C405 N401 C409 172.8
C456 C405 N401 C409 147.2
N451 C405 N401 C413 -96.6
C406 C405 N401 C413 -28
C456 C405 N401 C413 -53.7
N451 C405 N401 C459 100.5
C406 C405 N401 C459 169
C456 C405 N401 C459 143.3
N451 C405 N401 C464 -136.3
C406 C405 N401 C464 -67.8
C456 C405 N401 C464 -93.4
N451 C405 N401 C401 1.1
C406 C405 N401 C401 69.7
C456 C405 N401 C401 44
C402 C401 N401 N451 62.9
N451 C401 N401 C409 -101.8
C402 C401 N401 C409 -38.9
N451 C401 N401 C413 107.8
C402 C401 N401 C413 170.7
N451 C401 N401 C459 -105.9
C402 C401 N401 C459 -43
N451 C401 N401 C464 89.6
C402 C401 N401 C464 152.5
N451 C401 N401 C405 -1.6
C402 C401 N401 C405 61.3
C409 N401 N451 C401 87.8
C413 N401 N451 C401 -79.6
C459 N401 N451 C401 82.2
C464 N401 N451 C401 -121.4
C405 N401 N451 C401 178
C413 N401 N451 C409 -167.3
C459 N401 N451 C409 -5.6
C464 N401 N451 C409 150.8
C405 N401 N451 C409 90.2
C401 N401 N451 C409 -87.8
C409 N401 N451 C405 -90.2
C413 N401 N451 C405 102.4
C459 N401 N451 C405 -95.8
C464 N401 N451 C405 60.6
C401 N401 N451 C405 -178
C409 N401 N451 C413 167.3
C459 N401 N451 C413 161.7
C464 N401 N451 C413 -41.8
C405 N401 N451 C413 -102.4
C401 N401 N451 C413 79.6
C409 N401 N451 C459 5.6
C413 N401 N451 C459 -161.7
C464 N401 N451 C459 156.4
C405 N401 N451 C459 95.8
C401 N401 N451 C459 -82.2
C402 C401 N451 N401 -122.9
C402 C401 N451 C409 -68.8
N401 C401 N451 C409 54.2
C402 C401 N451 C405 54.8
N401 C401 N451 C405 177.7
C402 C401 N451 C413 -176.1
N401 C401 N451 C413 -53.2
C402 C401 N451 C459 -66.7
N401 C401 N451 C459 56.2
C406 C405 N451 N401 -119.3
C456 C405 N451 N401 -143.4
C406 C405 N451 C401 62.5
C456 C405 N451 C401 38.4
N401 C405 N451 C401 -178.2
C406 C405 N451 C409 -167.6
C456 C405 N451 C409 168.3
N401 C405 N451 C409 -48.3
C406 C405 N451 C413 -66
C456 C405 N451 C413 -90.1
N401 C405 N451 C413 53.3
C406 C405 N451 C459 -173.9
C456 C405 N451 C459 162
N401 C405 N451 C459 -54.7
N451 N401 C409 C410 -114.2
C413 N401 C409 C410 45.1
C459 N401 C409 C410 -32.2
C464 N401 C409 C410 91.7
C405 N401 C409 C410 -169.1
C401 N401 C409 C410 -79.5
C413 N401 C409 N451 159.3
C459 N401 C409 N451 82
C464 N401 C409 N451 -154
C405 N401 C409 N451 -54.9
C401 N401 C409 N451 34.7
N451 N401 C409 C460 -117.4
C413 N401 C409 C460 41.9
C459 N401 C409 C460 -35.4
C464 N401 C409 C460 88.6
C405 N401 C409 C460 -172.3
C401 N401 C409 C460 -82.7
C401 N451 C409 N401 -124
C405 N451 C409 N401 101.9
C413 N451 C409 N401 -9.8
C459 N451 C409 N401 -140.2
N401 N451 C409 C410 77
C401 N451 C409 C410 -47
C405 N451 C409 C410 178.9
C413 N451 C409 C410 67.2
C459 N451 C409 C410 -63.2
N401 N451 C409 C460 72.8
C401 N451 C409 C460 -51.2
C405 N451 C409 C460 174.6
C413 N451 C409 C460 62.9
C459 N451 C409 C460 -67.4
N401 C409 C410 C459 165.3
N451 C409 C410 C459 139
C460 C409 C410 C459 -142.8
N401 C409 C410 C461 -175.4
N451 C409 C410 C461 158.3
C460 C409 C410 C461 -123.6
N401 C409 C410 C411 -158.9
N451 C409 C410 C411 174.8
C460 C409 C410 C411 -107
C459 C410 C411 C412 176.6
C409 C410 C411 C412 168.3
C461 C410 C411 C412 -98.6
C459 C410 C411 C460 164.7
C409 C410 C411 C460 156.3
C461 C410 C411 C460 -110.5
C459 C410 C411 C462 -157.8
C409 C410 C411 C462 -166.2
C461 C410 C411 C462 -73
C460 C411 C412 C462 106.3
C410 C411 C412 C462 104.2
C460 C411 C412 C461 82.9
C462 C411 C412 C461 -23.4
C410 C411 C412 C461 80.8
C409 C410 C459 N401 -10.6
C461 C410 C459 N401 -173.1
C411 C410 C459 N401 -158
C409 C410 C459 C460 69.8
C461 C410 C459 C460 -92.7
C411 C410 C459 C460 -77.7
C409 C410 C459 N451 -30.1
C461 C410 C459 N451 167.4
C411 C410 C459 N451 -177.5
N451 N401 C459 C410 -116.6
C409 N401 C459 C410 143.8
C413 N401 C459 C410 34.3
C464 N401 C459 C410 85.1
C405 N401 C459 C410 -172.3
C401 N401 C459 C410 -82.7
N451 N401 C459 C460 -119.3
C409 N401 C459 C460 141
C413 N401 C459 C460 31.5
C464 N401 C459 C460 82.4
C405 N401 C459 C460 -175.1
C401 N401 C459 C460 -85.5
C409 N401 C459 N451 -99.6
C413 N401 C459 N451 150.8
C464 N401 C459 N451 -158.3
C405 N401 C459 N451 -55.7
C401 N401 C459 N451 33.8
N401 N451 C459 C410 68.9
C401 N451 C459 C410 -59.5
C409 N451 C459 C410 105.1
C405 N451 C459 C410 168.5
C413 N451 C459 C410 54.5
C401 N451 C459 N401 -128.4
C409 N451 C459 N401 36.2
C405 N451 C459 N401 99.7
C413 N451 C459 N401 -14.3
N401 N451 C459 C460 66
C401 N451 C459 C460 -62.4
C409 N451 C459 C460 102.2
C405 N451 C459 C460 165.6
C413 N451 C459 C460 51.6
C410 C459 C460 C461 84.3
N401 C459 C460 C461 -175.5
N451 C459 C460 C461 165.5
C410 C459 C460 C411 99.3
N401 C459 C460 C411 -160.5
N451 C459 C460 C411 -179.5
C410 C459 C460 C409 -111.4
N401 C459 C460 C409 -11.2
N451 C459 C460 C409 -30.3
C412 C411 C460 C459 179.4
C462 C411 C460 C459 -156.6
C410 C411 C460 C459 -12
C412 C411 C460 C461 -100.9
C462 C411 C460 C461 -76.8
C410 C411 C460 C461 67.7
C412 C411 C460 C409 173.2
C462 C411 C460 C409 -162.8
C410 C411 C460 C409 -18.2
N401 C409 C460 C459 164.7
C410 C409 C460 C459 35.5
N451 C409 C460 C459 139.3
N401 C409 C460 C461 -179
C410 C409 C460 C461 51.8
N451 C409 C460 C461 155.7
N401 C409 C460 C411 -163.2
C410 C409 C460 C411 67.7
N451 C409 C460 C411 171.5
C459 C460 C461 C462 -175
C411 C460 C461 C462 83.1
C409 C460 C461 C462 -178.2
C459 C460 C461 C412 164.5
C411 C460 C461 C412 62.5
C409 C460 C461 C412 161.2
C459 C460 C461 C410 -12
C411 C460 C461 C410 -113.9
C409 C460 C461 C410 -15.2
C462 C412 C461 C460 123.4
C411 C412 C461 C460 -80.8
C411 C412 C461 C462 155.8
C462 C412 C461 C410 124
C411 C412 C461 C410 -80.1
C459 C410 C461 C460 164.8
C409 C410 C461 C460 160.2
C411 C410 C461 C460 65.4
C459 C410 C461 C462 -177
C409 C410 C461 C462 178.4
C411 C410 C461 C462 83.6
C459 C410 C461 C412 161.1
C409 C410 C461 C412 156.5
C411 C410 C461 C412 61.7
C411 C412 C462 C461 -5.9
C461 C412 C462 C411 5.9
C460 C461 C462 C412 -60.4
C410 C461 C462 C412 -63.7
C460 C461 C462 C411 -81.9
C412 C461 C462 C411 -21.5
C410 C461 C462 C411 -85.2
C460 C411 C462 C412 -78.9
C410 C411 C462 C412 -85.2
C412 C411 C462 C461 156.7
C460 C411 C462 C461 77.8
C410 C411 C462 C461 71.6
N451 N401 C413 C464 -128.3
C409 N401 C413 C464 72.3
C459 N401 C413 C464 80.9
C405 N401 C413 C464 -71.8
C401 N401 C413 C464 -161.7
N451 N401 C413 C414 -135.1
C409 N401 C413 C414 65.4
C459 N401 C413 C414 74
C464 N401 C413 C414 -6.9
C405 N401 C413 C414 -78.6
C401 N401 C413 C414 -168.5
C409 N401 C413 N451 -159.5
C459 N401 C413 N451 -150.9
C464 N401 C413 N451 128.3
C405 N401 C413 N451 56.5
C401 N401 C413 N451 -33.4
N401 N451 C413 C464 53.7
C401 N451 C413 C464 -177.3
C409 N451 C413 C464 63
C405 N451 C413 C464 -41.5
C459 N451 C413 C464 68.4
C401 N451 C413 N401 129
C409 N451 C413 N401 9.3
C405 N451 C413 N401 -95.2
C459 N451 C413 N401 14.7
N401 N451 C413 C414 51.7
C401 N451 C413 C414 -179.3
C409 N451 C413 C414 61
C405 N451 C413 C414 -43.5
C459 N451 C413 C414 66.4
N401 C413 C414 C464 25.2
N451 C413 C414 C464 7
C464 C413 C414 C465 171
N401 C413 C414 C465 -163.9
N451 C413 C414 C465 177.9
C464 C413 C414 C415 160.9
N401 C413 C414 C415 -173.9
N451 C413 C414 C415 167.9
C464 C414 C415 C465 169.1
C413 C414 C415 C465 153.1
C464 C414 C415 C416 -165.3
C465 C414 C415 C416 25.7
C413 C414 C415 C416 178.8
C464 C414 C415 C466 -178.1
C465 C414 C415 C466 12.8
C413 C414 C415 C466 165.9
C465 C414 C415 C464 -169.1
C413 C414 C415 C464 -16
C465 C415 C416 C466 -120.2
C414 C415 C416 C466 -149.9
C464 C415 C416 C466 -152.8
C414 C415 C416 C465 -29.6
C466 C415 C416 C465 120.2
C464 C415 C416 C465 -32.6
C465 C414 C464 C413 -18.7
C415 C414 C464 C413 -27.3
C465 C414 C464 N401 -90.1
C413 C414 C464 N401 -71.4
C415 C414 C464 N401 -98.7
C413 C414 C464 C465 18.7
C415 C414 C464 C465 -8.6
C465 C414 C464 C415 8.6
C413 C414 C464 C415 27.3
N401 C413 C464 C414 -155.6
N451 C413 C464 C414 -173.8
C414 C413 C464 N401 155.6
N451 C413 C464 N401 -18.2
N401 C413 C464 C465 -161.6
C414 C413 C464 C465 -6
N451 C413 C464 C465 -179.8
N401 C413 C464 C415 -170.2
C414 C413 C464 C415 -14.5
N451 C413 C464 C415 171.7
N451 N401 C464 C414 158.9
C409 N401 C464 C414 -52.9
C413 N401 C464 C414 87.1
C459 N401 C464 C414 -47.6
C405 N401 C464 C414 -156.5
C401 N401 C464 C414 114.5
N451 N401 C464 C413 71.8
C409 N401 C464 C413 -140
C459 N401 C464 C413 -134.7
C405 N401 C464 C413 116.4
C401 N401 C464 C413 27.4
N451 N401 C464 C465 114.4
C409 N401 C464 C465 -97.4
C413 N401 C464 C465 42.5
C459 N401 C464 C465 -92.2
C405 N401 C464 C465 158.9
C401 N401 C464 C465 70
N451 N401 C464 C415 89.1
C409 N401 C464 C415 -122.7
C413 N401 C464 C415 17.2
C459 N401 C464 C415 -117.5
C405 N401 C464 C415 133.6
C401 N401 C464 C415 44.7
C465 C415 C464 C414 -9.8
C416 C415 C464 C414 15.3
C466 C415 C464 C414 2.1
C465 C415 C464 C413 148.7
C414 C415 C464 C413 158.6
C416 C415 C464 C413 173.9
C466 C415 C464 C413 160.7
C465 C415 C464 N401 135.8
C414 C415 C464 N401 145.6
C416 C415 C464 N401 160.9
C466 C415 C464 N401 147.7
C414 C415 C464 C465 9.8
C416 C415 C464 C465 25.1
C466 C415 C464 C465 11.9
C414 C415 C465 C416 143.5
C466 C415 C465 C416 -23.3
C464 C415 C465 C416 145.8
C416 C415 C465 C414 -143.5
C466 C415 C465 C414 -166.8
C464 C415 C465 C414 2.3
C414 C415 C465 C466 166.8
C416 C415 C465 C466 23.3
C464 C415 C465 C466 169.1
C414 C415 C465 C464 -2.3
C416 C415 C465 C464 -145.8
C466 C415 C465 C464 -169.1
C466 C416 C465 C415 64.1
C466 C416 C465 C414 -161.2
C415 C416 C465 C414 134.7
C415 C416 C465 C466 -64.1
C466 C416 C465 C464 -165.1
C415 C416 C465 C464 130.8
C464 C414 C465 C415 -18.1
C413 C414 C465 C415 -30.6
C464 C414 C465 C416 -156.8
C413 C414 C465 C416 -169.3
C415 C414 C465 C416 -138.7
C464 C414 C465 C466 -172.3
C413 C414 C465 C466 175.1
C415 C414 C465 C466 -154.3
C413 C414 C465 C464 -12.5
C415 C414 C465 C464 18.1
C414 C464 C465 C415 162.4
C413 C464 C465 C415 -33.4
N401 C464 C465 C415 -66.2
C414 C464 C465 C416 25.7
C413 C464 C465 C416 -170
N401 C464 C465 C416 157.1
C415 C464 C465 C416 -136.6
C413 C464 C465 C414 164.3
N401 C464 C465 C414 131.4
C415 C464 C465 C414 -162.4
C414 C464 C465 C466 9.8
C413 C464 C465 C466 174.1
N401 C464 C465 C466 141.3
C415 C464 C465 C466 -152.5
C415 C416 C466 C465 16
C465 C416 C466 C415 -16
C415 C465 C466 C416 -123.9
C414 C465 C466 C416 30.5
C464 C465 C466 C416 28.1
C416 C465 C466 C415 123.9
C414 C465 C466 C415 154.4
C464 C465 C466 C415 152
C465 C415 C466 C416 45.8
C414 C415 C466 C416 33.7
C464 C415 C466 C416 33.2
C414 C415 C466 C465 -12.1
C416 C415 C466 C465 -45.8
C464 C415 C466 C465 -12.6
W103 O137 Si1 O140 -123.7(13)
W106 O137 Si1 O140 6.7(16)
W103 O137 Si1 O139 -6.7(16)
W106 O137 Si1 O139 123.7(12)
W103 O137 Si1 O138 115.8(13)
W106 O137 Si1 O138 -113.8(12)
W111 O140 Si1 O137 179.3(11)
W112 O140 Si1 O137 55.7(15)
W108 O140 Si1 O137 -61.1(14)
W111 O140 Si1 O139 61.1(15)
W112 O140 Si1 O139 -62.4(14)
W108 O140 Si1 O139 -179.2(10)
W111 O140 Si1 O138 -59.1(15)
W112 O140 Si1 O138 177.3(11)
W108 O140 Si1 O138 60.5(14)
W107 O139 Si1 O137 61.6(14)
W109 O139 Si1 O137 -55.7(14)
W110 O139 Si1 O137 -178.2(11)
W107 O139 Si1 O140 -179.5(10)
W109 O139 Si1 O140 63.1(13)
W110 O139 Si1 O140 -59.4(14)
W107 O139 Si1 O138 -60.6(14)
W109 O139 Si1 O138 -178.0(10)
W110 O139 Si1 O138 59.5(14)
W105 O138 Si1 O137 118.9(12)
W104 O138 Si1 O137 -116.2(12)
W105 O138 Si1 O140 -2.2(16)
W104 O138 Si1 O140 122.7(11)
W105 O138 Si1 O139 -119.9(12)
W104 O138 Si1 O139 4.9(15)
W103 O115 V101 O101 -164.7(14)
W103 O115 V101 O118 -58.8(15)
W103 O115 V101 O114 25(3)
W103 O115 V101 O113 90.5(15)
W103 O115 V101 V102 71.0(15)
W106 O118 V101 O101 166.6(14)
W106 O118 V101 O115 62.3(14)
W106 O118 V101 O114 -86.9(15)
W106 O118 V101 O113 -20(3)
W106 O118 V101 V102 -67.8(16)
V102 O114 V101 O101 -99.1(12)
V102 O114 V101 O115 71(2)
V102 O114 V101 O118 154.4(10)
V102 O114 V101 O113 3.1(11)
V102 O113 V101 O101 100.8(12)
V102 O113 V101 O115 -154.5(11)
V102 O113 V101 O118 -72(2)
V102 O113 V101 O114 -3.1(10)
W105 O117 V102 O102 -166.3(18)
W105 O117 V102 O116 -60.5(17)
W105 O117 V102 O114 90.9(17)
W105 O117 V102 O113 25(3)
W105 O117 V102 V101 72.9(18)
W104 O116 V102 O102 164.5(16)
W104 O116 V102 O117 59.8(16)
W104 O116 V102 O114 -32(3)
W104 O116 V102 O113 -91.8(15)
W104 O116 V102 V101 -75.1(16)
V101 O114 V102 O102 98.9(14)
V101 O114 V102 O117 -156.7(11)
V101 O114 V102 O116 -65(2)
V101 O114 V102 O113 -3.1(10)
V101 O113 V102 O102 -97.0(14)
V101 O113 V102 O117 72(3)
V101 O113 V102 O116 157.9(11)
V101 O113 V102 O114 3.1(10)
O101 V101 V102 O102 2.3(14)
O115 V101 V102 O102 125.1(14)
O118 V101 V102 O102 -122.4(14)
O114 V101 V102 O102 -91.1(16)
O113 V101 V102 O102 93.7(16)
O101 V101 V102 O117 122.6(13)
O115 V101 V102 O117 -114.6(12)
O118 V101 V102 O117 -2.1(13)
O114 V101 V102 O117 29.2(15)
O113 V101 V102 O117 -146.0(15)
O101 V101 V102 O116 -118.2(12)
O115 V101 V102 O116 4.6(12)
O118 V101 V102 O116 117.1(11)
O114 V101 V102 O116 148.4(14)
O113 V101 V102 O116 -26.8(14)
O101 V101 V102 O114 93.4(14)
O115 V101 V102 O114 -143.9(13)
O118 V101 V102 O114 -31.3(13)
O113 V101 V102 O114 -175.2(16)
O101 V101 V102 O113 -91.4(14)
O115 V101 V102 O113 31.4(13)
O118 V101 V102 O113 143.9(14)
O114 V101 V102 O113 175.2(16)
V101 O115 W103 O103 167.2(14)
V101 O115 W103 O124 68.7(15)
V101 O115 W103 O119 -90.4(14)
V101 O115 W103 O125 -11(4)
V101 O115 W103 O137 -6.7(13)
W106 O124 W103 O103 -172.4(11)
W106 O124 W103 O115 -69.9(11)
W106 O124 W103 O119 36(3)
W106 O124 W103 O125 93.7(11)
W106 O124 W103 O137 10.4(9)
W107 O119 W103 O103 -110(2)
W107 O119 W103 O115 147(2)
W107 O119 W103 O124 41(4)
W107 O119 W103 O125 -17(2)
W107 O119 W103 O137 66(2)
W109 O125 W103 O103 120.2(19)
W109 O125 W103 O115 -62(4)
W109 O125 W103 O124 -142.6(19)
W109 O125 W103 O119 19.1(18)
W109 O125 W103 O137 -65.9(18)
Si1 O137 W103 O103 110(7)
W106 O137 W103 O103 -32(7)
Si1 O137 W103 O115 -130.5(15)
W106 O137 W103 O115 87.1(8)
Si1 O137 W103 O124 134.3(14)
W106 O137 W103 O124 -8.0(7)
Si1 O137 W103 O119 -36.5(14)
W106 O137 W103 O119 -178.8(8)
Si1 O137 W103 O125 48.4(13)
W106 O137 W103 O125 -94.0(7)
V102 O116 W104 O104 -168.7(14)
V102 O116 W104 O121 -67.2(15)
V102 O116 W104 O120 90.0(15)
V102 O116 W104 O126 2(4)
V102 O116 W104 O138 5.8(13)
W105 O121 W104 O104 174.2(13)
W105 O121 W104 O116 71.6(13)
W105 O121 W104 O120 -29(3)
W105 O121 W104 O126 -90.8(13)
W105 O121 W104 O138 -7.6(11)
W107 O120 W104 O104 106(2)
W107 O120 W104 O116 -151(2)
W107 O120 W104 O121 -50(3)
W107 O120 W104 O126 11(2)
W107 O120 W104 O138 -71.0(19)
W110 O126 W104 O104 -109.9(19)
W110 O126 W104 O116 80(3)
W110 O126 W104 O121 149.8(19)
W110 O126 W104 O120 -9.8(18)
W110 O126 W104 O138 75.4(17)
Si1 O138 W104 O104 -116(9)
W105 O138 W104 O104 23(10)
Si1 O138 W104 O116 132.8(13)
W105 O138 W104 O116 -88.7(9)
Si1 O138 W104 O121 -132.9(14)
W105 O138 W104 O121 5.6(8)
Si1 O138 W104 O120 38.7(12)
W105 O138 W104 O120 177.2(8)
Si1 O138 W104 O126 -48.6(12)
W105 O138 W104 O126 89.9(7)
V102 O117 W105 O105 168.0(17)
V102 O117 W105 O121 68.6(17)
V102 O117 W105 O122 -90.3(17)
V102 O117 W105 O127 -7(4)
V102 O117 W105 O138 -6.2(15)
W104 O121 W105 O105 -170.3(14)
W104 O121 W105 O117 -69.6(13)
W104 O121 W105 O122 25(3)
W104 O121 W105 O127 92.2(13)
W104 O121 W105 O138 7.6(11)
W108 O122 W105 O105 -111(2)
W108 O122 W105 O117 148(2)
W108 O122 W105 O121 53(4)
W108 O122 W105 O127 -13(2)
W108 O122 W105 O138 71(2)
W111 O127 W105 O105 114(2)
W111 O127 W105 O117 -71(4)
W111 O127 W105 O121 -148(2)
W111 O127 W105 O122 13(2)
W111 O127 W105 O138 -72(2)
Si1 O138 W105 O105 152(10)
W104 O138 W105 O105 15(11)
Si1 O138 W105 O117 -134.4(15)
W104 O138 W105 O117 88.3(9)
Si1 O138 W105 O121 131.6(14)
W104 O138 W105 O121 -5.7(8)
Si1 O138 W105 O122 -42.1(13)
W104 O138 W105 O122 -179.4(8)
Si1 O138 W105 O127 45.3(13)
W104 O138 W105 O127 -92.0(8)
V101 O118 W106 O106 -168.9(15)
V101 O118 W106 O124 -71.9(14)
V101 O118 W106 O123 86.6(14)
V101 O118 W106 O128 1(4)
V101 O118 W106 O137 2.9(13)
W103 O124 W106 O106 170.9(13)
W103 O124 W106 O118 70.3(11)
W103 O124 W106 O123 -31(3)
W103 O124 W106 O128 -93.1(11)
W103 O124 W106 O137 -10.4(9)
W108 O123 W106 O106 108(2)
W108 O123 W106 O118 -151(2)
W108 O123 W106 O124 -50(3)
W108 O123 W106 O128 12(2)
W108 O123 W106 O137 -70(2)
W112 O128 W106 O106 -118(2)
W112 O128 W106 O118 72(4)
W112 O128 W106 O124 146(2)
W112 O128 W106 O123 -15(2)
W112 O128 W106 O137 70(2)
Si1 O137 W106 O106 -126(7)
W103 O137 W106 O106 17(7)
Si1 O137 W106 O118 132.0(14)
W103 O137 W106 O118 -84.7(8)
Si1 O137 W106 O124 -135.4(14)
W103 O137 W106 O124 7.9(7)
Si1 O137 W106 O123 37.1(13)
W103 O137 W106 O123 -179.6(8)
Si1 O137 W106 O128 -48.6(13)
W103 O137 W106 O128 94.7(8)
W104 O120 W107 O107 -138(2)
W104 O120 W107 O129 24(4)
W104 O120 W107 O119 118(2)
W104 O120 W107 O130 -37(2)
W104 O120 W107 O139 37.5(19)
W109 O129 W107 O107 -176.9(12)
W109 O129 W107 O120 21(3)
W109 O129 W107 O119 -74.7(11)
W109 O129 W107 O130 82.2(11)
W109 O129 W107 O139 7.1(9)
W103 O119 W107 O107 144(2)
W103 O119 W107 O120 -116(2)
W103 O119 W107 O129 43(2)
W103 O119 W107 O130 -27(4)
W103 O119 W107 O139 -34(2)
W110 O130 W107 O107 -177.6(14)
W110 O130 W107 O120 84.1(14)
W110 O130 W107 O129 -77.4(14)
W110 O130 W107 O119 -7(3)
W110 O130 W107 O139 1.2(11)
Si1 O139 W107 O107 152(12)
W109 O139 W107 O107 -75(13)
W110 O139 W107 O107 16(13)
Si1 O139 W107 O120 46.6(12)
W109 O139 W107 O120 179.5(8)
W110 O139 W107 O120 -89.1(8)
Si1 O139 W107 O129 -138.3(13)
W109 O139 W107 O129 -5.4(7)
W110 O139 W107 O129 86.0(8)
Si1 O139 W107 O119 -48.5(12)
W109 O139 W107 O119 84.4(8)
W110 O139 W107 O119 175.8(8)
Si1 O139 W107 O130 134.9(14)
W109 O139 W107 O130 -92.2(8)
W110 O139 W107 O130 -0.8(8)
W106 O123 W108 O108 -137(2)
W106 O123 W108 O122 118(2)
W106 O123 W108 O131 28(4)
W106 O123 W108 O132 -40(2)
W106 O123 W108 O140 38(2)
W105 O122 W108 O108 139(2)
W105 O122 W108 O123 -116(2)
W105 O122 W108 O131 41(2)
W105 O122 W108 O132 -20(4)
W105 O122 W108 O140 -36(2)
W111 O131 W108 O108 176.8(15)
W111 O131 W108 O123 11(3)
W111 O131 W108 O122 -80.6(13)
W111 O131 W108 O132 80.5(13)
W111 O131 W108 O140 1.3(11)
W112 O132 W108 O108 179.5(12)
W112 O132 W108 O123 76.1(11)
W112 O132 W108 O122 -21(3)
W112 O132 W108 O131 -82.7(11)
W112 O132 W108 O140 -5.4(9)
Si1 O140 W108 O108 -178(8)
W111 O140 W108 O108 -42(9)
W112 O140 W108 O108 49(9)
Si1 O140 W108 O123 46.8(13)
W111 O140 W108 O123 -177.2(8)
W112 O140 W108 O123 -86.0(8)
Si1 O140 W108 O122 -48.9(13)
W111 O140 W108 O122 87.1(8)
W112 O140 W108 O122 178.3(8)
Si1 O140 W108 O131 -136.9(14)
W111 O140 W108 O131 -0.9(8)
W112 O140 W108 O131 90.3(8)
Si1 O140 W108 O132 137.0(14)
W111 O140 W108 O132 -87.1(8)
W112 O140 W108 O132 4.1(7)
W103 O125 W109 O109 -143.9(18)
W103 O125 W109 O136 116.1(19)
W103 O125 W109 O133 23(3)
W103 O125 W109 O129 -44.7(18)
W103 O125 W109 O139 30.5(17)
W112 O136 W109 O109 -142(3)
W112 O136 W109 O125 -37(3)
W112 O136 W109 O133 119(3)
W112 O136 W109 O129 49(5)
W112 O136 W109 O139 45(3)
W110 O133 W109 O109 169.9(12)
W110 O133 W109 O125 2(3)
W110 O133 W109 O136 -90.9(12)
W110 O133 W109 O129 70.8(11)
W110 O133 W109 O139 -5.0(10)
W107 O129 W109 O109 -179.5(12)
W107 O129 W109 O125 76.3(11)
W107 O129 W109 O136 -10(3)
W107 O129 W109 O133 -82.0(11)
W107 O129 W109 O139 -7.2(10)
Si1 O139 W109 O109 -167(5)
W107 O139 W109 O109 60(6)
W110 O139 W109 O109 -30(6)
Si1 O139 W109 O125 49.4(12)
W107 O139 W109 O125 -83.5(7)
W110 O139 W109 O125 -173.6(8)
Si1 O139 W109 O136 -43.1(13)
W107 O139 W109 O136 -176.0(8)
W110 O139 W109 O136 93.9(8)
Si1 O139 W109 O133 -133.5(13)
W107 O139 W109 O133 93.6(8)
W110 O139 W109 O133 3.5(7)
Si1 O139 W109 O129 138.0(13)
W107 O139 W109 O129 5.1(7)
W110 O139 W109 O129 -85.0(7)
W107 O130 W110 O110 175.6(13)
W107 O130 W110 O133 73.4(14)
W107 O130 W110 O134 -26(3)
W107 O130 W110 O126 -82.4(13)
W107 O130 W110 O139 -1.2(11)
W109 O133 W110 O110 -171.4(11)
W109 O133 W110 O130 -69.2(12)
W109 O133 W110 O134 88.7(12)
W109 O133 W110 O126 5(3)
W109 O133 W110 O139 5.0(9)
W111 O134 W110 O110 148(4)
W111 O134 W110 O130 -11(6)
W111 O134 W110 O133 -109(4)
W111 O134 W110 O126 46(4)
W111 O134 W110 O139 -35(4)
W104 O126 W110 O110 137.9(17)
W104 O126 W110 O130 37.1(18)
W104 O126 W110 O133 -38(3)
W104 O126 W110 O134 -124.3(18)
W104 O126 W110 O139 -38.5(17)
Si1 O139 W110 O110 -18E1(5)
W107 O139 W110 O110 -42(11)
W109 O139 W110 O110 47(11)
Si1 O139 W110 O130 -133.7(14)
W107 O139 W110 O130 0.8(8)
W109 O139 W110 O130 90.4(9)
Si1 O139 W110 O133 132.3(14)
W107 O139 W110 O133 -93.2(8)
W109 O139 W110 O133 -3.7(7)
Si1 O139 W110 O134 37.2(13)
W107 O139 W110 O134 171.7(8)
W109 O139 W110 O134 -98.7(8)
Si1 O139 W110 O126 -47.7(12)
W107 O139 W110 O126 86.8(7)
W109 O139 W110 O126 176.4(8)
W112 O135 W111 O111 170.6(15)
W112 O135 W111 O134 -89.7(15)
W112 O135 W111 O127 -6(3)
W112 O135 W111 O131 69.4(15)
W112 O135 W111 O140 -6.2(12)
W110 O134 W111 O111 -147(4)
W110 O134 W111 O135 108(4)
W110 O134 W111 O127 -46(4)
W110 O134 W111 O131 19(6)
W110 O134 W111 O140 35(4)
W105 O127 W111 O111 -140(2)
W105 O127 W111 O135 37(4)
W105 O127 W111 O134 122(2)
W105 O127 W111 O131 -39(2)
W105 O127 W111 O140 37.0(19)
W108 O131 W111 O111 -178.7(14)
W108 O131 W111 O135 -74.7(14)
W108 O131 W111 O134 15(3)
W108 O131 W111 O127 80.6(13)
W108 O131 W111 O140 -1.3(11)
Si1 O140 W111 O111 176(14)
W112 O140 W111 O111 -48(15)
W108 O140 W111 O111 42(15)
Si1 O140 W111 O135 -132.5(16)
W112 O140 W111 O135 4.3(9)
W108 O140 W111 O135 93.4(9)
Si1 O140 W111 O134 -39.2(14)
W112 O140 W111 O134 97.6(8)
W108 O140 W111 O134 -173.3(8)
Si1 O140 W111 O127 47.4(14)
W112 O140 W111 O127 -175.7(9)
W108 O140 W111 O127 -86.7(8)
Si1 O140 W111 O131 135.0(15)
W112 O140 W111 O131 -88.2(8)
W108 O140 W111 O131 0.9(8)
W106 O128 W112 O112 141(2)
W106 O128 W112 O136 -120(2)
W106 O128 W112 O135 -29(4)
W106 O128 W112 O132 43(2)
W106 O128 W112 O140 -34(2)
W109 O136 W112 O112 140(3)
W109 O136 W112 O128 37(3)
W109 O136 W112 O135 -116(3)
W109 O136 W112 O132 -40(5)
W109 O136 W112 O140 -45(3)
W111 O135 W112 O112 -169.2(15)
W111 O135 W112 O128 1(3)
W111 O135 W112 O136 91.3(16)
W111 O135 W112 O132 -71.1(15)
W111 O135 W112 O140 6.2(13)
W108 O132 W112 O112 180.0(12)
W108 O132 W112 O128 -76.9(11)
W108 O132 W112 O136 0(3)
W108 O132 W112 O135 77.5(12)
W108 O132 W112 O140 5.5(9)
Si1 O140 W112 O112 173(7)
W111 O140 W112 O112 35(8)
W108 O140 W112 O112 -54(8)
Si1 O140 W112 O128 -48.2(13)
W111 O140 W112 O128 173.6(8)
W108 O140 W112 O128 84.3(8)
Si1 O140 W112 O136 41.9(13)
W111 O140 W112 O136 -96.3(8)
W108 O140 W112 O136 174.4(8)
Si1 O140 W112 O135 134.1(15)
W111 O140 W112 O135 -4.1(8)
W108 O140 W112 O135 -93.4(9)
Si1 O140 W112 O132 -136.4(14)
W111 O140 W112 O132 85.4(7)
W108 O140 W112 O132 -4.0(7)
